data_7716719
loop_
_publ_author_name
'Bustamante-Fern&#xe1;ndez, Janire'
'Ruiz-Bilbao, Estibaliz'
'Rodr&#xed;guez-Esteban, Corina'
'Gonidec, Mathieu'
'Garc&#xed;a, Jos&#xe9; A'
'Lezama, Luis'
'Guti&#xe9;rrez-Zorrilla, Juan M'
'Oyarzabal, Itziar'
'Artetxe, Be&#xf1;at'

_publ_section_title
;
 Effect of the heteroatom on the magnetic and luminescence properties of
 hybrid lanthanide-substituted Keggin-type polyoxometalates.
;
_journal_issue 32
_journal_name_full 'Dalton transactions (Cambridge, England : 2003)'
_journal_page_first 13330
_journal_page_last 13334
_journal_paper_doi 10.1039/d4dt01379d
_journal_volume 53
_journal_year 2024
_chemical_formula_moiety 'C20 H22 Br2 Gd Ge K3.533 N2 O49.433 W11, 0.167(K O0.8), 3.233(O)'
_chemical_formula_sum 'C20 H50 Br2 Gd Ge K5 N2 O57 W11'
_chemical_formula_weight 3838.13
_space_group_IT_number 2
_space_group_name_Hall '-P 1'
_space_group_name_H-M_alt 'P -1'
_symmetry_cell_setting triclinic
_symmetry_Int_Tables_number 2
_symmetry_space_group_name_Hall '-P 1'
_symmetry_space_group_name_H-M 'P -1'
_atom_sites_solution_hydrogens geom
_audit_creation_date 2024-03-20T12:31:12-00:00
_audit_creation_method 'WinGX routine CIF_UPDATE'
_audit_update_record
;
2024-04-26 deposited with the CCDC.	2024-07-25 downloaded from the CCDC.
;
_cell_angle_alpha 113.9823(11)
_cell_angle_beta 95.6056(9)
_cell_angle_gamma 103.8057(10)
_cell_formula_units_Z 6
_cell_length_a 21.7822(2)
_cell_length_b 24.7260(3)
_cell_length_c 28.2514(3)
_cell_measurement_reflns_used 56802
_cell_measurement_temperature 170.01(10)
_cell_measurement_theta_max 28.638
_cell_measurement_theta_min 1.895
_cell_volume 13171.7(3)
_computing_cell_refinement 'CrysAlisPro 1.171.40.67a (Rigaku OD, 2019)'
_computing_data_collection 'CrysAlisPro 1.171.40.67a (Rigaku OD, 2019)'
_computing_data_reduction 'CrysAlisPro 1.171.40.67a (Rigaku OD, 2019)'
_computing_molecular_graphics 'Olex2 1.5 (Dolomanov et al., 2009)'
_computing_publication_material 'Olex2 1.5 (Dolomanov et al., 2009)'
_computing_structure_refinement 'SHELXL 2018/3 (Sheldrick, 2015)'
_diffrn_ambient_environment N~2~
_diffrn_ambient_temperature 170.01(10)
_diffrn_detector 'Hybrid Pixel Array Detector'
_diffrn_detector_area_resol_mean 10
_diffrn_detector_type HyPix
_diffrn_measured_fraction_theta_full 0.999
_diffrn_measured_fraction_theta_max 0.827
_diffrn_measurement_device 'four-circle diffractometer'
_diffrn_measurement_device_type 'SuperNova, Dual, Cu at home/near, HyPix'
_diffrn_measurement_method '\w scans'
_diffrn_orient_matrix_type 'CrysAlisPro convention (1999,Acta A55,543-557)'
_diffrn_orient_matrix_UB_11 -0.0282792
_diffrn_orient_matrix_UB_12 -0.0144183
_diffrn_orient_matrix_UB_13 -0.0206646
_diffrn_orient_matrix_UB_21 -0.0193719
_diffrn_orient_matrix_UB_22 0.0068711
_diffrn_orient_matrix_UB_23 0.0191293
_diffrn_orient_matrix_UB_31 0.0025067
_diffrn_orient_matrix_UB_32 0.0288544
_diffrn_orient_matrix_UB_33 -0.0005661
_diffrn_radiation_monochromator mirror
_diffrn_radiation_probe x-ray
_diffrn_radiation_type 'Mo K\a'
_diffrn_radiation_wavelength 0.71073
_diffrn_reflns_av_R_equivalents 0.0495
_diffrn_reflns_av_unetI/netI 0.0744
_diffrn_reflns_Laue_measured_fraction_full 0.999
_diffrn_reflns_Laue_measured_fraction_max 0.827
_diffrn_reflns_limit_h_max 29
_diffrn_reflns_limit_h_min -30
_diffrn_reflns_limit_k_max 32
_diffrn_reflns_limit_k_min -33
_diffrn_reflns_limit_l_max 36
_diffrn_reflns_limit_l_min -39
_diffrn_reflns_number 174188
_diffrn_reflns_point_group_measured_fraction_full 0.999
_diffrn_reflns_point_group_measured_fraction_max 0.827
_diffrn_reflns_theta_full 25.242
_diffrn_reflns_theta_max 30
_diffrn_reflns_theta_min 1.962
_diffrn_source 'micro-focus sealed X-ray tube'
_diffrn_source_type 'SuperNova (Mo) X-ray Source'
_exptl_absorpt_coefficient_mu 16.658
_exptl_absorpt_correction_T_max 0.667
_exptl_absorpt_correction_T_min 0.43
_exptl_absorpt_correction_type gaussian
_exptl_absorpt_process_details
;
        CrysAlisPro 1.171.40.67a (Rigaku Oxford Diffraction, 2019)
Numerical absorption correction based on gaussian integration over
                        a multifaceted crystal model
        Empirical absorption correction using spherical harmonics,
 implemented in SCALE3 ABSPACK scaling algorithm.
;
_exptl_crystal_colour yellow
_exptl_crystal_density_diffrn 2.903
_exptl_crystal_description prism
_exptl_crystal_F_000 10290
_exptl_crystal_size_max 0.171
_exptl_crystal_size_mid 0.13
_exptl_crystal_size_min 0.105
_refine_diff_density_max 4.836
_refine_diff_density_min -5.387
_refine_diff_density_rms 0.38
_refine_ls_extinction_method none
_refine_ls_goodness_of_fit_ref 1.021
_refine_ls_hydrogen_treatment constr
_refine_ls_matrix_type full
_refine_ls_number_parameters 2524
_refine_ls_number_reflns 63533
_refine_ls_number_restraints 20
_refine_ls_restrained_S_all 1.021
_refine_ls_R_factor_all 0.124
_refine_ls_R_factor_gt 0.0728
_refine_ls_shift/su_max 0.001
_refine_ls_shift/su_mean 0
_refine_ls_structure_factor_coef Fsqd
_refine_ls_weighting_details 'w=1/[\s^2^(Fo^2^)+(0.0612P)^2^+703.6608P] where P=(Fo^2^+2Fc^2^)/3'
_refine_ls_weighting_scheme calc
_refine_ls_wR_factor_gt 0.1626
_refine_ls_wR_factor_ref 0.187
_reflns_Friedel_coverage 0
_reflns_number_gt 40822
_reflns_number_total 63533
_reflns_threshold_expression 'I > 2\s(I)'
_cod_data_source_file d4dt01379d2.cif
_cod_data_source_block b20230120_jbgddumo2_auto
_cod_depositor_comments 'Adding full bibliography for 7716716--7716725.cif.'
_cod_original_cell_volume 13171.6(3)
_cod_database_code 7716719

loop_
_symmetry_equiv_pos_as_xyz
'x, y, z'
'-x, -y, -z'

loop_
_atom_site_label
_atom_site_type_symbol
_atom_site_fract_x
_atom_site_fract_y
_atom_site_fract_z
_atom_site_U_iso_or_equiv
_atom_site_adp_type
_atom_site_occupancy
_atom_site_site_symmetry_order
_atom_site_calc_flag
_atom_site_refinement_flags_posn
_atom_site_refinement_flags_adp
_atom_site_refinement_flags_occupancy
_atom_site_disorder_assembly
_atom_site_disorder_group
W3A W -0.30187(4) 0.54075(3) 0.80066(3) 0.03030(16) Uani 1 1 d . . . . .
W2A W -0.29576(4) 0.55684(3) 0.69060(3) 0.03543(17) Uani 1 1 d . . . . .
W5A W -0.06411(5) 0.57642(4) 0.71081(4) 0.0538(2) Uani 1 1 d . . . . .
W4A W -0.06925(4) 0.55852(4) 0.83266(4) 0.0456(2) Uani 1 1 d . . . . .
W9A W -0.19850(4) 0.45705(4) 0.83926(3) 0.0422(2) Uani 1 1 d . . . . .
W8A W -0.33642(4) 0.36700(3) 0.72389(3) 0.03843(18) Uani 1 1 d . . . . .
W7A W -0.33146(4) 0.38350(3) 0.61210(3) 0.04044(19) Uani 1 1 d . . . . .
W6A W -0.18691(5) 0.49048(4) 0.60419(4) 0.0535(2) Uani 1 1 d . . . . .
W11A W -0.09021(5) 0.42017(5) 0.64070(5) 0.0636(3) Uani 1 1 d . . . . .
W10A W -0.09711(5) 0.40179(4) 0.76464(4) 0.0571(3) Uani 1 1 d . . . . .
W12A W -0.23608(5) 0.31084(4) 0.64749(4) 0.0503(2) Uani 1 1 d . . . . .
W2B W -0.28683(3) -0.16053(3) 0.62496(3) 0.02709(15) Uani 1 1 d . . . . .
W3B W -0.23348(3) -0.01583(3) 0.64174(3) 0.02668(14) Uani 1 1 d . . . . .
W9B W -0.34041(3) 0.08649(3) 0.67852(3) 0.02862(15) Uani 1 1 d . . . . .
W4B W -0.34723(4) 0.05925(3) 0.78493(3) 0.03071(16) Uani 1 1 d . . . . .
W5B W -0.40657(3) -0.10047(4) 0.76780(3) 0.03129(16) Uani 1 1 d . . . . .
W6B W -0.45277(4) -0.22051(3) 0.64555(3) 0.03247(16) Uani 1 1 d . . . . .
W7B W -0.43960(3) -0.19139(3) 0.52823(3) 0.02825(15) Uani 1 1 d . . . . .
W8B W -0.38369(3) -0.04530(3) 0.54379(3) 0.02591(14) Uani 1 1 d . . . . .
W12B W -0.53131(3) -0.09515(3) 0.56590(3) 0.02901(15) Uani 1 1 d . . . . .
W10B W -0.48543(4) 0.03603(3) 0.70163(3) 0.03087(16) Uani 1 1 d . . . . .
W11B W -0.54575(3) -0.12693(4) 0.68337(3) 0.03348(16) Uani 1 1 d . . . . .
Gd1A Gd -0.16268(4) 0.67132(4) 0.81015(4) 0.0332(2) Uani 1 1 d . . . . .
Gd1B Gd -0.21876(4) -0.03750(4) 0.76654(3) 0.02916(18) Uani 1 1 d . . . . .
Br1A Br -0.21887(18) 0.99012(12) 0.98416(10) 0.0775(9) Uani 1 1 d . . . . .
Br2A Br 0.08841(16) 0.83601(17) 0.69304(17) 0.0986(11) Uani 1 1 d . . . . .
Br1B Br 0.11798(12) -0.05280(16) 0.87873(16) 0.0983(13) Uani 1 1 d . . . . .
Br2B Br -0.14023(14) 0.29696(12) 1.00065(10) 0.0676(7) Uani 1 1 d . . . . .
Ge1A Ge -0.19998(9) 0.47600(8) 0.72174(7) 0.0300(4) Uani 1 1 d . . . . .
Ge1B Ge -0.38966(8) -0.06856(7) 0.65847(6) 0.0203(3) Uani 1 1 d . . . . .
K1 K -0.3288(3) 0.1213(2) 0.56105(19) 0.0499(12) Uani 1 1 d . . . . .
K2 K -0.4325(2) 0.19667(19) 0.66623(18) 0.0411(10) Uani 1 1 d . . . . .
K3 K -0.5980(2) 0.0558(3) 0.6084(2) 0.0555(13) Uani 1 1 d . . . . .
K4 K -0.3306(3) -0.2837(3) 0.4785(3) 0.0778(17) Uani 1 1 d . . . . .
K5 K -0.6097(4) -0.2649(3) 0.5441(3) 0.093(2) Uani 1 1 d . . . . .
K6 K -0.5224(6) 0.0028(6) 0.8226(5) 0.087(3) Uani 0.6 1 d . . P . .
K7 K -0.5078(4) 0.3735(3) 0.7657(4) 0.101(3) Uani 1 1 d . . . . .
K8 K -0.2406(8) 0.2691(6) 0.7623(5) 0.117(5) Uani 0.6 1 d . . P . .
K9 K -0.3257(8) 0.3394(7) 0.8474(6) 0.074(4) Uani 0.4 1 d . . P . .
K11 K 0.0633(14) 0.5044(14) 0.7570(10) 0.103(8) Uani 0.3 1 d . . P . .
K12 K -0.5136(19) -0.3849(18) 0.4875(16) 0.145(12) Uani 0.3 1 d . U P . .
K17 K -0.6502(12) 0.0284(12) 0.7420(10) 0.154(8) Uani 0.5 1 d . U P . .
O2A O -0.3618(6) 0.5431(6) 0.8380(5) 0.039(3) Uani 1 1 d . . . . .
O3A O -0.3526(7) 0.5686(6) 0.6506(5) 0.045(4) Uani 1 1 d . . . . .
O4A O 0.0081(8) 0.6309(8) 0.7194(7) 0.076(6) Uani 1 1 d . . . . .
O5A O 0.0005(7) 0.6064(7) 0.8814(7) 0.064(5) Uani 1 1 d . . . . .
O6A O -0.2196(8) 0.4462(7) 0.8923(6) 0.056(4) Uani 1 1 d . . . . .
O7A O -0.4014(8) 0.3258(6) 0.7390(6) 0.051(4) Uani 1 1 d . . . . .
O8A O -0.3909(8) 0.3535(7) 0.5561(6) 0.053(4) Uani 1 1 d . . . . .
O9A O -0.2013(9) 0.4964(8) 0.5470(7) 0.073(5) Uani 1 1 d . . . . .
O10A O -0.0432(9) 0.3793(9) 0.6053(8) 0.091(7) Uani 1 1 d . . . . .
O11A O -0.0558(9) 0.3531(9) 0.7702(8) 0.096(7) Uani 1 1 d D . . . .
O12A O -0.2325(9) 0.2360(7) 0.6131(7) 0.066(5) Uani 1 1 d . . . . .
O15A O -0.2496(6) 0.6174(5) 0.8357(5) 0.032(3) Uani 1 1 d . . . . .
O14A O -0.3449(6) 0.5514(6) 0.7433(5) 0.035(3) Uani 1 1 d . . . . .
O13A O -0.2466(6) 0.6337(5) 0.7325(5) 0.032(3) Uani 1 1 d . . . . .
O17A O -0.1144(6) 0.6193(6) 0.7413(5) 0.042(3) Uani 1 1 d . . . . .
O16A O -0.1170(6) 0.6083(6) 0.8366(5) 0.042(3) Uani 1 1 d . . . . .
O21A O -0.2456(6) 0.5096(5) 0.8343(5) 0.032(3) Uani 1 1 d . . . . .
O20A O -0.3406(6) 0.4464(5) 0.7528(5) 0.033(3) Uani 1 1 d . . . . .
O19A O -0.3362(7) 0.4615(6) 0.6499(5) 0.039(3) Uani 1 1 d . . . . .
O18A O -0.2355(7) 0.5385(6) 0.6464(5) 0.042(3) Uani 1 1 d . . . . .
O23A O -0.0444(6) 0.5587(6) 0.7710(6) 0.055(4) Uani 1 1 d . . . . .
O22A O -0.1202(6) 0.5234(6) 0.8745(5) 0.044(3) Uani 1 1 d . . . . .
O27A O -0.2672(7) 0.3898(6) 0.7808(6) 0.046(3) Uani 1 1 d . . . . .
O26A O -0.3805(6) 0.3506(6) 0.6538(5) 0.042(3) Uani 1 1 d . . . . .
O25A O -0.2570(7) 0.4204(6) 0.5918(5) 0.046(4) Uani 1 1 d . . . . .
O24A O -0.1078(8) 0.5583(7) 0.6398(6) 0.056(4) Uani 1 1 d . . . . .
O30A O -0.0329(8) 0.5009(8) 0.6705(7) 0.073(5) Uani 1 1 d . . . . .
O29A O -0.0399(8) 0.4788(7) 0.8113(7) 0.065(5) Uani 1 1 d . . . . .
O28A O -0.1476(8) 0.4001(6) 0.8169(6) 0.051(4) Uani 1 1 d . . . . .
O33A O -0.3035(7) 0.2981(5) 0.6843(5) 0.044(3) Uani 1 1 d . . . . .
O32A O -0.2988(7) 0.3104(5) 0.5949(6) 0.048(4) Uani 1 1 d . . . . .
O31A O -0.1337(9) 0.4351(8) 0.5866(7) 0.077(6) Uani 1 1 d . . . . .
O35A O -0.0724(7) 0.4160(7) 0.7086(7) 0.072(6) Uani 1 1 d . . . . .
O34A O -0.1756(7) 0.3417(6) 0.7115(6) 0.054(4) Uani 1 1 d . . . . .
O36A O -0.1695(9) 0.3552(7) 0.6263(7) 0.067(5) Uani 1 1 d . . . . .
O37A O -0.2369(6) 0.5333(5) 0.7441(5) 0.032(3) Uani 1 1 d . . . . .
O38A O -0.1491(7) 0.4870(6) 0.6807(6) 0.045(3) Uani 1 1 d . . . . .
O39A O -0.2585(6) 0.4031(6) 0.6853(5) 0.038(3) Uani 1 1 d . . . . .
O40A O -0.1536(6) 0.4735(5) 0.7744(5) 0.039(3) Uani 1 1 d . . . . .
O2B O -0.2628(6) -0.2252(6) 0.5886(5) 0.032(3) Uani 1 1 d . . . . .
O3B O -0.1750(6) 0.0189(6) 0.6163(5) 0.035(3) Uani 1 1 d . . . . .
O4B O -0.3080(6) 0.1540(5) 0.6737(5) 0.039(3) Uani 1 1 d . . . . .
O5B O -0.3271(7) 0.1109(6) 0.8517(5) 0.040(3) Uani 1 1 d . . . . .
O6B O -0.4075(7) -0.1038(7) 0.8276(5) 0.045(3) Uani 1 1 d . . . . .
O7B O -0.4708(7) -0.2989(6) 0.6267(6) 0.047(3) Uani 1 1 d . . . . .
O8B O -0.4547(6) -0.2605(6) 0.4715(5) 0.036(3) Uani 1 1 d . . . . .
O9B O -0.3652(6) -0.0166(6) 0.4987(5) 0.036(3) Uani 1 1 d . . . . .
O10B O -0.6064(6) -0.1004(6) 0.5355(5) 0.035(3) Uani 1 1 d . . . . .
O11B O -0.5468(7) 0.0686(6) 0.7089(5) 0.041(3) Uani 1 1 d . . . . .
O12B O -0.6254(6) -0.1441(7) 0.6866(6) 0.047(4) Uani 1 1 d . . . . .
O13B O -0.2407(6) -0.1339(6) 0.6893(5) 0.031(3) Uani 1 1 d . . . . .
O14B O -0.2308(6) -0.1014(5) 0.6065(4) 0.029(3) Uani 1 1 d . . . . .
O15B O -0.1870(5) 0.0006(5) 0.7033(5) 0.031(3) Uani 1 1 d . . . . .
O21B O -0.2734(6) 0.0487(5) 0.6707(5) 0.033(3) Uani 1 1 d . . . . .
O16B O -0.2803(6) 0.0318(6) 0.7745(5) 0.033(3) Uani 1 1 d . . . . .
O17B O -0.3261(6) -0.0929(6) 0.7614(5) 0.032(3) Uani 1 1 d . . . . .
O18B O -0.3654(6) -0.1999(6) 0.6424(5) 0.033(3) Uani 1 1 d . . . . .
O19B O -0.3572(6) -0.1778(5) 0.5614(5) 0.032(3) Uani 1 1 d . . . . .
O20B O -0.3048(6) -0.0435(5) 0.5760(5) 0.031(3) Uani 1 1 d . . . . .
O22B O -0.3187(6) 0.1165(6) 0.7536(5) 0.033(3) Uani 1 1 d . . . . .
O23B O -0.3987(6) -0.0157(6) 0.7865(5) 0.032(3) Uani 1 1 d . . . . .
O24B O -0.4341(6) -0.1913(6) 0.7201(5) 0.032(3) Uani 1 1 d . . . . .
O25B O -0.4691(6) -0.2196(6) 0.5776(5) 0.033(3) Uani 1 1 d . . . . .
O26B O -0.4078(6) -0.1336(5) 0.4985(4) 0.031(3) Uani 1 1 d . . . . .
O27B O -0.3768(6) 0.0304(5) 0.6049(4) 0.027(2) Uani 1 1 d . . . . .
O28B O -0.4264(6) 0.0934(6) 0.6850(5) 0.036(3) Uani 1 1 d . . . . .
O29B O -0.4366(6) 0.0734(6) 0.7701(4) 0.035(3) Uani 1 1 d . . . . .
O30B O -0.5065(6) -0.1146(6) 0.7490(5) 0.035(3) Uani 1 1 d . . . . .
O31B O -0.5379(6) -0.2089(6) 0.6517(5) 0.039(3) Uani 1 1 d . . . . .
O32B O -0.5208(6) -0.1722(6) 0.5187(5) 0.032(3) Uani 1 1 d . . . . .
O33B O -0.4784(6) -0.0566(6) 0.5316(4) 0.031(3) Uani 1 1 d . . . . .
O34B O -0.5110(6) -0.0167(6) 0.6254(5) 0.035(3) Uani 1 1 d . . . . .
O35B O -0.5228(6) -0.0392(6) 0.7068(5) 0.034(3) Uani 1 1 d . . . . .
O36B O -0.5519(6) -0.1308(6) 0.6122(4) 0.032(3) Uani 1 1 d . . . . .
O37B O -0.3118(5) -0.0727(5) 0.6622(4) 0.024(2) Uani 1 1 d . . . . .
O38B O -0.4368(6) -0.1168(5) 0.6821(5) 0.031(3) Uani 1 1 d . . . . .
O39B O -0.4276(6) -0.0926(5) 0.5931(4) 0.025(2) Uani 1 1 d . . . . .
O40B O -0.3917(6) 0.0065(5) 0.6953(5) 0.029(3) Uani 1 1 d . . . . .
O1LA O -0.1306(6) 0.7420(6) 0.9026(5) 0.036(3) Uani 1 1 d . . . . .
O2LA O -0.2360(6) 0.7297(5) 0.8324(5) 0.034(3) Uani 1 1 d . . . . .
O3LA O -0.1336(6) 0.7467(6) 0.7804(5) 0.041(3) Uani 1 1 d . . . . .
O4LA O -0.0437(7) 0.7218(6) 0.8397(6) 0.049(4) Uani 1 1 d . . . . .
O1LB O -0.1871(6) -0.0926(6) 0.8123(5) 0.040(3) Uani 1 1 d . . . . .
O2LB O -0.1183(6) -0.0513(6) 0.7509(4) 0.031(3) Uani 1 1 d . . . . .
O3LB O -0.1429(6) 0.0570(6) 0.8219(5) 0.034(3) Uani 1 1 d . . . . .
O4LB O -0.2413(6) 0.0011(7) 0.8578(5) 0.042(3) Uani 1 1 d . . . . .
O1W O -0.4784(6) 0.0776(6) 0.5751(5) 0.040(3) Uiso 1 1 d . . . . .
O2W O -0.4002(6) 0.2053(6) 0.5790(5) 0.042(3) Uiso 1 1 d . . . . .
O3W O -0.5587(8) 0.1754(8) 0.6112(7) 0.061(4) Uiso 1 1 d . . . . .
O4W O -0.3939(12) -0.3408(12) 0.5371(10) 0.051(6) Uiso 0.6 1 d . . P . .
O6W O -0.3730(9) 0.2240(8) 0.7750(7) 0.079(5) Uiso 1 1 d D . . . .
O7W O -0.3932(16) 0.4301(16) 0.8615(13) 0.083(9) Uiso 0.6 1 d . . P . .
O8W O -0.704(2) -0.236(2) 0.5080(18) 0.095(13) Uiso 0.5 1 d . . P . .
O9W O -0.2013(17) 0.1178(16) 0.5986(14) 0.087(10) Uiso 0.6 1 d . . P . .
O10W O -0.3637(19) -0.4095(18) 0.4159(15) 0.099(11) Uiso 0.6 1 d . . P . .
O11W O -0.244(2) 0.2462(19) 0.8613(17) 0.087(12) Uiso 0.5 1 d . . P . .
O12W O -0.6893(19) -0.0296(18) 0.6299(16) 0.079(11) Uiso 0.5 1 d . . P . .
O13W O -0.612(2) -0.1077(19) 0.8085(16) 0.108(12) Uiso 0.6 1 d . . P . .
O14W O -0.496(3) -0.479(3) 0.404(2) 0.102(18) Uiso 0.4 1 d . . P . .
O15W O -0.416(3) 0.082(2) 0.910(2) 0.088(15) Uiso 0.4 1 d . . P . .
O16W O -0.246(3) 0.098(3) 0.492(2) 0.092(16) Uiso 0.4 1 d . . P . .
O17W O -0.693(3) -0.378(2) 0.534(2) 0.087(15) Uiso 0.4 1 d . . P . .
O18W O -0.576(3) 0.066(3) 0.909(2) 0.093(16) Uiso 0.4 1 d . . P . .
O19W O -0.751(2) -0.0440(19) 0.7670(16) 0.083(11) Uiso 0.5 1 d . . P . .
O28W O -0.5004(15) 0.3522(14) 0.6598(12) 0.087(8) Uiso 0.7 1 d . . P . .
O50W O -0.4268(10) 0.3063(9) 0.8425(8) 0.089(6) Uiso 1 1 d D . . . .
O51W O 0.0573(13) 0.3715(17) 0.7324(14) 0.071(10) Uiso 0.5 1 d D . P . .
O49W O -0.4981(19) 0.4974(18) 0.8177(16) 0.102(12) Uiso 0.6 1 d . . P . .
N1A N -0.3267(7) 0.7319(7) 0.7629(6) 0.034(4) Uani 1 1 d . . . . .
H1A H -0.298016 0.709578 0.771657 0.041 Uiso 1 1 calc R U . . .
N2A N -0.2104(7) 0.7205(6) 0.6872(6) 0.033(3) Uani 1 1 d . . . . .
H2A H -0.200761 0.708538 0.716286 0.039 Uiso 1 1 calc R U . . .
N1B N -0.0424(7) 0.0060(8) 0.7056(6) 0.039(4) Uani 1 1 d . . . . .
H1B H -0.087141 -0.008469 0.710652 0.047 Uiso 1 1 calc R U . . .
N2B N -0.0964(7) 0.1271(7) 0.7732(6) 0.035(4) Uani 1 1 d . . . . .
H2B H -0.122917 0.086909 0.771348 0.042 Uiso 1 1 calc R U . . .
C1A C -0.1359(9) 0.7934(8) 0.9299(8) 0.035(4) Uani 1 1 d . . . . .
H1AA H -0.108947 0.816506 0.964566 0.042 Uiso 1 1 calc R U . . .
C2A C -0.1796(8) 0.8221(8) 0.9139(7) 0.031(4) Uani 1 1 d . . . . .
C3A C -0.2312(9) 0.7861(8) 0.8651(7) 0.030(4) Uani 1 1 d . . . . .
C4A C -0.2768(9) 0.8161(9) 0.8573(8) 0.037(4) Uani 1 1 d . . . . .
C5A C -0.2699(10) 0.8760(8) 0.8898(7) 0.038(5) Uani 1 1 d . . . . .
H5A H -0.298755 0.895834 0.8814 0.046 Uiso 1 1 calc R U . . .
C6A C -0.2208(12) 0.9088(9) 0.9354(7) 0.047(5) Uani 1 1 d . . . . .
C7A C -0.1775(10) 0.8833(8) 0.9480(7) 0.037(4) Uani 1 1 d . . . . .
H7A H -0.145291 0.906608 0.980031 0.044 Uiso 1 1 calc R U . . .
C8A C -0.3355(9) 0.7785(9) 0.8148(7) 0.036(4) Uani 1 1 d . . . . .
H8AA H -0.355 0.807181 0.807171 0.043 Uiso 1 1 calc R U . . .
H8AB H -0.366982 0.755635 0.828372 0.043 Uiso 1 1 calc R U . . .
C9A C -0.2936(9) 0.7641(8) 0.7331(7) 0.032(4) Uani 1 1 d . . . . .
H9AA H -0.321371 0.786649 0.724446 0.038 Uiso 1 1 calc R U . . .
H9AB H -0.252501 0.795487 0.756847 0.038 Uiso 1 1 calc R U . . .
C10A C -0.2788(9) 0.7230(8) 0.6833(7) 0.030(4) Uani 1 1 d . . . . .
H10A H -0.288395 0.737094 0.655978 0.036 Uiso 1 1 calc R U . . .
H10B H -0.308283 0.680342 0.67067 0.036 Uiso 1 1 calc R U . . .
C11A C -0.1614(10) 0.7819(9) 0.7017(9) 0.045(5) Uani 1 1 d . . . . .
H11A H -0.162976 0.790666 0.670425 0.054 Uiso 1 1 calc R U . . .
H11B H -0.172496 0.81517 0.730264 0.054 Uiso 1 1 calc R U . . .
C12A C -0.0947(10) 0.7827(8) 0.7198(9) 0.043(5) Uani 1 1 d . . . . .
C13A C -0.0845(9) 0.7639(8) 0.7617(9) 0.040(5) Uani 1 1 d . . . . .
C14A C -0.0213(10) 0.7657(9) 0.7789(9) 0.045(5) Uani 1 1 d . . . . .
C15A C 0.0297(11) 0.7893(11) 0.7583(11) 0.063(7) Uani 1 1 d . . . . .
H15A H 0.072975 0.793889 0.772533 0.076 Uiso 1 1 calc R U . . .
C16A C 0.0184(11) 0.8050(11) 0.7200(11) 0.055(6) Uani 1 1 d . . . . .
C17A C -0.0431(11) 0.8010(9) 0.6998(10) 0.050(6) Uani 1 1 d . . . . .
H17A H -0.050225 0.811076 0.671091 0.059 Uiso 1 1 calc R U . . .
C18A C -0.0068(9) 0.7462(11) 0.8194(10) 0.053(6) Uani 1 1 d . . . . .
H18A H 0.037911 0.753397 0.831883 0.064 Uiso 1 1 calc R U . . .
C19A C -0.3907(9) 0.6843(9) 0.7302(8) 0.041(5) Uani 1 1 d . . . . .
H19A H -0.421986 0.705458 0.72579 0.062 Uiso 1 1 calc R U . . .
H19B H -0.406704 0.659066 0.748236 0.062 Uiso 1 1 calc R U . . .
H19C H -0.385064 0.657404 0.695258 0.062 Uiso 1 1 calc R U . . .
C20A C -0.2029(13) 0.6729(9) 0.6389(8) 0.053(6) Uani 1 1 d . . . . .
H20A H -0.157513 0.673507 0.642227 0.08 Uiso 1 1 calc R U . . .
H20B H -0.215868 0.680916 0.608746 0.08 Uiso 1 1 calc R U . . .
H20C H -0.230339 0.632016 0.632948 0.08 Uiso 1 1 calc R U . . .
C1B C -0.1335(10) -0.0919(9) 0.8339(8) 0.038(4) Uani 1 1 d . . . . .
H1BA H -0.132845 -0.107462 0.859563 0.046 Uiso 1 1 calc R U . . .
C2B C -0.0730(10) -0.0689(8) 0.8217(8) 0.040(5) Uani 1 1 d . . . . .
C3B C -0.0686(9) -0.0523(8) 0.7797(7) 0.031(4) Uani 1 1 d . . . . .
C4B C -0.0050(8) -0.0370(8) 0.7677(8) 0.034(4) Uani 1 1 d . . . . .
C5B C 0.0488(9) -0.0350(9) 0.7975(9) 0.046(5) Uani 1 1 d . . . . .
H5B H 0.090085 -0.022403 0.790232 0.055 Uiso 1 1 calc R U . . .
C6B C 0.0429(10) -0.0519(11) 0.8400(9) 0.049(5) Uani 1 1 d . . . . .
C7B C -0.0164(9) -0.0690(8) 0.8530(8) 0.038(5) Uani 1 1 d . . . . .
H7B H -0.019577 -0.080163 0.881288 0.046 Uiso 1 1 calc R U . . .
C8B C -0.0010(9) -0.0327(9) 0.7173(9) 0.041(5) Uani 1 1 d . . . . .
H8BA H -0.015619 -0.075206 0.687669 0.049 Uiso 1 1 calc R U . . .
H8BB H 0.044843 -0.013546 0.71832 0.049 Uiso 1 1 calc R U . . .
C9B C -0.0135(9) 0.0723(8) 0.7417(8) 0.035(4) Uani 1 1 d . . . . .
H9BA H 0.030127 0.086969 0.735669 0.042 Uiso 1 1 calc R U . . .
H9BB H -0.008157 0.077977 0.778799 0.042 Uiso 1 1 calc R U . . .
C10B C -0.0534(9) 0.1110(9) 0.7344(7) 0.035(4) Uani 1 1 d . . . . .
H10C H -0.080821 0.08848 0.698019 0.042 Uiso 1 1 calc R U . . .
H10D H -0.023923 0.150161 0.737494 0.042 Uiso 1 1 calc R U . . .
C11B C -0.0599(9) 0.1672(9) 0.8305(8) 0.040(5) Uani 1 1 d . . . . .
H11C H -0.024329 0.15147 0.83828 0.048 Uiso 1 1 calc R U . . .
H11D H -0.040548 0.210434 0.836101 0.048 Uiso 1 1 calc R U . . .
C12B C -0.1048(9) 0.1665(9) 0.8678(7) 0.032(4) Uani 1 1 d . . . . .
C13B C -0.1443(8) 0.1085(9) 0.8620(7) 0.032(4) Uani 1 1 d . . . . .
C14B C -0.1847(8) 0.1093(9) 0.8962(8) 0.038(4) Uani 1 1 d . . . . .
C15B C -0.1829(11) 0.1656(10) 0.9390(8) 0.046(5) Uani 1 1 d . . . . .
H15B H -0.208063 0.165292 0.964553 0.055 Uiso 1 1 calc R U . . .
C16B C -0.1443(10) 0.2206(9) 0.9431(7) 0.039(4) Uani 1 1 d . . . . .
C17B C -0.1042(9) 0.2210(9) 0.9083(8) 0.036(4) Uani 1 1 d . . . . .
H17B H -0.07619 0.259305 0.912504 0.044 Uiso 1 1 calc R U . . .
C18B C -0.2298(9) 0.0536(9) 0.8926(7) 0.036(4) Uani 1 1 d . . . . .
H18B H -0.252773 0.058623 0.92025 0.044 Uiso 1 1 calc R U . . .
C19B C -0.0455(9) -0.0085(10) 0.6485(7) 0.041(5) Uani 1 1 d . . . . .
H19D H -0.002225 -0.006319 0.641063 0.062 Uiso 1 1 calc R U . . .
H19E H -0.061242 0.021738 0.640879 0.062 Uiso 1 1 calc R U . . .
H19F H -0.075199 -0.050436 0.62605 0.062 Uiso 1 1 calc R U . . .
C20B C -0.1419(10) 0.1555(9) 0.7591(8) 0.042(5) Uani 1 1 d . . . . .
H20D H -0.169611 0.163842 0.784841 0.063 Uiso 1 1 calc R U . . .
H20E H -0.168723 0.127253 0.723518 0.063 Uiso 1 1 calc R U . . .
H20F H -0.117826 0.194676 0.759441 0.063 Uiso 1 1 calc R U . . .
W2C W 0.23485(5) 0.34759(4) 0.88314(4) 0.0486(2) Uani 1 1 d . . . . .
W3C W 0.10346(4) 0.25828(4) 0.78924(4) 0.0454(2) Uani 1 1 d . . . . .
W4C W 0.18710(3) 0.07802(4) 0.73357(3) 0.03360(16) Uani 1 1 d . . . . .
W5C W 0.33204(3) 0.17830(3) 0.83826(3) 0.03258(16) Uani 1 1 d . . . . .
W6C W 0.39647(4) 0.32604(4) 0.86094(4) 0.0513(2) Uani 1 1 d . . . . .
W7C W 0.31644(6) 0.39092(5) 0.78556(6) 0.0769(4) Uani 1 1 d . . . . .
W8C W 0.18329(6) 0.29993(7) 0.69009(6) 0.0764(4) Uani 1 1 d . . . . .
W9C W 0.11590(4) 0.13500(5) 0.66116(4) 0.0516(2) Uani 1 1 d . . . . .
W10C W 0.25882(4) 0.11127(5) 0.64240(3) 0.0475(2) Uani 1 1 d . . . . .
W11C W 0.40731(4) 0.21104(4) 0.74838(3) 0.03960(18) Uani 1 1 d . . . . .
W12C W 0.32722(6) 0.27767(6) 0.67149(5) 0.0670(3) Uani 1 1 d . . . . .
Gd1C Gd 0.16001(4) 0.18894(4) 0.87506(4) 0.03093(19) Uani 1 1 d . . . . .
Br1C Br 0.42359(16) 0.15794(17) 1.06361(13) 0.0868(10) Uani 1 1 d . . . . .
Br2C Br -0.09222(12) 0.16098(13) 1.05240(9) 0.0678(8) Uani 1 1 d . . . . .
Ge1C Ge 0.25205(9) 0.23572(9) 0.76433(8) 0.0350(4) Uani 1 1 d . . . . .
K13 K 0.1725(7) 0.1726(9) 0.5526(5) 0.123(6) Uani 0.6 1 d . . P . .
K14 K 0.2086(9) -0.0040(8) 0.4862(5) 0.115(6) Uani 0.5 1 d . . P . .
K15 K 0.5154(11) 0.1631(11) 0.8410(8) 0.147(9) Uani 0.5 1 d . . P . .
K16 K 0.0298(13) 0.1655(16) 0.4151(12) 0.118(10) Uani 0.3 1 d . . P . .
O2C O 0.2528(9) 0.4210(6) 0.9355(7) 0.072(5) Uani 1 1 d . . . . .
O3C O 0.0299(9) 0.2701(8) 0.7771(7) 0.062(5) Uani 1 1 d . . . . .
O4C O 0.1642(6) 0.0032(6) 0.7274(6) 0.046(3) Uani 1 1 d . . . . .
O5C O 0.3583(6) 0.1381(7) 0.8695(6) 0.045(3) Uani 1 1 d . . . . .
O6C O 0.4561(8) 0.3839(8) 0.9116(7) 0.072(5) Uani 1 1 d . . . . .
O7C O 0.3523(12) 0.4706(8) 0.8114(10) 0.101(8) Uani 1 1 d . . . . .
O8C O 0.1323(11) 0.3195(13) 0.6536(10) 0.110(9) Uani 1 1 d . . . . .
O9C O 0.0442(8) 0.1022(10) 0.6163(7) 0.069(5) Uani 1 1 d . . . . .
O10C O 0.2796(7) 0.0664(9) 0.5854(6) 0.064(5) Uani 1 1 d . . . . .
O11C O 0.4751(6) 0.1993(6) 0.7269(6) 0.042(3) Uani 1 1 d . . . . .
O12C O 0.3707(9) 0.2818(10) 0.6239(8) 0.081(6) Uani 1 1 d . . . . .
O13C O 0.2080(6) 0.3011(6) 0.9158(5) 0.039(3) Uani 1 1 d . . . . .
O14C O 0.1483(8) 0.3377(7) 0.8489(7) 0.058(4) Uani 1 1 d . . . . .
O15C O 0.0871(6) 0.2140(6) 0.8247(5) 0.039(3) Uani 1 1 d . . . . .
O16C O 0.1556(6) 0.1209(5) 0.7869(5) 0.035(3) Uani 1 1 d . . . . .
O17C O 0.2683(6) 0.1997(6) 0.8672(5) 0.034(3) Uani 1 1 d . . . . .
O18C O 0.3212(7) 0.3376(6) 0.8847(6) 0.050(4) Uani 1 1 d . . . . .
O19C O 0.2647(8) 0.3829(7) 0.8306(7) 0.056(4) Uani 1 1 d . . . . .
O20C O 0.1424(8) 0.2993(8) 0.7425(7) 0.060(5) Uani 1 1 d . . . . .
O21C O 0.0958(6) 0.1854(7) 0.7242(5) 0.046(4) Uani 1 1 d . . . . .
O22C O 0.2732(6) 0.1114(5) 0.7744(5) 0.032(3) Uani 1 1 d . . . . .
O23C O 0.3938(6) 0.2602(6) 0.8823(5) 0.042(3) Uani 1 1 d . . . . .
O24C O 0.3777(8) 0.3657(7) 0.8168(7) 0.065(5) Uani 1 1 d . . . . .
O25C O 0.2437(10) 0.3830(9) 0.7363(10) 0.090(7) Uani 1 1 d . . . . .
O26C O 0.1504(8) 0.2114(9) 0.6559(7) 0.066(5) Uani 1 1 d . . . . .
O27C O 0.1147(6) 0.0688(7) 0.6808(5) 0.047(4) Uani 1 1 d . . . . .
O28C O 0.2299(6) 0.0548(7) 0.6687(5) 0.043(3) Uani 1 1 d . . . . .
O29C O 0.3997(6) 0.1708(6) 0.7920(5) 0.039(3) Uani 1 1 d . . . . .
O30C O 0.4477(7) 0.2915(6) 0.8116(6) 0.054(4) Uani 1 1 d . . . . .
O31C O 0.3564(10) 0.3638(9) 0.7236(9) 0.088(7) Uani 1 1 d . . . . .
O32C O 0.2505(9) 0.2893(10) 0.6466(8) 0.078(6) Uani 1 1 d . . . . .
O33C O 0.1725(7) 0.1021(9) 0.6140(6) 0.061(5) Uani 1 1 d . . . . .
O34C O 0.3405(6) 0.1448(6) 0.6928(5) 0.038(3) Uani 1 1 d . . . . .
O35C O 0.3850(7) 0.2597(7) 0.7137(6) 0.054(4) Uani 1 1 d . . . . .
O36C O 0.2823(8) 0.1917(9) 0.6416(6) 0.063(5) Uani 1 1 d . . . . .
O37C O 0.2052(7) 0.2572(6) 0.8098(5) 0.039(3) Uani 1 1 d . . . . .
O38C O 0.2151(6) 0.1608(7) 0.7143(5) 0.040(3) Uani 1 1 d . . . . .
O39C O 0.2668(7) 0.2856(7) 0.7334(7) 0.057(4) Uani 1 1 d . . . . .
O40C O 0.3260(6) 0.2371(6) 0.7934(5) 0.040(3) Uani 1 1 d . . . . .
O1LC O 0.1874(6) 0.0962(6) 0.8747(6) 0.042(3) Uani 1 1 d . . . . .
O2LC O 0.2074(6) 0.2129(6) 0.9608(5) 0.035(3) Uani 1 1 d . . . . .
O3LC O 0.0911(6) 0.2334(5) 0.9280(5) 0.029(3) Uani 1 1 d . . . . .
O4LC O 0.0659(6) 0.1079(6) 0.8656(5) 0.036(3) Uani 1 1 d . . . . .
O20W O 0.2758(10) 0.1547(9) 0.5158(8) 0.083(6) Uiso 1 1 d . . . . .
O21W O 0.1444(12) 0.1538(12) 0.4504(10) 0.109(8) Uiso 1 1 d . . . . .
O22W O 0.2100(14) 0.2844(14) 0.5416(12) 0.103(9) Uiso 0.8 1 d . . P . .
O23W O 0.1118(19) -0.0238(19) 0.5549(16) 0.081(11) Uiso 0.5 1 d . . P . .
O24W O 0.058(3) 0.291(3) 0.436(2) 0.109(19) Uiso 0.4 1 d . . P . .
O25W O 0.048(3) 0.189(3) 0.541(2) 0.107(19) Uiso 0.4 1 d . . P . .
O26W O 0.111(3) 0.049(3) 0.488(3) 0.12(2) Uiso 0.4 1 d . . P . .
N1C N 0.2739(8) 0.3326(7) 1.0222(6) 0.037(4) Uani 1 1 d . . . . .
H1C H 0.245718 0.2995 0.987423 0.045 Uiso 1 1 calc R U . . .
N2C N 0.1240(7) 0.3520(7) 0.9993(6) 0.033(3) Uani 1 1 d . . . . .
H2C H 0.130675 0.319971 0.966249 0.039 Uiso 1 1 calc R U . . .
C1C C 0.2304(11) 0.0942(10) 0.9050(9) 0.047(5) Uani 1 1 d . . . . .
H1CA H 0.240977 0.056325 0.893022 0.056 Uiso 1 1 calc R U . . .
C2C C 0.2676(10) 0.1434(10) 0.9576(7) 0.041(5) Uani 1 1 d . . . . .
C3C C 0.2537(9) 0.1990(9) 0.9808(7) 0.033(4) Uani 1 1 d . . . . .
C4C C 0.2952(9) 0.2433(10) 1.0309(8) 0.039(5) Uani 1 1 d . . . . .
C5C C 0.3448(11) 0.2319(11) 1.0541(9) 0.050(5) Uani 1 1 d . . . . .
H5C H 0.372317 0.263041 1.086947 0.06 Uiso 1 1 calc R U . . .
C6C C 0.3555(11) 0.1739(12) 1.0297(9) 0.053(6) Uani 1 1 d . . . . .
C7C C 0.3180(11) 0.1291(11) 0.9814(10) 0.050(5) Uani 1 1 d . . . . .
H7C H 0.325543 0.090095 0.964518 0.06 Uiso 1 1 calc R U . . .
C8C C 0.2812(10) 0.3048(9) 1.0587(8) 0.040(5) Uani 1 1 d . . . . .
H8CA H 0.240881 0.297671 1.071799 0.047 Uiso 1 1 calc R U . . .
H8CB H 0.317058 0.333799 1.089676 0.047 Uiso 1 1 calc R U . . .
C9C C 0.2441(9) 0.3848(8) 1.0428(8) 0.034(4) Uani 1 1 d . U . . .
H9CA H 0.247083 0.40599 1.019585 0.041 Uiso 1 1 calc R U . . .
H9CB H 0.269123 0.415529 1.078885 0.041 Uiso 1 1 calc R U . . .
C10C C 0.1722(9) 0.3615(9) 1.0447(7) 0.036(4) Uani 1 1 d . . . . .
H10E H 0.164759 0.321664 1.047083 0.044 Uiso 1 1 calc R U . . .
H10F H 0.164536 0.391901 1.077656 0.044 Uiso 1 1 calc R U . . .
C11C C 0.0554(8) 0.3280(9) 1.0052(8) 0.038(4) Uani 1 1 d . . . . .
H11E H 0.051356 0.354696 1.04128 0.046 Uiso 1 1 calc R U . . .
H11F H 0.024624 0.331853 0.979424 0.046 Uiso 1 1 calc R U . . .
C12C C 0.0363(9) 0.2617(8) 0.9967(8) 0.035(4) Uani 1 1 d . . . . .
C13C C 0.0524(9) 0.2171(8) 0.9550(7) 0.033(4) Uani 1 1 d . . . . .
C14C C 0.0225(9) 0.1523(8) 0.9422(7) 0.032(4) Uani 1 1 d . . . . .
C15C C -0.0205(9) 0.1383(10) 0.9718(8) 0.041(5) Uani 1 1 d . . . . .
H15C H -0.042672 0.095838 0.961576 0.05 Uiso 1 1 calc R U . . .
C16C C -0.0319(10) 0.1813(11) 1.0135(8) 0.048(5) Uani 1 1 d . . . . .
C17C C -0.0025(9) 0.2447(9) 1.0271(8) 0.037(4) Uani 1 1 d . . . . .
H17C H -0.009532 0.275946 1.057594 0.044 Uiso 1 1 calc R U . . .
C18C C 0.0301(9) 0.1040(9) 0.8962(8) 0.036(4) Uani 1 1 d . . . . .
H18C H 0.004083 0.063129 0.887795 0.043 Uiso 1 1 calc R U . . .
C19C C 0.3390(11) 0.3585(11) 1.0132(11) 0.060(6) Uani 1 1 d . . . . .
H19G H 0.333557 0.37481 0.987253 0.09 Uiso 1 1 calc R U . . .
H19H H 0.359342 0.325544 0.999743 0.09 Uiso 1 1 calc R U . . .
H19I H 0.366458 0.392123 1.046819 0.09 Uiso 1 1 calc R U . . .
C20C C 0.1309(10) 0.4111(10) 0.9927(9) 0.048(5) Uani 1 1 d . . . . .
H20G H 0.131391 0.44505 1.026621 0.072 Uiso 1 1 calc R U . . .
H20H H 0.094307 0.404325 0.965685 0.072 Uiso 1 1 calc R U . . .
H20I H 0.17149 0.422169 0.981719 0.072 Uiso 1 1 calc R U . . .
K10 K -0.0296(10) 0.4730(9) 0.9774(9) 0.131(8) Uani 0.5 1 d . . P . .
O27W O -0.126(2) 0.3407(19) 0.8821(16) 0.061(11) Uiso 0.4 1 d . . P . .
O5W O 0.305(2) 0.629(2) 0.9525(17) 0.092(13) Uiso 0.5 1 d . . P . .
O29W O -0.002(3) 0.284(3) 0.682(2) 0.093(16) Uiso 0.4 1 d . . P . .
O30W O -0.362(2) -0.4372(19) 0.5485(16) 0.058(10) Uiso 0.4 1 d . . P . .
O31W O -0.342(2) -0.449(2) 0.323(2) 0.082(14) Uiso 0.4 1 d . . P . .
O32W O -0.5240(17) 0.1532(16) 0.9334(14) 0.066(9) Uiso 0.5 1 d . . P . .
O33W O -0.0006(12) 0.3406(12) 0.8781(10) 0.083(7) Uiso 0.8 1 d . . P . .
O34W O -0.2662(12) 0.0909(12) 1.0957(10) 0.096(7) Uiso 0.9 1 d . . P . .
O35W O 0.0570(15) 0.4539(14) 0.8711(12) 0.072(8) Uiso 0.6 1 d . . P . .
O36W O 0.0971(17) -0.0840(16) 0.6135(14) 0.064(9) Uiso 0.5 1 d . . P . .
O37W O 0.096(3) 0.671(2) 0.660(2) 0.115(16) Uiso 0.5 1 d . . P . .
O38W O 0.4736(18) 0.2761(18) 0.9737(15) 0.075(10) Uiso 0.5 1 d . . P . .
O39W O 0.151(2) 0.436(2) 0.8190(19) 0.075(13) Uiso 0.4 1 d . . P . .
O40W O 0.078(2) 0.521(2) 0.6286(19) 0.104(14) Uiso 0.5 1 d . . P . .
O41W O -0.4731(15) 0.4830(14) 0.6907(12) 0.073(8) Uiso 0.6 1 d . . P . .
O42W O -0.774(3) -0.311(3) 0.492(2) 0.097(17) Uiso 0.4 1 d . . P . .
O43W O 0.476(2) 0.3256(19) 1.1668(16) 0.084(11) Uiso 0.5 1 d . . P . .
O44W O 0.493(2) 0.350(2) 1.0789(19) 0.101(14) Uiso 0.5 1 d . . P . .
O45W O -0.549(2) 0.542(2) 0.7578(19) 0.078(13) Uiso 0.4 1 d . . P . .
O46W O -0.515(2) 0.764(2) 0.7933(18) 0.098(14) Uiso 0.5 1 d . . P . .
O47W O -0.510(3) 0.534(3) 0.919(2) 0.091(16) Uiso 0.4 1 d . . P . .
O48W O 0.594(2) 0.362(2) 0.9900(17) 0.091(12) Uiso 0.5 1 d . . P . .

loop_
_atom_site_aniso_label
_atom_site_aniso_U_11
_atom_site_aniso_U_22
_atom_site_aniso_U_33
_atom_site_aniso_U_23
_atom_site_aniso_U_13
_atom_site_aniso_U_12
W3A 0.0329(4) 0.0219(3) 0.0332(4) 0.0131(3) 0.0022(3) 0.0039(3)
W2A 0.0443(4) 0.0232(3) 0.0338(4) 0.0145(3) -0.0028(3) 0.0028(3)
W5A 0.0466(5) 0.0381(5) 0.0609(6) 0.0093(4) 0.0209(4) 0.0049(4)
W4A 0.0408(4) 0.0320(4) 0.0531(5) 0.0084(4) -0.0011(4) 0.0161(4)
W9A 0.0576(5) 0.0261(4) 0.0422(5) 0.0157(3) -0.0015(4) 0.0155(4)
W8A 0.0496(5) 0.0197(3) 0.0396(4) 0.0131(3) 0.0037(4) 0.0021(3)
W7A 0.0513(5) 0.0238(4) 0.0336(4) 0.0085(3) 0.0013(4) 0.0006(3)
W6A 0.0694(6) 0.0381(5) 0.0419(5) 0.0131(4) 0.0206(4) 0.0024(4)
W11A 0.0578(6) 0.0449(5) 0.0670(7) 0.0026(5) 0.0260(5) 0.0148(5)
W10A 0.0556(6) 0.0361(5) 0.0689(7) 0.0089(4) 0.0004(5) 0.0269(4)
W12A 0.0597(6) 0.0241(4) 0.0529(5) 0.0059(4) 0.0072(4) 0.0107(4)
W2B 0.0315(3) 0.0261(3) 0.0290(4) 0.0145(3) 0.0082(3) 0.0134(3)
W3B 0.0264(3) 0.0275(3) 0.0287(4) 0.0151(3) 0.0051(3) 0.0086(3)
W9B 0.0345(4) 0.0221(3) 0.0279(4) 0.0101(3) 0.0018(3) 0.0101(3)
W4B 0.0341(4) 0.0325(4) 0.0258(4) 0.0105(3) 0.0041(3) 0.0160(3)
W5B 0.0297(4) 0.0399(4) 0.0329(4) 0.0216(3) 0.0107(3) 0.0143(3)
W6B 0.0338(4) 0.0295(4) 0.0384(4) 0.0193(3) 0.0094(3) 0.0086(3)
W7B 0.0316(4) 0.0234(3) 0.0276(4) 0.0101(3) 0.0035(3) 0.0081(3)
W8B 0.0296(3) 0.0249(3) 0.0248(3) 0.0124(3) 0.0036(3) 0.0097(3)
W12B 0.0267(3) 0.0302(4) 0.0276(4) 0.0112(3) 0.0013(3) 0.0091(3)
W10B 0.0328(4) 0.0334(4) 0.0283(4) 0.0114(3) 0.0055(3) 0.0180(3)
W11B 0.0262(3) 0.0408(4) 0.0375(4) 0.0205(3) 0.0090(3) 0.0108(3)
Gd1A 0.0341(5) 0.0253(4) 0.0389(5) 0.0165(4) 0.0026(4) 0.0048(4)
Gd1B 0.0289(4) 0.0307(4) 0.0290(4) 0.0140(4) 0.0058(3) 0.0100(3)
Br1A 0.140(3) 0.0484(14) 0.0384(13) 0.0071(11) -0.0022(15) 0.0492(16)
Br2A 0.0732(19) 0.099(2) 0.149(3) 0.075(2) 0.062(2) 0.0190(18)
Br1B 0.0421(13) 0.115(2) 0.159(3) 0.113(3) -0.0312(16) -0.0113(14)
Br2B 0.0789(18) 0.0522(14) 0.0540(15) 0.0035(12) 0.0148(13) 0.0258(13)
Ge1A 0.0334(10) 0.0172(8) 0.0315(10) 0.0059(7) 0.0034(8) 0.0046(7)
Ge1B 0.0215(8) 0.0199(8) 0.0219(8) 0.0103(7) 0.0049(6) 0.0086(6)
K1 0.066(3) 0.031(2) 0.044(3) 0.018(2) -0.005(2) 0.002(2)
K2 0.046(2) 0.030(2) 0.042(2) 0.0113(18) 0.0074(19) 0.0123(18)
K3 0.044(3) 0.088(4) 0.050(3) 0.042(3) 0.012(2) 0.026(3)
K4 0.089(5) 0.068(4) 0.073(4) 0.023(3) 0.021(3) 0.034(3)
K5 0.097(5) 0.077(4) 0.076(5) 0.016(4) 0.012(4) 0.011(4)
K6 0.098(9) 0.098(9) 0.072(7) 0.032(6) 0.033(6) 0.043(7)
K7 0.112(6) 0.064(4) 0.136(7) 0.048(4) 0.066(5) 0.019(4)
K8 0.131(12) 0.088(9) 0.083(9) 0.023(7) -0.024(8) -0.005(8)
K9 0.080(10) 0.061(9) 0.055(8) 0.025(7) 0.007(7) -0.016(7)
K11 0.11(2) 0.14(2) 0.083(17) 0.044(16) 0.053(15) 0.068(18)
K12 0.141(15) 0.145(15) 0.160(15) 0.077(10) 0.013(9) 0.053(10)
K17 0.154(8) 0.154(8) 0.154(8) 0.068(4) 0.035(2) 0.047(3)
O2A 0.039(7) 0.030(7) 0.045(8) 0.015(6) 0.010(6) 0.007(6)
O3A 0.069(10) 0.037(7) 0.031(7) 0.023(6) -0.005(7) 0.013(7)
O4A 0.053(10) 0.061(11) 0.084(13) 0.017(10) 0.031(9) -0.013(8)
O5A 0.031(8) 0.049(9) 0.081(12) 0.005(8) -0.011(8) 0.010(7)
O6A 0.085(12) 0.040(8) 0.043(9) 0.024(7) -0.005(8) 0.016(8)
O7A 0.064(10) 0.025(7) 0.057(9) 0.016(7) 0.018(8) 0.004(7)
O8A 0.060(10) 0.038(8) 0.052(9) 0.019(7) 0.006(7) 0.003(7)
O9A 0.089(13) 0.052(10) 0.067(12) 0.023(9) 0.028(10) 0.003(9)
O10A 0.064(12) 0.074(13) 0.100(16) 0.002(11) 0.039(11) 0.021(10)
O11A 0.105(16) 0.078(13) 0.096(15) 0.015(12) -0.002(12) 0.068(13)
O12A 0.076(12) 0.033(8) 0.069(11) 0.007(8) 0.002(9) 0.017(8)
O15A 0.033(6) 0.021(6) 0.036(7) 0.011(5) 0.000(5) 0.004(5)
O14A 0.040(7) 0.034(7) 0.040(7) 0.027(6) 0.005(6) 0.010(6)
O13A 0.048(7) 0.016(5) 0.026(6) 0.011(5) 0.000(5) 0.002(5)
O17A 0.034(7) 0.042(8) 0.045(8) 0.017(7) 0.011(6) 0.003(6)
O16A 0.034(7) 0.040(8) 0.048(8) 0.015(7) 0.007(6) 0.017(6)
O21A 0.036(7) 0.021(6) 0.036(7) 0.014(5) -0.007(5) 0.007(5)
O20A 0.045(7) 0.020(6) 0.029(7) 0.012(5) 0.002(5) 0.002(5)
O19A 0.051(8) 0.028(7) 0.029(7) 0.007(6) 0.001(6) 0.011(6)
O18A 0.045(8) 0.037(7) 0.043(8) 0.022(6) 0.011(6) 0.002(6)
O23A 0.026(7) 0.038(8) 0.070(11) -0.002(7) 0.007(7) 0.006(6)
O22A 0.042(8) 0.032(7) 0.043(8) 0.008(6) -0.005(6) 0.008(6)
O27A 0.055(9) 0.030(7) 0.051(9) 0.023(7) 0.005(7) 0.005(6)
O26A 0.043(8) 0.030(7) 0.043(8) 0.015(6) 0.002(6) -0.001(6)
O25A 0.068(10) 0.035(7) 0.027(7) 0.013(6) 0.014(7) 0.004(7)
O24A 0.059(10) 0.042(8) 0.054(9) 0.017(7) 0.020(8) 0.000(7)
O30A 0.046(9) 0.051(10) 0.086(13) 0.005(9) 0.022(9) -0.007(8)
O29A 0.054(10) 0.043(9) 0.076(12) 0.006(8) -0.005(8) 0.023(8)
O28A 0.067(10) 0.034(7) 0.054(9) 0.015(7) -0.001(8) 0.032(7)
O33A 0.074(10) 0.016(6) 0.038(8) 0.008(6) 0.019(7) 0.009(6)
O32A 0.062(9) 0.015(6) 0.051(9) 0.007(6) 0.005(7) 0.001(6)
O31A 0.078(12) 0.056(10) 0.054(10) -0.008(8) 0.040(9) -0.006(9)
O35A 0.036(8) 0.052(9) 0.076(12) -0.023(8) 0.007(8) 0.018(7)
O34A 0.057(9) 0.020(6) 0.063(10) 0.003(7) -0.010(8) 0.013(6)
O36A 0.073(11) 0.050(10) 0.064(11) 0.005(8) 0.034(9) 0.025(9)
O37A 0.040(7) 0.011(5) 0.036(7) 0.006(5) -0.001(5) 0.003(5)
O38A 0.048(8) 0.039(8) 0.046(8) 0.016(7) 0.022(7) 0.008(6)
O39A 0.029(6) 0.029(7) 0.036(7) 0.001(6) -0.002(5) 0.003(5)
O40A 0.043(7) 0.014(6) 0.049(8) 0.003(5) 0.000(6) 0.012(5)
O2B 0.030(6) 0.035(7) 0.029(7) 0.011(5) 0.005(5) 0.014(5)
O3B 0.030(6) 0.032(7) 0.050(8) 0.022(6) 0.016(6) 0.013(5)
O4B 0.041(7) 0.024(6) 0.051(8) 0.020(6) 0.001(6) 0.007(5)
O5B 0.053(8) 0.043(8) 0.028(7) 0.010(6) 0.012(6) 0.030(7)
O6B 0.056(9) 0.066(10) 0.036(8) 0.038(7) 0.019(7) 0.027(7)
O7B 0.056(9) 0.039(8) 0.049(9) 0.024(7) 0.020(7) 0.009(7)
O8B 0.035(7) 0.029(6) 0.031(7) 0.002(5) 0.000(5) 0.007(5)
O9B 0.043(7) 0.041(7) 0.031(7) 0.019(6) 0.015(6) 0.018(6)
O10B 0.034(7) 0.038(7) 0.029(7) 0.015(6) -0.002(5) 0.005(6)
O11B 0.046(8) 0.035(7) 0.049(8) 0.018(6) 0.008(6) 0.026(6)
O12B 0.025(6) 0.065(10) 0.056(9) 0.037(8) 0.007(6) 0.005(6)
O13B 0.031(6) 0.036(7) 0.034(7) 0.022(6) 0.007(5) 0.015(5)
O14B 0.037(7) 0.031(6) 0.024(6) 0.014(5) 0.007(5) 0.014(5)
O15B 0.026(6) 0.027(6) 0.032(7) 0.008(5) -0.003(5) 0.009(5)
O21B 0.027(6) 0.024(6) 0.045(8) 0.012(6) 0.001(5) 0.012(5)
O16B 0.036(7) 0.032(7) 0.039(7) 0.020(6) 0.007(6) 0.015(5)
O17B 0.029(6) 0.043(7) 0.034(7) 0.023(6) 0.018(5) 0.014(6)
O18B 0.028(6) 0.040(7) 0.046(8) 0.028(6) 0.016(6) 0.016(5)
O19B 0.043(7) 0.020(6) 0.033(7) 0.010(5) 0.015(6) 0.009(5)
O20B 0.034(6) 0.026(6) 0.033(7) 0.014(5) 0.004(5) 0.009(5)
O22B 0.039(7) 0.032(7) 0.027(6) 0.014(5) 0.000(5) 0.007(5)
O23B 0.035(7) 0.034(7) 0.031(7) 0.008(5) 0.011(5) 0.025(6)
O24B 0.042(7) 0.038(7) 0.026(6) 0.024(6) 0.008(5) 0.012(6)
O25B 0.036(7) 0.038(7) 0.030(7) 0.022(6) 0.009(5) 0.009(6)
O26B 0.042(7) 0.031(6) 0.025(6) 0.016(5) 0.009(5) 0.013(5)
O27B 0.033(6) 0.023(6) 0.025(6) 0.008(5) 0.008(5) 0.010(5)
O28B 0.037(7) 0.031(7) 0.034(7) 0.009(6) 0.008(6) 0.010(6)
O29B 0.049(8) 0.042(7) 0.014(6) 0.007(5) -0.001(5) 0.026(6)
O30B 0.026(6) 0.051(8) 0.037(7) 0.020(6) 0.013(5) 0.024(6)
O31B 0.026(6) 0.040(7) 0.046(8) 0.023(6) 0.004(6) 0.000(5)
O32B 0.029(6) 0.036(7) 0.032(7) 0.010(6) 0.007(5) 0.020(5)
O33B 0.031(6) 0.036(7) 0.024(6) 0.011(5) -0.001(5) 0.018(5)
O34B 0.036(7) 0.039(7) 0.028(7) 0.008(6) -0.002(5) 0.021(6)
O35B 0.037(7) 0.031(7) 0.039(7) 0.018(6) 0.014(6) 0.014(6)
O36B 0.028(6) 0.050(8) 0.022(6) 0.020(6) 0.004(5) 0.013(6)
O37B 0.019(5) 0.033(6) 0.024(6) 0.014(5) 0.004(4) 0.012(5)
O38B 0.036(7) 0.030(6) 0.025(6) 0.012(5) 0.007(5) 0.008(5)
O39B 0.037(6) 0.020(5) 0.013(5) 0.005(4) 0.001(5) 0.010(5)
O40B 0.030(6) 0.023(6) 0.037(7) 0.013(5) 0.008(5) 0.012(5)
O1LA 0.039(7) 0.030(7) 0.035(7) 0.015(6) 0.002(6) 0.008(6)
O2LA 0.039(7) 0.023(6) 0.037(7) 0.012(5) 0.000(6) 0.009(5)
O3LA 0.042(8) 0.030(7) 0.048(8) 0.016(6) 0.014(6) 0.004(6)
O4LA 0.042(8) 0.037(8) 0.057(9) 0.017(7) -0.005(7) 0.008(6)
O1LB 0.038(7) 0.044(8) 0.034(7) 0.016(6) -0.002(6) 0.011(6)
O2LB 0.030(6) 0.041(7) 0.024(6) 0.015(5) 0.005(5) 0.013(5)
O3LB 0.033(7) 0.030(6) 0.039(7) 0.015(6) 0.006(6) 0.009(5)
O4LB 0.041(8) 0.055(9) 0.036(8) 0.024(7) 0.007(6) 0.019(7)
N1A 0.040(9) 0.033(8) 0.036(9) 0.025(7) 0.002(7) 0.005(7)
N2A 0.043(9) 0.022(7) 0.044(9) 0.022(7) 0.016(7) 0.015(6)
N1B 0.027(8) 0.058(11) 0.041(9) 0.028(8) 0.011(7) 0.014(7)
N2B 0.035(8) 0.022(7) 0.041(9) 0.011(7) -0.004(7) 0.008(6)
C1A 0.037(10) 0.031(10) 0.038(11) 0.017(8) 0.003(8) 0.014(8)
C2A 0.032(9) 0.035(10) 0.031(9) 0.018(8) 0.005(7) 0.017(8)
C3A 0.035(9) 0.031(9) 0.040(10) 0.026(8) 0.020(8) 0.013(8)
C4A 0.037(10) 0.045(11) 0.040(11) 0.028(9) 0.007(8) 0.015(9)
C5A 0.062(13) 0.032(10) 0.025(9) 0.009(8) 0.005(9) 0.030(9)
C6A 0.083(16) 0.039(11) 0.023(10) 0.010(9) 0.014(10) 0.033(11)
C7A 0.053(12) 0.029(9) 0.019(9) 0.006(7) 0.002(8) 0.008(8)
C8A 0.043(11) 0.046(11) 0.034(10) 0.028(9) 0.008(8) 0.022(9)
C9A 0.047(11) 0.023(8) 0.026(9) 0.009(7) 0.003(8) 0.017(8)
C10A 0.039(10) 0.027(9) 0.033(10) 0.022(8) 0.011(8) 0.009(7)
C11A 0.052(12) 0.031(10) 0.061(14) 0.030(10) 0.012(10) 0.013(9)
C12A 0.044(11) 0.024(9) 0.061(14) 0.023(9) 0.013(10) 0.003(8)
C13A 0.034(10) 0.021(9) 0.063(14) 0.020(9) 0.006(9) 0.002(7)
C14A 0.047(12) 0.025(9) 0.054(13) 0.008(9) 0.008(10) 0.012(9)
C15A 0.030(11) 0.057(15) 0.078(18) 0.016(13) 0.020(11) -0.007(10)
C16A 0.048(13) 0.051(14) 0.086(18) 0.048(14) 0.026(12) 0.013(11)
C17A 0.059(14) 0.026(10) 0.077(16) 0.031(11) 0.031(12) 0.016(9)
C18A 0.020(9) 0.054(13) 0.075(17) 0.027(13) 0.004(10) -0.003(9)
C19A 0.029(9) 0.045(11) 0.047(12) 0.024(10) -0.002(8) 0.003(8)
C20A 0.086(18) 0.029(10) 0.039(12) 0.009(9) 0.020(12) 0.016(11)
C1B 0.047(11) 0.032(10) 0.040(11) 0.019(9) 0.012(9) 0.013(9)
C2B 0.043(11) 0.025(9) 0.036(11) 0.012(8) -0.014(9) -0.004(8)
C3B 0.036(10) 0.022(8) 0.031(9) 0.007(7) 0.003(8) 0.014(7)
C4B 0.023(8) 0.030(9) 0.048(11) 0.015(8) 0.008(8) 0.011(7)
C5B 0.029(9) 0.034(10) 0.085(16) 0.042(11) 0.000(10) 0.004(8)
C6B 0.037(11) 0.058(14) 0.056(14) 0.033(12) -0.008(10) 0.014(10)
C7B 0.036(10) 0.030(9) 0.048(12) 0.024(9) -0.007(9) 0.004(8)
C8B 0.027(9) 0.037(10) 0.064(14) 0.026(10) 0.019(9) 0.009(8)
C9B 0.030(9) 0.033(10) 0.041(11) 0.019(9) 0.003(8) 0.007(8)
C10B 0.042(10) 0.041(10) 0.027(9) 0.018(8) 0.011(8) 0.016(9)
C11B 0.037(10) 0.040(11) 0.052(12) 0.028(10) 0.003(9) 0.012(9)
C12B 0.034(9) 0.038(10) 0.023(9) 0.012(8) 0.004(7) 0.011(8)
C13B 0.023(8) 0.047(11) 0.028(9) 0.016(8) 0.009(7) 0.015(8)
C14B 0.018(8) 0.051(12) 0.041(11) 0.023(10) 0.000(7) 0.003(8)
C15B 0.056(13) 0.052(13) 0.025(10) 0.011(9) 0.004(9) 0.023(11)
C16B 0.046(11) 0.040(11) 0.023(9) 0.003(8) 0.004(8) 0.021(9)
C17B 0.030(9) 0.030(9) 0.041(11) 0.012(8) -0.004(8) 0.006(8)
C18B 0.030(9) 0.051(12) 0.015(8) 0.003(8) 0.001(7) 0.011(8)
C19B 0.025(9) 0.064(13) 0.032(10) 0.016(10) 0.001(8) 0.019(9)
C20B 0.058(13) 0.026(9) 0.044(12) 0.011(9) 0.012(10) 0.024(9)
W2C 0.0593(5) 0.0286(4) 0.0694(6) 0.0267(4) 0.0366(5) 0.0156(4)
W3C 0.0489(5) 0.0571(5) 0.0636(6) 0.0458(5) 0.0317(4) 0.0321(4)
W4C 0.0269(3) 0.0354(4) 0.0328(4) 0.0104(3) 0.0077(3) 0.0078(3)
W5C 0.0260(3) 0.0334(4) 0.0355(4) 0.0142(3) 0.0072(3) 0.0061(3)
W6C 0.0443(5) 0.0310(4) 0.0664(6) 0.0137(4) 0.0247(4) -0.0003(4)
W7C 0.0950(9) 0.0597(6) 0.1294(11) 0.0711(7) 0.0781(8) 0.0416(6)
W8C 0.0856(8) 0.1196(10) 0.1087(9) 0.0997(9) 0.0664(7) 0.0711(8)
W9C 0.0385(4) 0.0919(7) 0.0401(5) 0.0376(5) 0.0155(4) 0.0294(5)
W10C 0.0356(4) 0.0750(6) 0.0370(5) 0.0251(4) 0.0162(4) 0.0223(4)
W11C 0.0339(4) 0.0397(4) 0.0479(5) 0.0209(4) 0.0183(4) 0.0098(3)
W12C 0.0704(7) 0.0949(8) 0.0932(8) 0.0759(7) 0.0562(6) 0.0478(6)
Gd1C 0.0314(4) 0.0265(4) 0.0351(5) 0.0138(4) 0.0095(4) 0.0080(3)
Br1C 0.090(2) 0.121(3) 0.078(2) 0.0531(19) 0.0105(16) 0.070(2)
Br2C 0.0598(14) 0.0692(16) 0.0451(13) 0.0159(12) 0.0206(11) -0.0172(12)
Ge1C 0.0339(10) 0.0392(11) 0.0487(12) 0.0290(10) 0.0231(9) 0.0177(9)
K13 0.118(10) 0.270(19) 0.097(9) 0.137(12) 0.087(8) 0.136(12)
K14 0.125(13) 0.123(13) 0.051(8) 0.040(8) -0.023(8) -0.027(10)
K15 0.144(17) 0.154(18) 0.120(15) 0.016(13) 0.003(13) 0.096(15)
K16 0.083(18) 0.15(3) 0.11(2) 0.05(2) -0.007(15) 0.043(18)
O2C 0.095(13) 0.024(7) 0.091(13) 0.015(8) 0.056(11) 0.012(8)
O3C 0.080(12) 0.072(11) 0.075(12) 0.052(10) 0.040(10) 0.051(10)
O4C 0.035(7) 0.036(7) 0.061(9) 0.018(7) 0.004(7) 0.007(6)
O5C 0.036(7) 0.054(9) 0.049(9) 0.022(7) 0.011(6) 0.022(7)
O6C 0.054(10) 0.055(10) 0.077(12) 0.014(9) 0.028(9) -0.015(8)
O7C 0.143(19) 0.044(10) 0.16(2) 0.068(13) 0.106(17) 0.044(11)
O8C 0.123(18) 0.18(2) 0.15(2) 0.15(2) 0.090(17) 0.110(18)
O9C 0.053(10) 0.121(16) 0.055(10) 0.047(11) 0.025(8) 0.045(10)
O10C 0.048(9) 0.107(14) 0.041(9) 0.025(9) 0.026(7) 0.036(9)
O11C 0.034(7) 0.053(8) 0.050(8) 0.031(7) 0.017(6) 0.013(6)
O12C 0.086(13) 0.117(16) 0.113(16) 0.097(14) 0.071(12) 0.056(12)
O13C 0.049(8) 0.025(6) 0.044(8) 0.018(6) 0.022(6) 0.004(6)
O14C 0.064(10) 0.041(8) 0.091(12) 0.040(9) 0.032(9) 0.031(8)
O15C 0.042(7) 0.039(7) 0.052(8) 0.029(7) 0.021(6) 0.019(6)
O16C 0.043(7) 0.022(6) 0.038(7) 0.006(5) 0.016(6) 0.014(5)
O17C 0.028(6) 0.033(7) 0.040(7) 0.016(6) 0.012(5) 0.006(5)
O18C 0.044(8) 0.040(8) 0.063(10) 0.015(7) 0.040(7) 0.011(6)
O19C 0.080(11) 0.042(8) 0.079(11) 0.042(8) 0.053(9) 0.032(8)
O20C 0.065(10) 0.093(12) 0.094(12) 0.080(11) 0.056(9) 0.060(10)
O21C 0.040(8) 0.083(11) 0.045(8) 0.049(8) 0.020(6) 0.027(7)
O22C 0.026(6) 0.029(6) 0.033(7) 0.009(5) 0.002(5) 0.005(5)
O23C 0.038(7) 0.032(7) 0.043(8) 0.012(6) 0.010(6) -0.004(6)
O24C 0.062(10) 0.038(8) 0.103(14) 0.032(9) 0.051(10) 0.019(8)
O25C 0.108(15) 0.075(12) 0.17(2) 0.098(14) 0.099(15) 0.060(12)
O26C 0.062(10) 0.111(14) 0.085(12) 0.077(12) 0.048(9) 0.056(10)
O27C 0.027(7) 0.073(10) 0.039(8) 0.024(7) 0.008(6) 0.015(7)
O28C 0.031(7) 0.058(9) 0.037(8) 0.014(7) 0.016(6) 0.015(6)
O29C 0.040(7) 0.033(7) 0.035(7) 0.010(6) 0.009(6) 0.005(6)
O30C 0.041(8) 0.035(8) 0.073(11) 0.016(7) 0.024(8) 0.002(6)
O31C 0.110(16) 0.080(13) 0.133(18) 0.080(14) 0.088(15) 0.048(12)
O32C 0.080(12) 0.141(18) 0.096(14) 0.099(14) 0.070(11) 0.070(13)
O33C 0.044(8) 0.116(14) 0.038(8) 0.039(9) 0.018(7) 0.038(9)
O34C 0.026(6) 0.048(8) 0.036(7) 0.017(6) 0.004(5) 0.008(6)
O35C 0.054(9) 0.072(10) 0.066(10) 0.052(9) 0.037(8) 0.023(8)
O36C 0.060(10) 0.104(14) 0.060(10) 0.054(10) 0.033(8) 0.047(10)
O37C 0.053(8) 0.038(7) 0.044(8) 0.025(6) 0.033(7) 0.027(6)
O38C 0.035(7) 0.060(9) 0.029(7) 0.024(7) 0.015(6) 0.012(6)
O39C 0.057(9) 0.069(10) 0.089(12) 0.062(10) 0.046(9) 0.038(8)
O40C 0.042(7) 0.042(8) 0.045(8) 0.026(7) 0.024(6) 0.008(6)
O1LC 0.036(7) 0.036(7) 0.059(9) 0.025(7) 0.009(7) 0.012(6)
O2LC 0.042(7) 0.036(7) 0.035(7) 0.020(6) 0.011(6) 0.016(6)
O3LC 0.033(6) 0.024(6) 0.037(7) 0.018(5) 0.014(5) 0.010(5)
O4LC 0.036(7) 0.031(7) 0.038(7) 0.011(6) 0.015(6) 0.008(6)
N1C 0.038(9) 0.043(9) 0.027(8) 0.012(7) 0.015(7) 0.009(7)
N2C 0.043(9) 0.025(7) 0.033(8) 0.015(7) 0.010(7) 0.010(7)
C1C 0.055(13) 0.048(12) 0.055(13) 0.039(11) 0.017(11) 0.017(10)
C2C 0.050(12) 0.056(13) 0.030(10) 0.022(9) 0.019(9) 0.030(10)
C3C 0.038(10) 0.036(10) 0.025(9) 0.016(8) 0.001(8) 0.008(8)
C4C 0.038(10) 0.054(12) 0.035(11) 0.031(10) 0.008(8) 0.011(9)
C5C 0.050(13) 0.068(15) 0.048(13) 0.038(12) 0.012(10) 0.024(11)
C6C 0.055(13) 0.074(16) 0.051(14) 0.039(13) 0.013(11) 0.035(12)
C7C 0.051(13) 0.052(13) 0.070(16) 0.043(13) 0.024(12) 0.026(11)
C8C 0.038(10) 0.039(11) 0.033(10) 0.016(9) -0.001(8) 0.001(8)
C9C 0.034(7) 0.018(6) 0.044(8) 0.012(6) 0.009(6) 0.001(5)
C10C 0.040(10) 0.036(10) 0.030(10) 0.007(8) 0.017(8) 0.018(8)
C11C 0.024(9) 0.039(10) 0.053(12) 0.020(9) 0.012(8) 0.012(8)
C12C 0.029(9) 0.026(9) 0.043(11) 0.007(8) 0.006(8) 0.012(7)
C13C 0.033(9) 0.034(10) 0.034(10) 0.020(8) -0.001(8) 0.010(8)
C14C 0.040(10) 0.020(8) 0.028(9) 0.006(7) 0.005(8) 0.005(7)
C15C 0.028(9) 0.060(13) 0.041(11) 0.033(11) 0.008(8) 0.003(9)
C16C 0.033(10) 0.059(14) 0.036(11) 0.012(10) 0.007(9) 0.006(10)
C17C 0.036(10) 0.034(10) 0.033(10) 0.013(8) 0.006(8) 0.001(8)
C18C 0.028(9) 0.044(11) 0.041(11) 0.026(9) 0.005(8) 0.011(8)
C19C 0.049(13) 0.048(13) 0.081(18) 0.032(13) 0.023(12) 0.004(11)
C20C 0.046(12) 0.045(12) 0.068(15) 0.034(11) 0.026(11) 0.017(10)
K10 0.151(19) 0.140(18) 0.18(2) 0.098(16) 0.109(16) 0.105(14)

loop_
_atom_type_symbol
_atom_type_description
_atom_type_scat_dispersion_real
_atom_type_scat_dispersion_imag
_atom_type_scat_source
C C 0.0033 0.0016 'International Tables Vol C Tables 4.2.6.8 and 6.1.1.4'
H H 0 0 'International Tables Vol C Tables 4.2.6.8 and 6.1.1.4'
Br Br -0.2901 2.4595 'International Tables Vol C Tables 4.2.6.8 and 6.1.1.4'
Gd Gd -0.1653 3.9035 'International Tables Vol C Tables 4.2.6.8 and 6.1.1.4'
Ge Ge 0.1547 1.8001 'International Tables Vol C Tables 4.2.6.8 and 6.1.1.4'
K K 0.2009 0.2494 'International Tables Vol C Tables 4.2.6.8 and 6.1.1.4'
N N 0.0061 0.0033 'International Tables Vol C Tables 4.2.6.8 and 6.1.1.4'
O O 0.0106 0.006 'International Tables Vol C Tables 4.2.6.8 and 6.1.1.4'
W W -0.849 6.8722 'International Tables Vol C Tables 4.2.6.8 and 6.1.1.4'

loop_
_exptl_crystal_face_index_h
_exptl_crystal_face_index_k
_exptl_crystal_face_index_l
_exptl_crystal_face_perp_dist
-5 35 -17 0.0766
7 10 25 0.0539
-5 -18 -18 0.0574
30 -15 4 0.0631
-10 5 34 0.0504
-6 -15 40 0.0518
10 -1 -36 0.0523
-26 24 2 0.0565
-11 -28 24 0.0752
-29 1 18 0.0538
21 9 9 0.0552
24 -16 22 0.0451
20 -27 23 0.0487
-24 0 -15 0.0586

loop_
_geom_angle_atom_site_label_1
_geom_angle_atom_site_label_2
_geom_angle_atom_site_label_3
_geom_angle
_geom_angle_site_symmetry_1
_geom_angle_site_symmetry_3
_geom_angle_publ_flag
O2A W3A O15A 100.9(6) . . ?
O2A W3A O14A 99.4(6) . . ?
O2A W3A O21A 100.0(6) . . ?
O2A W3A O20A 93.6(5) . . ?
O2A W3A O37A 172.3(5) . . ?
O15A W3A O14A 96.9(5) . . ?
O15A W3A O21A 91.9(5) . . ?
O15A W3A O20A 164.3(6) . . ?
O15A W3A O37A 83.6(5) . . ?
O14A W3A O21A 156.7(5) . . ?
O14A W3A O20A 86.4(5) . . ?
O14A W3A O37A 73.6(5) . . ?
O21A W3A O20A 79.7(5) . . ?
O21A W3A O37A 86.0(5) . . ?
O20A W3A O37A 82.7(4) . . ?
O3A W2A O14A 99.1(6) . . ?
O3A W2A O13A 101.8(6) . . ?
O3A W2A O19A 91.8(6) . . ?
O3A W2A O18A 101.0(6) . . ?
O3A W2A O37A 171.0(6) . . ?
O14A W2A O19A 85.9(5) . . ?
O14A W2A O37A 73.2(5) . . ?
O13A W2A O14A 94.0(5) . . ?
O13A W2A O19A 166.3(5) . . ?
O13A W2A O18A 94.3(6) . . ?
O13A W2A O37A 83.7(5) . . ?
O19A W2A O37A 83.1(4) . . ?
O18A W2A O14A 156.2(5) . . ?
O18A W2A O19A 80.9(5) . . ?
O18A W2A O37A 85.6(5) . . ?
O4A W5A O17A 105.6(8) . . ?
O4A W5A O23A 100.8(8) . . ?
O4A W5A O24A 100.9(8) . . ?
O4A W5A O30A 94.3(8) . . ?
O4A W5A O38A 164.0(7) . . ?
O17A W5A O23A 92.2(6) . . ?
O17A W5A O24A 92.5(7) . . ?
O17A W5A O30A 160.1(6) . . ?
O17A W5A O38A 89.3(5) . . ?
O23A W5A O30A 83.5(7) . . ?
O23A W5A O38A 83.8(5) . . ?
O24A W5A O23A 155.7(6) . . ?
O24A W5A O30A 84.0(7) . . ?
O24A W5A O38A 72.3(6) . . ?
O30A W5A O38A 70.9(5) . . ?
O5A W4A O16A 104.0(7) . . ?
O5A W4A O23A 102.4(8) . . ?
O5A W4A O22A 99.5(7) . . ?
O5A W4A O29A 94.2(7) . . ?
O5A W4A O40A 163.0(6) . . ?
O16A W4A O23A 93.9(6) . . ?
O16A W4A O22A 91.5(6) . . ?
O16A W4A O29A 161.7(6) . . ?
O16A W4A O40A 91.0(5) . . ?
O23A W4A O22A 155.5(6) . . ?
O23A W4A O29A 84.2(7) . . ?
O23A W4A O40A 84.3(5) . . ?
O22A W4A O29A 83.2(7) . . ?
O22A W4A O40A 71.6(5) . . ?
O29A W4A O40A 70.7(5) . . ?
O6A W9A O21A 102.1(7) . . ?
O6A W9A O22A 99.6(7) . . ?
O6A W9A O27A 101.0(7) . . ?
O6A W9A O28A 99.7(7) . . ?
O6A W9A O40A 170.7(6) . . ?
O21A W9A O22A 93.1(5) . . ?
O21A W9A O27A 86.0(5) . . ?
O21A W9A O28A 157.5(6) . . ?
O21A W9A O40A 84.7(5) . . ?
O22A W9A O27A 159.1(6) . . ?
O22A W9A O28A 88.7(6) . . ?
O22A W9A O40A 73.5(5) . . ?
O27A W9A O40A 85.6(5) . . ?
O28A W9A O27A 84.3(6) . . ?
O28A W9A O40A 74.3(5) . . ?
O7A W8A K2 46.2(5) . . ?
O7A W8A O20A 104.0(6) . . ?
O7A W8A O27A 103.0(7) . . ?
O7A W8A O26A 97.2(6) . . ?
O7A W8A O33A 98.6(6) . . ?
O7A W8A O39A 167.2(6) . . ?
O20A W8A K2 145.2(4) . . ?
O20A W8A O27A 89.8(6) . . ?
O20A W8A O26A 91.8(5) . . ?
O20A W8A O33A 157.4(6) . . ?
O20A W8A O39A 85.1(5) . . ?
O27A W8A K2 111.9(4) . . ?
O27A W8A O26A 158.7(6) . . ?
O27A W8A O33A 86.0(6) . . ?
O27A W8A O39A 85.8(5) . . ?
O26A W8A K2 77.8(4) . . ?
O26A W8A O33A 84.4(6) . . ?
O26A W8A O39A 73.2(5) . . ?
O33A W8A K2 55.5(4) . . ?
O33A W8A O39A 72.5(5) . . ?
O39A W8A K2 122.0(3) . . ?
O8A W7A K5 34.0(6) . 2_456 ?
O8A W7A O19A 103.6(7) . . ?
O8A W7A O26A 98.7(6) . . ?
O8A W7A O25A 102.4(7) . . ?
O8A W7A O32A 98.5(7) . . ?
O8A W7A O39A 168.1(6) . . ?
O19A W7A K5 131.8(4) . 2_456 ?
O19A W7A O26A 92.8(6) . . ?
O19A W7A O25A 87.8(6) . . ?
O19A W7A O32A 158.0(6) . . ?
O19A W7A O39A 86.1(5) . . ?
O26A W7A K5 110.9(4) . 2_456 ?
O26A W7A O32A 84.3(6) . . ?
O26A W7A O39A 73.5(5) . . ?
O25A W7A K5 84.3(4) . 2_456 ?
O25A W7A O26A 158.1(6) . . ?
O25A W7A O32A 86.9(6) . . ?
O25A W7A O39A 84.7(5) . . ?
O32A W7A K5 68.8(4) . 2_456 ?
O32A W7A O39A 72.2(5) . . ?
O39A W7A K5 139.9(3) . 2_456 ?
O9A W6A O18A 102.9(8) . . ?
O9A W6A O25A 101.8(7) . . ?
O9A W6A O24A 99.1(7) . . ?
O9A W6A O31A 100.6(9) . . ?
O9A W6A O38A 170.1(7) . . ?
O18A W6A O24A 91.5(6) . . ?
O18A W6A O31A 156.4(7) . . ?
O18A W6A O38A 83.7(5) . . ?
O25A W6A O18A 85.5(6) . . ?
O25A W6A O24A 159.1(6) . . ?
O25A W6A O31A 87.2(7) . . ?
O25A W6A O38A 85.9(5) . . ?
O24A W6A O31A 87.4(7) . . ?
O24A W6A O38A 73.1(6) . . ?
O31A W6A O38A 73.3(7) . . ?
O10A W11A O30A 100.2(8) . . ?
O10A W11A O31A 99.6(10) . . ?
O10A W11A O35A 102.1(9) . . ?
O10A W11A O36A 102.4(8) . . ?
O10A W11A O38A 169.4(9) . . ?
O30A W11A O31A 90.2(8) . . ?
O30A W11A O35A 90.8(8) . . ?
O30A W11A O36A 157.4(7) . . ?
O30A W11A O38A 73.3(6) . . ?
O31A W11A O35A 157.8(6) . . ?
O31A W11A O36A 86.6(8) . . ?
O31A W11A O38A 72.5(6) . . ?
O35A W11A O38A 86.6(5) . . ?
O36A W11A O35A 84.1(7) . . ?
O36A W11A O38A 84.4(6) . . ?
O11A W10A O29A 101.4(9) . . ?
O11A W10A O28A 97.0(8) . . ?
O11A W10A O35A 104.1(9) . . ?
O11A W10A O34A 100.9(8) . . ?
O11A W10A O40A 168.9(8) . . ?
O29A W10A O28A 92.4(7) . . ?
O29A W10A O35A 88.9(8) . . ?
O29A W10A O34A 157.6(6) . . ?
O29A W10A O40A 73.9(6) . . ?
O28A W10A O34A 85.9(7) . . ?
O28A W10A O40A 73.4(5) . . ?
O35A W10A O28A 158.2(6) . . ?
O35A W10A O34A 84.6(7) . . ?
O35A W10A O40A 86.1(6) . . ?
O34A W10A O40A 84.3(5) . . ?
O12A W12A O33A 101.7(7) . . ?
O12A W12A O32A 98.4(7) . . ?
O12A W12A O34A 103.0(7) . . ?
O12A W12A O36A 100.3(8) . . ?
O12A W12A O39A 170.4(6) . . ?
O33A W12A O39A 73.5(5) . . ?
O32A W12A O33A 88.5(6) . . ?
O32A W12A O39A 73.4(5) . . ?
O34A W12A O33A 88.3(7) . . ?
O34A W12A O32A 158.6(5) . . ?
O34A W12A O36A 85.9(8) . . ?
O34A W12A O39A 85.4(5) . . ?
O36A W12A O33A 158.0(6) . . ?
O36A W12A O32A 89.2(7) . . ?
O36A W12A O39A 84.9(6) . . ?
O2B W2B O13B 101.8(5) . . ?
O2B W2B O14B 97.7(5) . . ?
O2B W2B O18B 101.1(5) . . ?
O2B W2B O19B 93.4(5) . . ?
O2B W2B O37B 170.8(5) . . ?
O13B W2B O14B 96.8(5) . . ?
O13B W2B O18B 92.0(5) . . ?
O13B W2B O19B 163.7(5) . . ?
O13B W2B O37B 83.2(5) . . ?
O14B W2B O18B 157.2(5) . . ?
O14B W2B O19B 87.0(5) . . ?
O14B W2B O37B 73.9(4) . . ?
O18B W2B O19B 79.1(5) . . ?
O18B W2B O37B 86.4(5) . . ?
O19B W2B O37B 82.7(4) . . ?
O3B W3B O14B 99.1(5) . . ?
O3B W3B O15B 100.8(6) . . ?
O3B W3B O21B 100.5(5) . . ?
O3B W3B O20B 92.2(5) . . ?
O3B W3B O37B 171.2(5) . . ?
O3B W3B K14 38.4(5) . 2_556 ?
O14B W3B O20B 84.1(5) . . ?
O14B W3B O37B 73.7(4) . . ?
O14B W3B K14 89.9(4) . 2_556 ?
O15B W3B O14B 94.6(5) . . ?
O15B W3B O21B 95.2(5) . . ?
O15B W3B O20B 167.0(5) . . ?
O15B W3B O37B 85.0(5) . . ?
O15B W3B K14 139.0(5) . 2_556 ?
O21B W3B O14B 155.9(5) . . ?
O21B W3B O20B 81.5(5) . . ?
O21B W3B O37B 85.3(5) . . ?
O21B W3B K14 97.0(5) . 2_556 ?
O20B W3B O37B 82.2(4) . . ?
O20B W3B K14 54.0(4) . 2_556 ?
O37B W3B K14 134.9(3) . 2_556 ?
O4B W9B K8 35.7(5) . . ?
O4B W9B O21B 104.0(6) . . ?
O4B W9B O22B 100.0(6) . . ?
O4B W9B O27B 100.0(6) . . ?
O4B W9B O28B 98.6(6) . . ?
O4B W9B O40B 170.3(6) . . ?
O21B W9B K8 102.4(4) . . ?
O21B W9B O22B 90.7(5) . . ?
O21B W9B O27B 85.8(5) . . ?
O21B W9B O28B 157.2(5) . . ?
O21B W9B O40B 83.9(5) . . ?
O22B W9B K8 64.3(4) . . ?
O22B W9B O27B 159.9(5) . . ?
O22B W9B O28B 88.2(5) . . ?
O22B W9B O40B 73.9(5) . . ?
O27B W9B K8 135.8(4) . . ?
O27B W9B O28B 87.5(5) . . ?
O27B W9B O40B 86.0(5) . . ?
O28B W9B K8 97.7(4) . . ?
O28B W9B O40B 73.9(5) . . ?
O40B W9B K8 137.7(4) . . ?
O5B W4B O16B 104.1(6) . . ?
O5B W4B O22B 100.6(6) . . ?
O5B W4B O23B 101.0(6) . . ?
O5B W4B O29B 95.0(5) . . ?
O5B W4B O40B 164.5(5) . . ?
O16B W4B O22B 92.0(5) . . ?
O16B W4B O23B 92.9(5) . . ?
O16B W4B O29B 160.8(5) . . ?
O16B W4B O40B 90.1(5) . . ?
O22B W4B O29B 83.2(5) . . ?
O22B W4B O40B 72.3(4) . . ?
O23B W4B O22B 156.0(5) . . ?
O23B W4B O29B 84.5(5) . . ?
O23B W4B O40B 84.2(5) . . ?
O29B W4B O40B 70.7(4) . . ?
O6B W5B O17B 104.2(6) . . ?
O6B W5B O23B 102.7(6) . . ?
O6B W5B O24B 98.6(6) . . ?
O6B W5B O30B 94.6(6) . . ?
O6B W5B O38B 162.3(6) . . ?
O17B W5B O23B 94.5(5) . . ?
O17B W5B O24B 91.7(5) . . ?
O17B W5B O30B 160.8(5) . . ?
O17B W5B O38B 90.5(5) . . ?
O23B W5B O24B 155.7(5) . . ?
O23B W5B O30B 84.7(5) . . ?
O23B W5B O38B 85.6(5) . . ?
O24B W5B O30B 81.8(5) . . ?
O24B W5B O38B 70.8(4) . . ?
O30B W5B O38B 70.3(5) . . ?
O7B W6B O18B 101.2(6) . . ?
O7B W6B O24B 99.0(6) . . ?
O7B W6B O25B 101.2(6) . . ?
O7B W6B O31B 101.0(6) . . ?
O7B W6B O38B 170.3(5) . . ?
O18B W6B O24B 93.5(5) . . ?
O18B W6B O25B 85.4(5) . . ?
O18B W6B O31B 157.4(5) . . ?
O18B W6B O38B 85.1(5) . . ?
O24B W6B O25B 159.6(5) . . ?
O24B W6B O31B 87.1(5) . . ?
O24B W6B O38B 73.1(5) . . ?
O25B W6B O31B 86.3(5) . . ?
O25B W6B O38B 86.5(5) . . ?
O31B W6B O38B 73.4(5) . . ?
O8B W7B O19B 103.3(5) . . ?
O8B W7B O25B 102.1(6) . . ?
O8B W7B O26B 98.5(6) . . ?
O8B W7B O32B 101.0(5) . . ?
O8B W7B O39B 169.1(5) . . ?
O19B W7B O25B 87.3(5) . . ?
O19B W7B O26B 91.2(5) . . ?
O19B W7B O32B 155.7(5) . . ?
O19B W7B O39B 84.4(5) . . ?
O25B W7B O26B 159.1(5) . . ?
O25B W7B O32B 88.7(5) . . ?
O25B W7B O39B 85.9(5) . . ?
O26B W7B O32B 84.1(5) . . ?
O26B W7B O39B 73.3(4) . . ?
O32B W7B O39B 71.5(4) . . ?
O9B W8B O20B 104.3(6) . . ?
O9B W8B O26B 100.5(5) . . ?
O9B W8B O27B 100.3(5) . . ?
O9B W8B O33B 98.4(5) . . ?
O9B W8B O39B 169.0(5) . . ?
O9B W8B K14 53.6(5) . 2_556 ?
O20B W8B O26B 92.7(5) . . ?
O20B W8B O27B 88.2(5) . . ?
O20B W8B O33B 157.1(5) . . ?
O20B W8B O39B 85.7(5) . . ?
O20B W8B K14 50.8(4) . 2_556 ?
O26B W8B O33B 85.6(5) . . ?
O26B W8B O39B 74.2(4) . . ?
O26B W8B K14 98.4(5) . 2_556 ?
O27B W8B O26B 158.2(5) . . ?
O27B W8B O33B 85.3(5) . . ?
O27B W8B O39B 84.2(4) . . ?
O27B W8B K14 99.0(4) . 2_556 ?
O33B W8B O39B 71.9(4) . . ?
O33B W8B K14 152.0(4) . 2_556 ?
O39B W8B K14 135.9(4) . 2_556 ?
O10B W12B O32B 101.3(5) . . ?
O10B W12B O33B 99.5(5) . . ?
O10B W12B O34B 100.2(6) . . ?
O10B W12B O36B 102.5(5) . . ?
O10B W12B O39B 170.8(5) . . ?
O32B W12B O39B 72.8(4) . . ?
O33B W12B O32B 87.6(5) . . ?
O33B W12B O39B 73.5(4) . . ?
O34B W12B O32B 158.5(5) . . ?
O34B W12B O33B 89.0(5) . . ?
O34B W12B O39B 85.9(4) . . ?
O36B W12B O32B 88.1(5) . . ?
O36B W12B O33B 158.0(5) . . ?
O36B W12B O34B 87.1(6) . . ?
O36B W12B O39B 84.6(4) . . ?
O11B W10B O28B 99.2(6) . . ?
O11B W10B O29B 102.3(6) . . ?
O11B W10B O34B 98.9(6) . . ?
O11B W10B O35B 101.9(6) . . ?
O11B W10B O40B 171.4(5) . . ?
O11B W10B K15 60.6(5) . 1_455 ?
O28B W10B O34B 85.8(5) . . ?
O28B W10B O40B 73.2(5) . . ?
O28B W10B K15 93.9(6) . 1_455 ?
O29B W10B O28B 90.1(6) . . ?
O29B W10B O34B 158.8(5) . . ?
O29B W10B O35B 91.7(6) . . ?
O29B W10B O40B 74.3(5) . . ?
O29B W10B K15 41.8(5) . 1_455 ?
O34B W10B O40B 84.6(5) . . ?
O34B W10B K15 159.2(4) . 1_455 ?
O35B W10B O28B 157.9(5) . . ?
O35B W10B O34B 84.6(5) . . ?
O35B W10B O40B 86.1(5) . . ?
O35B W10B K15 102.0(6) . 1_455 ?
O40B W10B K15 115.2(4) . 1_455 ?
O12B W11B O30B 101.4(6) . . ?
O12B W11B O31B 100.1(6) . . ?
O12B W11B O35B 101.3(6) . . ?
O12B W11B O36B 101.1(6) . . ?
O12B W11B O38B 170.8(6) . . ?
O30B W11B O31B 90.7(6) . . ?
O30B W11B O35B 90.4(6) . . ?
O30B W11B O36B 157.5(5) . . ?
O30B W11B O38B 73.7(5) . . ?
O31B W11B O36B 86.4(5) . . ?
O31B W11B O38B 72.6(5) . . ?
O35B W11B O31B 157.9(5) . . ?
O35B W11B O36B 84.2(5) . . ?
O35B W11B O38B 86.6(5) . . ?
O36B W11B O38B 84.2(4) . . ?
O15A Gd1A O13A 80.8(4) . . ?
O15A Gd1A O4LA 139.6(5) . . ?
O13A Gd1A O4LA 138.7(5) . . ?
O17A Gd1A O15A 122.6(4) . . ?
O17A Gd1A O13A 77.7(5) . . ?
O17A Gd1A O1LA 138.3(5) . . ?
O17A Gd1A O2LA 144.0(5) . . ?
O17A Gd1A O4LA 72.0(5) . . ?
O16A Gd1A O15A 76.9(4) . . ?
O16A Gd1A O13A 124.9(4) . . ?
O16A Gd1A O17A 73.6(5) . . ?
O16A Gd1A O1LA 84.0(4) . . ?
O16A Gd1A O2LA 140.6(5) . . ?
O16A Gd1A O4LA 72.0(5) . . ?
O1LA Gd1A O15A 84.2(4) . . ?
O1LA Gd1A O13A 142.5(4) . . ?
O1LA Gd1A O4LA 67.7(5) . . ?
O2LA Gd1A O15A 71.0(4) . . ?
O2LA Gd1A O13A 71.9(4) . . ?
O2LA Gd1A O1LA 70.8(4) . . ?
O2LA Gd1A O4LA 121.5(4) . . ?
O3LA Gd1A O15A 143.2(4) . . ?
O3LA Gd1A O13A 77.2(4) . . ?
O3LA Gd1A O17A 80.8(5) . . ?
O3LA Gd1A O16A 139.9(5) . . ?
O3LA Gd1A O1LA 95.8(4) . . ?
O3LA Gd1A O2LA 74.2(5) . . ?
O3LA Gd1A O4LA 71.0(5) . . ?
O13B Gd1B O15B 80.1(4) . . ?
O13B Gd1B O1LB 84.1(4) . . ?
O13B Gd1B O4LB 138.6(4) . . ?
O15B Gd1B O4LB 140.1(4) . . ?
O16B Gd1B O13B 122.5(4) . . ?
O16B Gd1B O15B 77.8(4) . . ?
O16B Gd1B O1LB 139.4(4) . . ?
O16B Gd1B O4LB 71.8(4) . . ?
O17B Gd1B O13B 76.2(4) . . ?
O17B Gd1B O15B 124.4(4) . . ?
O17B Gd1B O16B 74.2(4) . . ?
O17B Gd1B O1LB 85.2(4) . . ?
O17B Gd1B O4LB 71.2(4) . . ?
O1LB Gd1B O15B 141.1(4) . . ?
O1LB Gd1B O4LB 68.5(5) . . ?
O2LB Gd1B O13B 72.8(4) . . ?
O2LB Gd1B O15B 70.7(4) . . ?
O2LB Gd1B O16B 141.9(4) . . ?
O2LB Gd1B O17B 142.2(4) . . ?
O2LB Gd1B O1LB 70.7(4) . . ?
O2LB Gd1B O4LB 122.1(4) . . ?
O3LB Gd1B O13B 145.8(4) . . ?
O3LB Gd1B O15B 78.9(4) . . ?
O3LB Gd1B O16B 78.6(4) . . ?
O3LB Gd1B O17B 138.0(4) . . ?
O3LB Gd1B O1LB 95.6(4) . . ?
O3LB Gd1B O2LB 74.9(4) . . ?
O3LB Gd1B O4LB 70.2(5) . . ?
C16A Br2A K16 90.5(9) . 2_566 ?
O37A Ge1A O38A 112.0(6) . . ?
O37A Ge1A O39A 110.1(6) . . ?
O37A Ge1A O40A 111.5(6) . . ?
O38A Ge1A O39A 107.6(6) . . ?
O38A Ge1A O40A 107.5(7) . . ?
O40A Ge1A O39A 107.9(6) . . ?
O37B Ge1B O38B 111.6(5) . . ?
O37B Ge1B O39B 110.6(5) . . ?
O37B Ge1B O40B 112.0(5) . . ?
O39B Ge1B O38B 107.5(5) . . ?
O40B Ge1B O38B 107.6(6) . . ?
O40B Ge1B O39B 107.5(5) . . ?
O12A K1 K3 140.0(4) . 2_456 ?
O12A K1 O4B 73.2(5) . . ?
O12A K1 O9B 149.1(5) . . ?
O12A K1 O27B 127.4(5) . . ?
O12A K1 O1W 130.7(5) . . ?
O12A K1 O2W 77.5(5) . . ?
O12A K1 O9W 64.3(8) . . ?
O12A K1 K14 99.0(4) . 2_556 ?
O4B K1 K3 141.0(3) . 2_456 ?
O4B K1 O9B 109.4(4) . . ?
O4B K1 O27B 56.2(3) . . ?
O4B K1 O1W 78.4(4) . . ?
O4B K1 O9W 70.0(7) . . ?
O4B K1 K14 100.0(3) . 2_556 ?
O9B K1 K3 31.9(2) . 2_456 ?
O9B K1 O27B 55.8(3) . . ?
O9B K1 O1W 78.5(3) . . ?
O9B K1 K14 50.1(3) . 2_556 ?
O10B K1 K3 46.6(3) 2_456 2_456 ?
O10B K1 O12A 113.3(5) 2_456 . ?
O10B K1 O4B 156.7(4) 2_456 . ?
O10B K1 O9B 77.0(4) 2_456 . ?
O10B K1 O27B 118.8(4) 2_456 . ?
O10B K1 O1W 81.1(4) 2_456 . ?
O10B K1 O2W 72.4(4) 2_456 . ?
O10B K1 O9W 133.3(8) 2_456 . ?
O10B K1 O16W 72.7(12) 2_456 . ?
O10B K1 K14 100.9(4) 2_456 2_556 ?
O27B K1 K3 85.3(2) . 2_456 ?
O27B K1 O1W 55.3(3) . . ?
O27B K1 K14 78.3(3) . 2_556 ?
O1W K1 K3 85.0(3) . 2_456 ?
O1W K1 K14 125.4(3) . 2_556 ?
O2W K1 K3 114.7(3) . 2_456 ?
O2W K1 O4B 88.1(4) . . ?
O2W K1 O9B 132.6(4) . . ?
O2W K1 O27B 111.3(4) . . ?
O2W K1 O1W 61.9(4) . . ?
O2W K1 O9W 139.9(8) . . ?
O2W K1 K14 170.0(4) . 2_556 ?
O9W K1 K3 102.8(7) . 2_456 ?
O9W K1 O9B 87.1(7) . . ?
O9W K1 O27B 84.4(7) . . ?
O9W K1 O1W 138.5(7) . . ?
O9W K1 K14 41.0(7) . 2_556 ?
O16W K1 K3 59.9(11) . 2_456 ?
O16W K1 O12A 82.2(12) . . ?
O16W K1 O4B 130.5(12) . . ?
O16W K1 O9B 73.1(12) . . ?
O16W K1 O27B 119.1(12) . . ?
O16W K1 O1W 144.8(12) . . ?
O16W K1 O2W 127.9(12) . . ?
O16W K1 O9W 60.7(13) . . ?
O16W K1 K14 42.1(12) . 2_556 ?
K14 K1 K3 62.0(2) 2_556 2_456 ?
W8A K2 K8 58.1(2) . . ?
W8A K2 K9 51.00(18) . . ?
K8 K2 K9 42.8(3) . . ?
O7A K2 W8A 25.8(3) . . ?
O7A K2 K8 67.9(4) . . ?
O7A K2 K9 39.7(4) . . ?
O7A K2 O33A 55.7(4) . . ?
O7A K2 O4B 109.0(4) . . ?
O7A K2 O6W 67.5(5) . . ?
O33A K2 W8A 31.2(2) . . ?
O33A K2 K8 42.7(3) . . ?
O33A K2 K9 63.2(3) . . ?
O33A K2 O4B 66.2(3) . . ?
O4B K2 W8A 93.6(2) . . ?
O4B K2 K8 41.4(3) . . ?
O4B K2 K9 80.7(3) . . ?
O28B K2 W8A 136.7(3) . . ?
O28B K2 K8 80.1(3) . . ?
O28B K2 K9 91.4(3) . . ?
O28B K2 O7A 130.4(4) . . ?
O28B K2 O33A 118.9(4) . . ?
O28B K2 O4B 54.9(3) . . ?
O28B K2 O1W 64.1(4) . . ?
O28B K2 O6W 63.2(4) . . ?
O1W K2 W8A 147.6(3) . . ?
O1W K2 K8 122.8(4) . . ?
O1W K2 K9 155.1(4) . . ?
O1W K2 O7A 165.2(4) . . ?
O1W K2 O33A 123.5(4) . . ?
O1W K2 O4B 81.4(4) . . ?
O1W K2 O6W 127.2(5) . . ?
O2W K2 W8A 78.7(3) . . ?
O2W K2 K8 97.4(4) . . ?
O2W K2 K9 125.9(4) . . ?
O2W K2 O7A 100.7(4) . . ?
O2W K2 O33A 63.3(4) . . ?
O2W K2 O4B 84.8(4) . . ?
O2W K2 O28B 120.9(4) . . ?
O2W K2 O1W 69.1(4) . . ?
O2W K2 O3W 82.1(5) . . ?
O2W K2 O6W 140.9(5) . . ?
O2W K2 O11C 146.4(4) . 1_455 ?
O3W K2 W8A 110.2(4) . . ?
O3W K2 K8 167.9(4) . . ?
O3W K2 K9 128.7(4) . . ?
O3W K2 O7A 100.2(5) . . ?
O3W K2 O33A 129.0(5) . . ?
O3W K2 O4B 149.7(4) . . ?
O3W K2 O28B 110.6(4) . . ?
O3W K2 O1W 68.5(4) . . ?
O3W K2 O6W 135.6(5) . . ?
O6W K2 W8A 77.7(4) . . ?
O6W K2 K8 43.4(4) . . ?
O6W K2 K9 28.2(4) . . ?
O6W K2 O33A 80.6(5) . . ?
O6W K2 O4B 66.2(4) . . ?
O11C K2 W8A 102.0(3) 1_455 . ?
O11C K2 K8 111.5(4) 1_455 . ?
O11C K2 K9 72.5(4) 1_455 . ?
O11C K2 O7A 76.1(4) 1_455 . ?
O11C K2 O33A 130.3(4) 1_455 . ?
O11C K2 O4B 128.2(4) 1_455 . ?
O11C K2 O28B 82.0(4) 1_455 . ?
O11C K2 O1W 106.2(4) 1_455 . ?
O11C K2 O3W 66.0(5) 1_455 . ?
O11C K2 O6W 69.6(5) 1_455 . ?
O9B K3 K1 35.2(3) 2_456 2_456 ?
O9B K3 O11B 164.4(4) 2_456 . ?
O9B K3 O34B 107.9(4) 2_456 . ?
O9B K3 O1W 75.7(4) 2_456 . ?
O9B K3 O3W 83.4(4) 2_456 . ?
O9B K3 O12W 104.6(9) 2_456 . ?
O9B K3 W10C 95.5(3) 2_456 1_455 ?
O9B K3 K14 43.4(4) 2_456 1_455 ?
O9B K3 O10C 70.7(4) 2_456 1_455 ?
O9B K3 O34C 122.9(4) 2_456 1_455 ?
O11B K3 K1 131.2(3) . 2_456 ?
O11B K3 O34B 56.7(4) . . ?
O11B K3 O1W 97.5(4) . . ?
O11B K3 O3W 107.6(5) . . ?
O11B K3 O12W 72.5(8) . . ?
O11B K3 W10C 97.6(3) . 1_455 ?
O11B K3 K14 143.5(4) . 1_455 ?
O11B K3 O34C 72.1(4) . 1_455 ?
O34B K3 K1 81.4(3) . 2_456 ?
O34B K3 W10C 146.3(3) . 1_455 ?
O34B K3 K14 132.1(4) . 1_455 ?
O34B K3 O34C 128.4(4) . 1_455 ?
O1W K3 K1 84.2(3) . 2_456 ?
O1W K3 O34B 65.1(4) . . ?
O1W K3 W10C 146.6(3) . 1_455 ?
O1W K3 K14 118.4(4) . 1_455 ?
O1W K3 O34C 132.6(4) . 1_455 ?
O3W K3 K1 118.0(4) . 2_456 ?
O3W K3 O34B 127.1(5) . . ?
O3W K3 O1W 68.6(4) . . ?
O3W K3 W10C 78.5(4) . 1_455 ?
O3W K3 K14 92.0(4) . 1_455 ?
O3W K3 O34C 71.1(4) . 1_455 ?
O12W K3 K1 78.2(8) . 2_456 ?
O12W K3 O34B 81.6(9) . . ?
O12W K3 O1W 144.3(9) . . ?
O12W K3 O3W 147.0(9) . . ?
O12W K3 W10C 69.0(8) . 1_455 ?
O12W K3 K14 74.5(8) . 1_455 ?
O12W K3 O34C 78.0(8) . 1_455 ?
W10C K3 K1 107.22(13) 1_455 2_456 ?
W10C K3 K14 55.6(3) 1_455 1_455 ?
K14 K3 K1 53.7(3) 1_455 2_456 ?
O10C K3 K1 83.3(4) 1_455 2_456 ?
O10C K3 O11B 121.0(4) 1_455 . ?
O10C K3 O34B 151.0(5) 1_455 . ?
O10C K3 O1W 137.3(5) 1_455 . ?
O10C K3 O3W 81.9(5) 1_455 . ?
O10C K3 O12W 71.2(9) 1_455 . ?
O10C K3 W10C 25.4(3) 1_455 1_455 ?
O10C K3 K14 30.4(4) 1_455 1_455 ?
O10C K3 O34C 56.0(4) 1_455 1_455 ?
O34C K3 K1 137.7(3) 1_455 2_456 ?
O34C K3 W10C 30.9(2) 1_455 1_455 ?
O34C K3 K14 86.4(3) 1_455 1_455 ?
K12 K4 K13 167.5(5) . 2_556 ?
O2B K4 K12 100.7(6) . . ?
O2B K4 O8B 109.6(4) . . ?
O2B K4 O19B 57.0(4) . . ?
O2B K4 K13 88.6(3) . 2_556 ?
O2B K4 O12C 152.6(5) . 2_556 ?
O2B K4 O20W 84.6(5) . 2_556 ?
O8B K4 K12 50.0(6) . . ?
O8B K4 O19B 57.1(4) . . ?
O8B K4 K13 119.0(4) . 2_556 ?
O8B K4 O12C 69.5(4) . 2_556 ?
O8B K4 O20W 85.1(5) . 2_556 ?
O19B K4 K12 83.0(6) . . ?
O19B K4 K13 95.2(4) . 2_556 ?
O19B K4 O12C 106.8(5) . 2_556 ?
O19B K4 O20W 61.8(5) . 2_556 ?
O4W K4 K12 36.0(7) . . ?
O4W K4 O2B 68.4(6) . . ?
O4W K4 O8B 77.5(6) . . ?
O4W K4 O19B 78.7(6) . . ?
O4W K4 K13 155.8(6) . 2_556 ?
O4W K4 O12C 134.3(7) . 2_556 ?
O4W K4 O20W 140.1(7) . 2_556 ?
O10W K4 K12 66.5(10) . . ?
O10W K4 O2B 122.6(9) . . ?
O10W K4 O8B 102.5(9) . . ?
O10W K4 O19B 149.2(9) . . ?
O10W K4 O4W 74.0(10) . . ?
O10W K4 K13 115.5(9) . 2_556 ?
O10W K4 O12C 83.1(9) . 2_556 ?
O10W K4 O20W 145.5(9) . 2_556 ?
O12C K4 K12 98.7(6) 2_556 . ?
O12C K4 K13 69.9(4) 2_556 2_556 ?
O12C K4 O20W 68.0(6) 2_556 2_556 ?
O20W K4 K12 134.2(7) 2_556 . ?
O20W K4 K13 37.6(4) 2_556 2_556 ?
O22W K4 K12 147.7(8) 2_556 . ?
O22W K4 O2B 84.0(7) 2_556 . ?
O22W K4 O8B 157.2(7) 2_556 . ?
O22W K4 O19B 124.2(7) 2_556 . ?
O22W K4 O4W 125.1(8) 2_556 . ?
O22W K4 O10W 83.9(10) 2_556 . ?
O22W K4 K13 41.0(7) 2_556 2_556 ?
O22W K4 O12C 90.0(7) 2_556 2_556 ?
O22W K4 O20W 77.9(8) 2_556 2_556 ?
K12 K5 W7A 63.4(6) . 2_456 ?
O8A K5 W7A 20.0(3) 2_456 2_456 ?
O8A K5 K12 44.1(6) 2_456 . ?
O8A K5 O25B 93.7(5) 2_456 . ?
O8A K5 O31B 139.4(5) 2_456 . ?
O8A K5 O32B 86.1(4) 2_456 . ?
O8A K5 O36B 138.9(5) 2_456 . ?
O8A K5 O17W 75.3(11) 2_456 . ?
O25B K5 W7A 111.6(3) . 2_456 ?
O25B K5 K12 62.2(6) . . ?
O25B K5 O32B 54.2(3) . . ?
O25B K5 O36B 63.7(4) . . ?
O31B K5 W7A 158.9(4) . 2_456 ?
O31B K5 K12 95.5(7) . . ?
O31B K5 O25B 54.7(4) . . ?
O31B K5 O32B 92.5(4) . . ?
O31B K5 O36B 54.3(4) . . ?
O32B K5 W7A 89.9(3) . 2_456 ?
O32B K5 K12 91.5(7) . . ?
O36B K5 W7A 138.7(3) . 2_456 ?
O36B K5 K12 125.8(7) . . ?
O36B K5 O32B 52.8(3) . . ?
O8W K5 W7A 74.1(10) . 2_456 ?
O8W K5 K12 137.5(12) . . ?
O8W K5 O8A 93.5(11) . 2_456 ?
O8W K5 O25B 140.1(11) . . ?
O8W K5 O31B 127.0(11) . . ?
O8W K5 O32B 87.2(10) . . ?
O8W K5 O36B 85.8(11) . . ?
O8W K5 O17W 92.6(15) . . ?
O17W K5 W7A 72.2(11) . 2_456 ?
O17W K5 K12 76.1(12) . . ?
O17W K5 O25B 127.2(11) . . ?
O17W K5 O31B 102.4(11) . . ?
O17W K5 O32B 161.4(11) . . ?
O17W K5 O36B 145.8(11) . . ?
O23B K6 K17 121.8(6) . . ?
O23B K6 O29B 52.1(4) . . ?
O23B K6 K15 94.6(5) . 1_455 ?
O29B K6 K17 79.4(5) . . ?
O29B K6 K15 48.3(5) . 1_455 ?
O30B K6 K17 104.1(6) . . ?
O30B K6 O23B 53.7(4) . . ?
O30B K6 O29B 90.2(4) . . ?
O30B K6 O35B 53.2(4) . . ?
O30B K6 K15 137.9(6) . 1_455 ?
O35B K6 K17 63.0(5) . . ?
O35B K6 O23B 62.1(4) . . ?
O35B K6 O29B 52.1(4) . . ?
O35B K6 K15 89.2(5) . 1_455 ?
O13W K6 K17 89.3(10) . . ?
O13W K6 O23B 113.2(10) . . ?
O13W K6 O29B 147.0(10) . . ?
O13W K6 O30B 62.5(9) . . ?
O13W K6 O35B 95.2(9) . . ?
O13W K6 O15W 127.4(14) . . ?
O13W K6 O18W 87.2(14) . . ?
O13W K6 K15 150.5(10) . 1_455 ?
O15W K6 K17 134.5(12) . . ?
O15W K6 O23B 72.0(11) . . ?
O15W K6 O29B 79.8(11) . . ?
O15W K6 O30B 115.9(12) . . ?
O15W K6 O35B 127.2(12) . . ?
O15W K6 O18W 73.6(16) . . ?
O15W K6 K15 69.1(11) . 1_455 ?
O18W K6 K17 84.0(12) . . ?
O18W K6 O23B 145.6(12) . . ?
O18W K6 O29B 121.7(12) . . ?
O18W K6 O30B 148.1(12) . . ?
O18W K6 O35B 146.8(12) . . ?
O18W K6 K15 73.8(12) . 1_455 ?
K15 K6 K17 66.8(5) 1_455 . ?
O7A K7 O7W 67.9(7) . . ?
O7A K7 W6C 117.7(4) . 1_455 ?
O7A K7 W7C 164.4(4) . 1_455 ?
O7A K7 W11C 84.6(3) . 1_455 ?
O7A K7 W12C 116.5(4) . 1_455 ?
O7A K7 O24C 145.5(5) . 1_455 ?
O7A K7 O31C 144.1(6) . 1_455 ?
O7A K7 O35C 100.3(5) . 1_455 ?
O7W K7 W6C 82.9(7) . 1_455 ?
O7W K7 W7C 120.8(7) . 1_455 ?
O7W K7 W11C 106.1(7) . 1_455 ?
O7W K7 W12C 162.1(7) . 1_455 ?
O28W K7 O7A 70.9(7) . . ?
O28W K7 O7W 126.5(9) . . ?
O28W K7 W6C 147.9(7) . 1_455 ?
O28W K7 W7C 107.8(7) . 1_455 ?
O28W K7 W11C 102.4(6) . 1_455 ?
O28W K7 W12C 69.4(6) . 1_455 ?
O28W K7 O24C 130.9(8) . 1_455 ?
O28W K7 O30C 132.5(7) . 1_455 ?
O28W K7 O31C 80.2(8) . 1_455 ?
O28W K7 O35C 83.6(7) . 1_455 ?
O49W K7 O7A 125.1(9) . . ?
O49W K7 O7W 74.4(11) . . ?
O49W K7 O28W 104.7(11) . . ?
O49W K7 W6C 94.8(9) . 1_455 ?
O49W K7 W7C 70.5(9) . 1_455 ?
O49W K7 W11C 145.1(9) . 1_455 ?
O49W K7 W12C 111.7(9) . 1_455 ?
O49W K7 O24C 79.7(9) . 1_455 ?
O49W K7 O30C 120.6(9) . 1_455 ?
O49W K7 O31C 82.0(9) . 1_455 ?
O49W K7 O35C 134.3(9) . 1_455 ?
W6C K7 W7C 55.11(10) 1_455 1_455 ?
W11C K7 W6C 51.66(9) 1_455 1_455 ?
W11C K7 W7C 80.56(14) 1_455 1_455 ?
W11C K7 W12C 58.86(11) 1_455 1_455 ?
W12C K7 W6C 79.83(14) 1_455 1_455 ?
W12C K7 W7C 50.99(11) 1_455 1_455 ?
O24C K7 O7W 102.1(8) 1_455 . ?
O24C K7 W6C 28.8(4) 1_455 1_455 ?
O24C K7 W7C 26.5(4) 1_455 1_455 ?
O24C K7 W11C 66.0(3) 1_455 1_455 ?
O24C K7 W12C 63.9(4) 1_455 1_455 ?
O30C K7 O7A 92.4(5) 1_455 . ?
O30C K7 O7W 82.0(7) 1_455 . ?
O30C K7 W6C 27.6(3) 1_455 1_455 ?
O30C K7 W7C 77.0(3) 1_455 1_455 ?
O30C K7 W11C 30.4(3) 1_455 1_455 ?
O30C K7 W12C 80.5(4) 1_455 1_455 ?
O30C K7 O24C 53.0(4) 1_455 1_455 ?
O30C K7 O31C 91.8(5) 1_455 1_455 ?
O30C K7 O35C 55.3(4) 1_455 1_455 ?
O31C K7 O7W 147.9(8) 1_455 . ?
O31C K7 W6C 77.6(4) 1_455 1_455 ?
O31C K7 W7C 28.1(4) 1_455 1_455 ?
O31C K7 W11C 81.3(4) 1_455 1_455 ?
O31C K7 W12C 30.0(4) 1_455 1_455 ?
O31C K7 O24C 51.5(5) 1_455 1_455 ?
O35C K7 O7W 135.9(7) 1_455 . ?
O35C K7 W6C 64.7(3) 1_455 1_455 ?
O35C K7 W7C 64.3(3) 1_455 1_455 ?
O35C K7 W11C 30.0(3) 1_455 1_455 ?
O35C K7 W12C 28.9(3) 1_455 1_455 ?
O35C K7 O24C 62.8(5) 1_455 1_455 ?
O35C K7 O31C 54.6(5) 1_455 1_455 ?
W9B K8 K2 55.00(17) . . ?
O27A K8 W9B 135.5(5) . . ?
O27A K8 K2 80.5(4) . . ?
O27A K8 O28A 51.3(4) . . ?
O27A K8 O11W 111.0(10) . . ?
O28A K8 W9B 170.5(7) . . ?
O28A K8 K2 131.0(5) . . ?
O28A K8 O11W 97.4(9) . . ?
O33A K8 W9B 91.4(4) . . ?
O33A K8 K2 46.9(3) . . ?
O33A K8 O27A 52.6(4) . . ?
O33A K8 O28A 90.3(5) . . ?
O33A K8 O34A 54.0(5) . . ?
O33A K8 O6W 84.5(6) . . ?
O33A K8 O11W 148.6(11) . . ?
O34A K8 W9B 121.7(5) . . ?
O34A K8 K2 99.7(5) . . ?
O34A K8 O27A 61.4(5) . . ?
O34A K8 O28A 52.9(5) . . ?
O34A K8 O6W 137.4(7) . . ?
O34A K8 O11W 148.6(10) . . ?
O4B K8 W9B 20.7(3) . . ?
O4B K8 K2 47.5(3) . . ?
O4B K8 O27A 123.5(6) . . ?
O4B K8 O28A 154.6(7) . . ?
O4B K8 O33A 73.4(5) . . ?
O4B K8 O34A 101.8(6) . . ?
O4B K8 O6W 70.5(5) . . ?
O4B K8 O11W 106.6(9) . . ?
O6W K8 W9B 61.1(4) . . ?
O6W K8 K2 43.5(4) . . ?
O6W K8 O27A 87.4(7) . . ?
O6W K8 O28A 128.4(7) . . ?
O6W K8 O11W 66.8(9) . . ?
O11W K8 W9B 85.9(9) . . ?
O11W K8 K2 109.3(9) . . ?
O6A K9 K2 132.4(5) . . ?
O6A K9 O7A 109.9(6) . . ?
O6A K9 O27A 60.0(5) . . ?
O6A K9 O7W 81.2(9) . . ?
O6A K9 O11W 95.3(9) . . ?
O6A K9 K15 156.7(6) . 1_455 ?
O7A K9 K2 35.2(3) . . ?
O7A K9 O11W 126.6(9) . . ?
O7A K9 K15 92.9(5) . 1_455 ?
O27A K9 K2 72.7(4) . . ?
O27A K9 O7A 55.5(5) . . ?
O27A K9 O11W 107.2(9) . . ?
O27A K9 K15 142.5(6) . 1_455 ?
O6W K9 K2 32.2(5) . . ?
O6W K9 O6A 146.2(9) . . ?
O6W K9 O7A 67.0(6) . . ?
O6W K9 O27A 97.1(7) . . ?
O6W K9 O7W 122.7(10) . . ?
O6W K9 O11W 66.3(9) . . ?
O6W K9 K15 47.9(5) . 1_455 ?
O7W K9 K2 98.0(8) . . ?
O7W K9 O7A 66.3(8) . . ?
O7W K9 O27A 82.3(8) . . ?
O7W K9 O11W 166.7(11) . . ?
O7W K9 K15 104.4(8) . 1_455 ?
O11W K9 K2 93.8(8) . . ?
O11W K9 K15 73.9(8) . 1_455 ?
O50W K9 K2 70.7(6) . . ?
O50W K9 O6A 142.9(10) . . ?
O50W K9 O7A 71.8(8) . . ?
O50W K9 O27A 125.9(9) . . ?
O50W K9 O6W 70.1(7) . . ?
O50W K9 O7W 65.3(10) . . ?
O50W K9 O11W 113.6(11) . . ?
O50W K9 K15 39.7(6) . 1_455 ?
K15 K9 K2 69.9(3) 1_455 . ?
O23A K11 O30A 53.3(7) . . ?
O23A K11 O35A 62.7(7) . . ?
O23A K11 O51W 127.2(12) . . ?
O30A K11 O51W 108.1(12) . . ?
O29A K11 O23A 53.9(6) . . ?
O29A K11 O30A 91.0(9) . . ?
O29A K11 O35A 51.8(7) . . ?
O29A K11 O51W 81.9(9) . . ?
O35A K11 O30A 53.9(7) . . ?
O35A K11 O51W 67.7(9) . . ?
K5 K12 K4 106.9(9) . . ?
O8A K12 K4 108.9(11) 2_456 . ?
O8A K12 K5 45.1(7) 2_456 . ?
O8A K12 O8B 68.3(9) 2_456 . ?
O8B K12 K4 42.8(5) . . ?
O8B K12 K5 69.0(7) . . ?
O4W K12 K4 40.2(8) . . ?
O4W K12 K5 112.0(14) . . ?
O4W K12 O8A 141.8(17) . 2_456 ?
O4W K12 O8B 74.8(11) . . ?
O4W K12 O14W 94.8(19) . . ?
O14W K12 K4 83.1(16) . . ?
O14W K12 K5 148.9(18) . . ?
O14W K12 O8A 103.9(18) . 2_456 ?
O14W K12 O8B 105.3(18) . . ?
K6 K17 W4C 148.2(7) . 1_455 ?
K6 K17 K15 55.4(5) . 1_455 ?
O11B K17 K6 79.7(7) . . ?
O11B K17 O12W 75.0(11) . . ?
O11B K17 O19W 164.7(14) . . ?
O11B K17 W4C 124.6(8) . 1_455 ?
O11B K17 W5C 101.4(8) . 1_455 ?
O11B K17 K15 56.2(6) . 1_455 ?
O11B K17 O22C 115.1(9) . 1_455 ?
O11B K17 O29C 68.1(7) . 1_455 ?
O12W K17 K6 126.2(12) . . ?
O12W K17 O19W 100.3(14) . . ?
O12W K17 W4C 83.1(10) . 1_455 ?
O12W K17 W5C 128.0(11) . 1_455 ?
O12W K17 K15 130.7(12) . 1_455 ?
O12W K17 O22C 103.1(12) . 1_455 ?
O12W K17 O29C 114.2(12) . 1_455 ?
O19W K17 K6 92.2(11) . . ?
O19W K17 W4C 68.2(10) . 1_455 ?
O19W K17 W5C 93.0(11) . 1_455 ?
O19W K17 K15 128.7(12) . 1_455 ?
O19W K17 O22C 80.0(11) . 1_455 ?
O19W K17 O29C 126.3(12) . 1_455 ?
W4C K17 K15 117.6(7) 1_455 1_455 ?
W5C K17 K6 102.9(6) 1_455 . ?
W5C K17 W4C 55.9(4) 1_455 1_455 ?
W5C K17 K15 63.0(5) 1_455 1_455 ?
O22C K17 K6 130.6(9) 1_455 . ?
O22C K17 W4C 25.4(3) 1_455 1_455 ?
O22C K17 W5C 30.6(3) 1_455 1_455 ?
O22C K17 K15 92.5(7) 1_455 1_455 ?
O22C K17 O29C 53.7(6) 1_455 1_455 ?
O29C K17 K6 98.4(7) 1_455 . ?
O29C K17 W4C 76.3(6) 1_455 1_455 ?
O29C K17 W5C 33.4(4) 1_455 1_455 ?
O29C K17 K15 44.1(5) 1_455 1_455 ?
W9A O6A K9 104.4(7) . . ?
W8A O7A K2 108.0(7) . . ?
W8A O7A K7 120.7(7) . . ?
W8A O7A K9 97.4(7) . . ?
K2 O7A K7 117.3(5) . . ?
K2 O7A K9 105.1(5) . . ?
K7 O7A K9 105.2(6) . . ?
W7A O8A K5 125.9(8) . 2_456 ?
W7A O8A K12 140.1(12) . 2_456 ?
K12 O8A K5 90.8(10) 2_456 2_456 ?
W12A O12A K1 132.0(9) . . ?
W3A O15A Gd1A 129.3(6) . . ?
W3A O14A W2A 116.6(6) . . ?
W2A O13A Gd1A 129.1(6) . . ?
W5A O17A Gd1A 157.2(8) . . ?
W4A O16A Gd1A 155.6(8) . . ?
W9A O21A W3A 157.8(7) . . ?
W8A O20A W3A 153.1(7) . . ?
W7A O19A W2A 152.4(8) . . ?
W2A O18A W6A 157.5(7) . . ?
W5A O23A K11 108.1(8) . . ?
W4A O23A W5A 145.0(8) . . ?
W4A O23A K11 106.7(9) . . ?
W9A O22A W4A 119.7(7) . . ?
W9A O27A K8 107.5(6) . . ?
W9A O27A K9 94.3(6) . . ?
W8A O27A W9A 147.3(7) . . ?
W8A O27A K8 104.3(6) . . ?
W8A O27A K9 104.1(6) . . ?
K9 O27A K8 69.1(6) . . ?
W8A O26A W7A 118.7(6) . . ?
W6A O25A W7A 150.1(8) . . ?
W6A O24A W5A 119.7(7) . . ?
W5A O30A K11 102.6(8) . . ?
W11A O30A W5A 120.4(8) . . ?
W11A O30A K11 103.7(10) . . ?
W4A O29A K11 101.6(9) . . ?
W10A O29A W4A 120.2(8) . . ?
W10A O29A K11 106.3(9) . . ?
W9A O28A K8 107.7(7) . . ?
W10A O28A W9A 119.4(7) . . ?
W10A O28A K8 102.4(6) . . ?
W8A O33A K2 93.3(5) . . ?
W8A O33A K8 106.4(6) . . ?
W12A O33A W8A 119.9(6) . . ?
W12A O33A K2 138.7(6) . . ?
W12A O33A K8 101.6(7) . . ?
K8 O33A K2 90.4(5) . . ?
W12A O32A W7A 119.4(7) . . ?
W11A O31A W6A 120.5(8) . . ?
W11A O35A K11 101.3(9) . . ?
W10A O35A W11A 153.3(9) . . ?
W10A O35A K11 103.0(8) . . ?
W10A O34A K8 105.2(7) . . ?
W12A O34A W10A 152.5(9) . . ?
W12A O34A K8 101.8(6) . . ?
W12A O36A W11A 152.8(10) . . ?
W3A O37A W2A 96.0(5) . . ?
Ge1A O37A W3A 124.5(6) . . ?
Ge1A O37A W2A 123.7(6) . . ?
W5A O38A W11A 95.4(5) . . ?
W6A O38A W5A 94.4(5) . . ?
W6A O38A W11A 93.7(5) . . ?
Ge1A O38A W5A 120.6(7) . . ?
Ge1A O38A W6A 121.6(7) . . ?
Ge1A O38A W11A 123.8(7) . . ?
W7A O39A W8A 94.1(4) . . ?
W7A O39A W12A 95.1(4) . . ?
W12A O39A W8A 94.2(5) . . ?
Ge1A O39A W8A 120.4(6) . . ?
Ge1A O39A W7A 121.0(7) . . ?
Ge1A O39A W12A 124.7(6) . . ?
W4A O40A W10A 95.2(5) . . ?
W9A O40A W4A 94.7(5) . . ?
W9A O40A W10A 92.8(5) . . ?
Ge1A O40A W4A 120.5(6) . . ?
Ge1A O40A W9A 121.7(7) . . ?
Ge1A O40A W10A 124.4(6) . . ?
W2B O2B K4 110.1(5) . . ?
W3B O3B K14 118.6(7) . 2_556 ?
W9B O4B K1 106.4(6) . . ?
W9B O4B K2 100.2(5) . . ?
W9B O4B K8 123.5(7) . . ?
K1 O4B K2 83.2(3) . . ?
K8 O4B K1 129.9(5) . . ?
K8 O4B K2 91.1(5) . . ?
W7B O8B K4 101.8(5) . . ?
W7B O8B K12 114.1(9) . . ?
K4 O8B K12 87.3(8) . . ?
W8B O9B K1 104.8(5) . . ?
W8B O9B K3 137.0(7) . 2_456 ?
W8B O9B K14 101.3(6) . 2_556 ?
K1 O9B K14 85.6(5) . 2_556 ?
K3 O9B K1 112.8(4) 2_456 . ?
K3 O9B K14 101.5(4) 2_456 2_556 ?
W12B O10B K1 139.9(7) . 2_456 ?
W10B O11B K3 106.7(6) . . ?
W10B O11B K17 123.0(8) . . ?
W10B O11B K15 93.6(6) . 1_455 ?
K3 O11B K15 148.4(6) . 1_455 ?
K17 O11B K3 104.1(7) . . ?
K17 O11B K15 83.6(8) . 1_455 ?
W2B O13B Gd1B 130.4(6) . . ?
W2B O14B W3B 115.6(6) . . ?
W3B O15B Gd1B 128.1(6) . . ?
W9B O21B W3B 157.3(7) . . ?
W4B O16B Gd1B 156.2(7) . . ?
W5B O17B Gd1B 154.9(7) . . ?
W6B O18B W2B 156.9(7) . . ?
W2B O19B K4 99.2(5) . . ?
W7B O19B W2B 154.4(7) . . ?
W7B O19B K4 97.6(5) . . ?
W3B O20B K14 94.4(5) . 2_556 ?
W8B O20B W3B 152.1(7) . . ?
W8B O20B K14 102.4(6) . 2_556 ?
W9B O22B W4B 119.5(6) . . ?
W4B O23B K6 110.1(5) . . ?
W5B O23B W4B 144.3(7) . . ?
W5B O23B K6 105.2(6) . . ?
W6B O24B W5B 120.1(6) . . ?
W6B O25B K5 103.7(5) . . ?
W7B O25B W6B 149.5(7) . . ?
W7B O25B K5 105.5(5) . . ?
W8B O26B W7B 118.9(6) . . ?
W9B O27B W8B 149.6(7) . . ?
W9B O27B K1 97.1(4) . . ?
W8B O27B K1 98.8(4) . . ?
W9B O28B K2 105.7(5) . . ?
W10B O28B W9B 119.9(6) . . ?
W10B O28B K2 134.5(6) . . ?
W4B O29B K6 102.7(5) . . ?
W4B O29B K15 126.7(6) . 1_455 ?
W10B O29B W4B 120.0(6) . . ?
W10B O29B K6 101.3(6) . . ?
W10B O29B K15 112.3(6) . 1_455 ?
K15 O29B K6 75.5(7) 1_455 . ?
W5B O30B K6 103.7(5) . . ?
W11B O30B W5B 120.5(6) . . ?
W11B O30B K6 104.2(5) . . ?
W6B O31B K5 104.4(6) . . ?
W11B O31B W6B 120.2(6) . . ?
W11B O31B K5 105.5(5) . . ?
W7B O32B K5 100.5(5) . . ?
W12B O32B W7B 121.4(6) . . ?
W12B O32B K5 102.6(5) . . ?
W12B O33B W8B 120.0(6) . . ?
W12B O34B W10B 151.3(7) . . ?
W12B O34B K3 110.5(5) . . ?
W10B O34B K3 92.8(4) . . ?
W10B O35B K6 104.3(5) . . ?
W11B O35B W10B 154.0(7) . . ?
W11B O35B K6 99.8(5) . . ?
W12B O36B W11B 152.0(7) . . ?
W12B O36B K5 105.7(5) . . ?
W11B O36B K5 101.6(5) . . ?
W3B O37B W2B 96.0(4) . . ?
Ge1B O37B W2B 124.2(6) . . ?
Ge1B O37B W3B 124.5(6) . . ?
W5B O38B W11B 95.5(4) . . ?
W6B O38B W5B 95.3(4) . . ?
W6B O38B W11B 93.8(4) . . ?
Ge1B O38B W5B 119.8(6) . . ?
Ge1B O38B W6B 122.0(6) . . ?
Ge1B O38B W11B 123.5(6) . . ?
W8B O39B W7B 93.2(4) . . ?
W12B O39B W7B 94.3(4) . . ?
W12B O39B W8B 94.6(4) . . ?
Ge1B O39B W7B 120.8(5) . . ?
Ge1B O39B W8B 121.0(6) . . ?
Ge1B O39B W12B 125.1(6) . . ?
W9B O40B W4B 94.0(4) . . ?
W9B O40B W10B 93.0(4) . . ?
W4B O40B W10B 95.0(4) . . ?
Ge1B O40B W9B 121.4(6) . . ?
Ge1B O40B W4B 120.8(6) . . ?
Ge1B O40B W10B 124.9(6) . . ?
C1A O1LA Gd1A 134.6(12) . . ?
C3A O2LA Gd1A 135.0(11) . . ?
C13A O3LA Gd1A 132.7(12) . . ?
C18A O4LA Gd1A 129.3(14) . . ?
C1B O1LB Gd1B 134.0(12) . . ?
C3B O2LB Gd1B 133.4(11) . . ?
C13B O3LB Gd1B 134.7(11) . . ?
C18B O4LB Gd1B 131.0(13) . . ?
K2 O1W K1 81.3(3) . . ?
K3 O1W K1 168.9(5) . . ?
K3 O1W K2 88.6(4) . . ?
K2 O2W K1 94.2(4) . . ?
K2 O3W K3 89.6(5) . . ?
K12 O4W K4 103.8(12) . . ?
K8 O6W K2 93.1(6) . . ?
K9 O6W K2 119.6(8) . . ?
K9 O6W K8 73.9(7) . . ?
K9 O7W K7 107.7(11) . . ?
K14 O9W K1 96.4(11) 2_556 . ?
K8 O11W K9 62.8(9) . . ?
K17 O12W K3 98.9(13) . . ?
K1 O16W K14 98.2(17) . 2_556 ?
C8A N1A H1A 107.7 . . ?
C9A N1A H1A 107.7 . . ?
C9A N1A C8A 111.0(13) . . ?
C9A N1A C19A 112.1(14) . . ?
C19A N1A H1A 107.7 . . ?
C19A N1A C8A 110.4(15) . . ?
C10A N2A H2A 107.1 . . ?
C11A N2A H2A 107.1 . . ?
C11A N2A C10A 113.2(13) . . ?
C20A N2A H2A 107.1 . . ?
C20A N2A C10A 111.6(16) . . ?
C20A N2A C11A 110.4(16) . . ?
C8B N1B H1B 109.1 . . ?
C9B N1B H1B 109.1 . . ?
C9B N1B C8B 110.6(14) . . ?
C9B N1B C19B 113.3(16) . . ?
C19B N1B H1B 109.1 . . ?
C19B N1B C8B 105.4(15) . . ?
C10B N2B H2B 106.6 . . ?
C10B N2B C11B 114.1(14) . . ?
C11B N2B H2B 106.6 . . ?
C20B N2B H2B 106.6 . . ?
C20B N2B C10B 112.6(15) . . ?
C20B N2B C11B 109.8(14) . . ?
O1LA C1A H1AA 117 . . ?
O1LA C1A C2A 126.0(17) . . ?
C2A C1A H1AA 117 . . ?
C1A C2A C3A 121.0(16) . . ?
C7A C2A C1A 119.9(16) . . ?
C7A C2A C3A 118.8(15) . . ?
O2LA C3A C2A 121.8(15) . . ?
O2LA C3A C4A 122.1(17) . . ?
C4A C3A C2A 116.1(16) . . ?
C3A C4A C8A 118.0(17) . . ?
C5A C4A C3A 122.1(18) . . ?
C5A C4A C8A 119.7(17) . . ?
C4A C5A H5A 119.9 . . ?
C4A C5A C6A 120.2(17) . . ?
C6A C5A H5A 119.9 . . ?
C5A C6A Br1A 118.7(15) . . ?
C7A C6A Br1A 119.2(15) . . ?
C7A C6A C5A 122.0(18) . . ?
C2A C7A H7A 119.8 . . ?
C6A C7A C2A 120.5(17) . . ?
C6A C7A H7A 119.8 . . ?
N1A C8A H8AA 108.1 . . ?
N1A C8A H8AB 108.1 . . ?
C4A C8A N1A 116.6(16) . . ?
C4A C8A H8AA 108.1 . . ?
C4A C8A H8AB 108.1 . . ?
H8AA C8A H8AB 107.3 . . ?
N1A C9A H9AA 108.4 . . ?
N1A C9A H9AB 108.4 . . ?
H9AA C9A H9AB 107.5 . . ?
C10A C9A N1A 115.4(14) . . ?
C10A C9A H9AA 108.4 . . ?
C10A C9A H9AB 108.4 . . ?
N2A C10A H10A 108.4 . . ?
N2A C10A H10B 108.4 . . ?
C9A C10A N2A 115.7(15) . . ?
C9A C10A H10A 108.4 . . ?
C9A C10A H10B 108.4 . . ?
H10A C10A H10B 107.4 . . ?
N2A C11A H11A 109.3 . . ?
N2A C11A H11B 109.3 . . ?
H11A C11A H11B 107.9 . . ?
C12A C11A N2A 111.8(15) . . ?
C12A C11A H11A 109.3 . . ?
C12A C11A H11B 109.3 . . ?
C13A C12A C11A 117.3(18) . . ?
C17A C12A C11A 123(2) . . ?
C17A C12A C13A 119(2) . . ?
O3LA C13A C12A 118.7(18) . . ?
O3LA C13A C14A 124.6(19) . . ?
C14A C13A C12A 116.7(19) . . ?
C13A C14A C15A 120(2) . . ?
C13A C14A C18A 121(2) . . ?
C15A C14A C18A 119(2) . . ?
C14A C15A H15A 119.3 . . ?
C16A C15A C14A 121(2) . . ?
C16A C15A H15A 119.3 . . ?
C15A C16A Br2A 120.0(18) . . ?
C15A C16A C17A 121(2) . . ?
C17A C16A Br2A 119.2(18) . . ?
C12A C17A H17A 119.1 . . ?
C16A C17A C12A 122(2) . . ?
C16A C17A H17A 119.1 . . ?
O4LA C18A C14A 129(2) . . ?
O4LA C18A H18A 115.4 . . ?
C14A C18A H18A 115.4 . . ?
N1A C19A H19A 109.5 . . ?
N1A C19A H19B 109.5 . . ?
N1A C19A H19C 109.5 . . ?
H19A C19A H19B 109.5 . . ?
H19A C19A H19C 109.5 . . ?
H19B C19A H19C 109.5 . . ?
N2A C20A H20A 109.5 . . ?
N2A C20A H20B 109.5 . . ?
N2A C20A H20C 109.5 . . ?
H20A C20A H20B 109.5 . . ?
H20A C20A H20C 109.5 . . ?
H20B C20A H20C 109.5 . . ?
O1LB C1B H1BA 118.2 . . ?
O1LB C1B C2B 123.5(18) . . ?
C2B C1B H1BA 118.2 . . ?
C1B C2B C7B 114.9(17) . . ?
C3B C2B C1B 123.3(17) . . ?
C3B C2B C7B 121.6(19) . . ?
O2LB C3B C2B 123.4(17) . . ?
O2LB C3B C4B 119.1(16) . . ?
C2B C3B C4B 117.5(16) . . ?
C3B C4B C8B 118.5(16) . . ?
C5B C4B C3B 121.8(18) . . ?
C5B C4B C8B 119.1(18) . . ?
C4B C5B H5B 120.3 . . ?
C4B C5B C6B 119.4(19) . . ?
C6B C5B H5B 120.3 . . ?
C5B C6B Br1B 118.7(16) . . ?
C7B C6B Br1B 118.9(15) . . ?
C7B C6B C5B 122.4(17) . . ?
C2B C7B H7B 121.4 . . ?
C6B C7B C2B 117.2(18) . . ?
C6B C7B H7B 121.4 . . ?
N1B C8B H8BA 108.7 . . ?
N1B C8B H8BB 108.7 . . ?
C4B C8B N1B 114.0(15) . . ?
C4B C8B H8BA 108.7 . . ?
C4B C8B H8BB 108.7 . . ?
H8BA C8B H8BB 107.6 . . ?
N1B C9B H9BA 109 . . ?
N1B C9B H9BB 109 . . ?
N1B C9B C10B 112.7(15) . . ?
H9BA C9B H9BB 107.8 . . ?
C10B C9B H9BA 109 . . ?
C10B C9B H9BB 109 . . ?
N2B C10B H10C 108.6 . . ?
N2B C10B H10D 108.6 . . ?
C9B C10B N2B 114.9(15) . . ?
C9B C10B H10C 108.6 . . ?
C9B C10B H10D 108.6 . . ?
H10C C10B H10D 107.5 . . ?
N2B C11B H11C 109.5 . . ?
N2B C11B H11D 109.5 . . ?
H11C C11B H11D 108.1 . . ?
C12B C11B N2B 110.6(15) . . ?
C12B C11B H11C 109.5 . . ?
C12B C11B H11D 109.5 . . ?
C13B C12B C11B 119.1(16) . . ?
C17B C12B C11B 119.9(17) . . ?
C17B C12B C13B 120.9(17) . . ?
O3LB C13B C12B 118.4(15) . . ?
O3LB C13B C14B 123.6(18) . . ?
C14B C13B C12B 117.8(18) . . ?
C13B C14B C15B 121.1(19) . . ?
C13B C14B C18B 123.1(19) . . ?
C15B C14B C18B 115.8(18) . . ?
C14B C15B H15B 120.5 . . ?
C16B C15B C14B 119.1(19) . . ?
C16B C15B H15B 120.5 . . ?
C15B C16B Br2B 120.0(15) . . ?
C15B C16B C17B 120.6(18) . . ?
C17B C16B Br2B 119.2(15) . . ?
C12B C17B C16B 120.2(18) . . ?
C12B C17B H17B 119.9 . . ?
C16B C17B H17B 119.9 . . ?
O4LB C18B C14B 126.5(18) . . ?
O4LB C18B H18B 116.7 . . ?
C14B C18B H18B 116.7 . . ?
N1B C19B H19D 109.5 . . ?
N1B C19B H19E 109.5 . . ?
N1B C19B H19F 109.5 . . ?
H19D C19B H19E 109.5 . . ?
H19D C19B H19F 109.5 . . ?
H19E C19B H19F 109.5 . . ?
N2B C20B H20D 109.5 . . ?
N2B C20B H20E 109.5 . . ?
N2B C20B H20F 109.5 . . ?
H20D C20B H20E 109.5 . . ?
H20D C20B H20F 109.5 . . ?
H20E C20B H20F 109.5 . . ?
O2C W2C O13C 100.0(7) . . ?
O2C W2C O14C 100.3(8) . . ?
O2C W2C O18C 100.2(8) . . ?
O2C W2C O19C 92.9(7) . . ?
O2C W2C O37C 173.0(8) . . ?
O13C W2C O14C 95.1(6) . . ?
O13C W2C O18C 95.7(6) . . ?
O13C W2C O19C 167.0(6) . . ?
O13C W2C O37C 84.8(5) . . ?
O14C W2C O18C 154.8(7) . . ?
O14C W2C O19C 84.2(7) . . ?
O14C W2C O37C 74.0(6) . . ?
O18C W2C O19C 80.2(6) . . ?
O18C W2C O37C 84.3(5) . . ?
O19C W2C O37C 82.5(5) . . ?
O3C W3C O14C 99.0(8) . . ?
O3C W3C O15C 101.6(7) . . ?
O3C W3C O20C 92.6(6) . . ?
O3C W3C O21C 100.9(7) . . ?
O3C W3C O37C 172.1(7) . . ?
O14C W3C O20C 85.7(7) . . ?
O14C W3C O21C 155.3(6) . . ?
O14C W3C O37C 74.0(6) . . ?
O15C W3C O14C 98.0(6) . . ?
O15C W3C O20C 164.5(6) . . ?
O15C W3C O21C 92.3(6) . . ?
O15C W3C O37C 83.2(5) . . ?
O20C W3C O37C 83.4(5) . . ?
O21C W3C O20C 78.9(6) . . ?
O21C W3C O37C 85.0(5) . . ?
O4C W4C K17 72.9(6) . 1_655 ?
O4C W4C O16C 105.0(6) . . ?
O4C W4C O22C 102.7(6) . . ?
O4C W4C O27C 98.4(6) . . ?
O4C W4C O28C 93.7(6) . . ?
O4C W4C O38C 162.3(6) . . ?
O16C W4C K17 127.4(6) . 1_655 ?
O16C W4C O22C 93.7(6) . . ?
O16C W4C O27C 92.1(6) . . ?
O16C W4C O28C 161.0(6) . . ?
O16C W4C O38C 90.5(5) . . ?
O22C W4C K17 40.5(5) . 1_655 ?
O22C W4C O27C 155.9(6) . . ?
O22C W4C O28C 85.0(5) . . ?
O22C W4C O38C 84.5(5) . . ?
O27C W4C K17 140.4(5) . 1_655 ?
O27C W4C O28C 82.0(5) . . ?
O27C W4C O38C 72.1(5) . . ?
O28C W4C K17 60.8(5) . 1_655 ?
O28C W4C O38C 70.6(5) . . ?
O38C W4C K17 104.6(5) . 1_655 ?
O5C W5C K17 67.7(6) . 1_655 ?
O5C W5C O17C 105.0(6) . . ?
O5C W5C O22C 101.7(6) . . ?
O5C W5C O23C 98.8(6) . . ?
O5C W5C O29C 94.3(6) . . ?
O5C W5C O40C 164.1(6) . . ?
O17C W5C K17 134.1(6) . 1_655 ?
O17C W5C O22C 92.7(5) . . ?
O17C W5C O23C 92.6(6) . . ?
O17C W5C O29C 160.7(6) . . ?
O17C W5C O40C 89.4(5) . . ?
O22C W5C K17 49.0(5) . 1_655 ?
O22C W5C O23C 156.6(5) . . ?
O22C W5C O29C 84.5(5) . . ?
O22C W5C O40C 83.9(5) . . ?
O23C W5C K17 132.8(6) . 1_655 ?
O23C W5C O29C 83.0(5) . . ?
O23C W5C O40C 73.4(5) . . ?
O29C W5C K17 55.0(5) . 1_655 ?
O29C W5C O40C 71.3(5) . . ?
O40C W5C K17 107.1(5) . 1_655 ?
O6C W6C K7 86.6(6) . 1_655 ?
O6C W6C O18C 102.8(7) . . ?
O6C W6C O23C 98.6(8) . . ?
O6C W6C O24C 102.4(8) . . ?
O6C W6C O30C 99.8(7) . . ?
O6C W6C O40C 170.2(8) . . ?
O18C W6C K7 134.4(5) . 1_655 ?
O18C W6C O23C 91.9(6) . . ?
O18C W6C O24C 86.4(7) . . ?
O18C W6C O30C 157.1(7) . . ?
O18C W6C O40C 83.7(6) . . ?
O23C W6C K7 131.2(4) . 1_655 ?
O23C W6C O40C 73.7(5) . . ?
O24C W6C K7 48.1(5) . 1_655 ?
O24C W6C O23C 158.8(6) . . ?
O24C W6C O40C 85.1(6) . . ?
O30C W6C K7 43.5(5) . 1_655 ?
O30C W6C O23C 88.2(6) . . ?
O30C W6C O24C 85.4(7) . . ?
O30C W6C O40C 74.3(5) . . ?
O40C W6C K7 94.0(3) . 1_655 ?
O7C W7C K7 87.0(7) . 1_655 ?
O7C W7C O19C 103.9(8) . . ?
O7C W7C O24C 103.0(10) . . ?
O7C W7C O25C 98.0(10) . . ?
O7C W7C O31C 98.9(8) . . ?
O7C W7C O39C 167.3(9) . . ?
O19C W7C K7 135.7(5) . 1_655 ?
O19C W7C O24C 90.6(7) . . ?
O19C W7C O25C 90.7(8) . . ?
O19C W7C O31C 157.2(7) . . ?
O19C W7C O39C 85.8(6) . . ?
O24C W7C K7 45.2(5) . 1_655 ?
O24C W7C O25C 158.0(7) . . ?
O24C W7C O31C 84.9(8) . . ?
O24C W7C O39C 84.8(6) . . ?
O25C W7C K7 130.8(6) . 1_655 ?
O25C W7C O31C 85.4(9) . . ?
O25C W7C O39C 73.3(7) . . ?
O31C W7C K7 45.6(7) . 1_655 ?
O31C W7C O39C 71.6(7) . . ?
O39C W7C K7 91.7(4) . 1_655 ?
O8C W8C O20C 102.5(8) . . ?
O8C W8C O25C 99.3(11) . . ?
O8C W8C O26C 101.8(11) . . ?
O8C W8C O39C 168.3(8) . . ?
O20C W8C O25C 92.1(8) . . ?
O20C W8C O26C 88.3(7) . . ?
O20C W8C O39C 87.3(6) . . ?
O25C W8C O39C 73.6(7) . . ?
O26C W8C O25C 158.4(7) . . ?
O26C W8C O39C 84.9(6) . . ?
O9C W9C O21C 103.7(7) . . ?
O9C W9C O26C 101.8(8) . . ?
O9C W9C O27C 99.3(8) . . ?
O9C W9C O33C 99.5(7) . . ?
O9C W9C O38C 169.1(7) . . ?
O21C W9C O26C 85.2(7) . . ?
O21C W9C O27C 94.3(6) . . ?
O21C W9C O33C 156.3(6) . . ?
O21C W9C O38C 84.5(5) . . ?
O26C W9C O33C 86.0(7) . . ?
O26C W9C O38C 85.8(6) . . ?
O27C W9C O26C 158.3(6) . . ?
O27C W9C O33C 86.0(7) . . ?
O27C W9C O38C 72.6(5) . . ?
O33C W9C O38C 73.0(5) . . ?
O10C W10C K3 43.8(5) . 1_655 ?
O10C W10C O28C 102.0(8) . . ?
O10C W10C O33C 99.7(7) . . ?
O10C W10C O34C 100.8(7) . . ?
O10C W10C O36C 101.2(8) . . ?
O10C W10C O38C 171.3(7) . . ?
O28C W10C K3 92.9(4) . 1_655 ?
O28C W10C O33C 90.9(7) . . ?
O28C W10C O34C 89.9(6) . . ?
O28C W10C O36C 156.8(6) . . ?
O28C W10C O38C 73.2(5) . . ?
O33C W10C K3 143.3(5) . 1_655 ?
O33C W10C O34C 158.8(6) . . ?
O33C W10C O36C 86.7(7) . . ?
O33C W10C O38C 73.4(5) . . ?
O34C W10C K3 57.8(4) . 1_655 ?
O34C W10C O36C 84.3(6) . . ?
O34C W10C O38C 86.6(5) . . ?
O36C W10C K3 102.7(5) . 1_655 ?
O36C W10C O38C 84.0(6) . . ?
O38C W10C K3 142.2(3) . 1_655 ?
O11C W11C K7 80.5(5) . 1_655 ?
O11C W11C O29C 101.8(6) . . ?
O11C W11C O30C 98.7(6) . . ?
O11C W11C O34C 102.4(6) . . ?
O11C W11C O35C 101.2(6) . . ?
O11C W11C O40C 169.6(6) . . ?
O29C W11C K7 136.2(4) . 1_655 ?
O29C W11C O30C 89.8(6) . . ?
O29C W11C O34C 92.3(6) . . ?
O29C W11C O35C 157.0(6) . . ?
O29C W11C O40C 73.4(5) . . ?
O30C W11C K7 47.2(5) . 1_655 ?
O30C W11C O40C 72.3(5) . . ?
O34C W11C K7 130.4(4) . 1_655 ?
O34C W11C O30C 157.8(6) . . ?
O34C W11C O35C 83.7(6) . . ?
O34C W11C O40C 87.1(5) . . ?
O35C W11C K7 48.0(5) . 1_655 ?
O35C W11C O30C 85.8(7) . . ?
O35C W11C O40C 83.7(5) . . ?
O40C W11C K7 96.4(3) . 1_655 ?
O12C W12C K7 82.6(7) . 1_655 ?
O12C W12C O31C 100.4(9) . . ?
O12C W12C O32C 100.6(8) . . ?
O12C W12C O35C 100.9(7) . . ?
O12C W12C O36C 102.0(9) . . ?
O12C W12C O39C 170.9(7) . . ?
O31C W12C K7 50.7(7) . 1_655 ?
O31C W12C O39C 73.5(6) . . ?
O32C W12C K7 139.4(7) . 1_655 ?
O32C W12C O31C 89.4(10) . . ?
O32C W12C O35C 158.3(6) . . ?
O32C W12C O36C 88.0(8) . . ?
O32C W12C O39C 73.0(6) . . ?
O35C W12C K7 47.4(5) . 1_655 ?
O35C W12C O31C 89.7(8) . . ?
O35C W12C O39C 85.9(6) . . ?
O36C W12C K7 131.3(5) . 1_655 ?
O36C W12C O31C 157.6(7) . . ?
O36C W12C O35C 84.7(7) . . ?
O36C W12C O39C 84.5(6) . . ?
O39C W12C K7 98.0(5) . 1_655 ?
O13C Gd1C O1LC 138.6(5) . . ?
O15C Gd1C O13C 80.5(5) . . ?
O15C Gd1C O1LC 139.9(5) . . ?
O15C Gd1C O4LC 84.8(4) . . ?
O16C Gd1C O13C 125.2(4) . . ?
O16C Gd1C O15C 76.7(5) . . ?
O16C Gd1C O17C 74.0(4) . . ?
O16C Gd1C O1LC 71.9(5) . . ?
O16C Gd1C O3LC 139.6(4) . . ?
O16C Gd1C O4LC 83.3(4) . . ?
O17C Gd1C O13C 77.8(4) . . ?
O17C Gd1C O15C 122.5(4) . . ?
O17C Gd1C O1LC 71.6(4) . . ?
O17C Gd1C O3LC 144.8(4) . . ?
O17C Gd1C O4LC 137.7(4) . . ?
O2LC Gd1C O13C 76.5(4) . . ?
O2LC Gd1C O15C 143.0(5) . . ?
O2LC Gd1C O16C 140.2(4) . . ?
O2LC Gd1C O17C 80.4(4) . . ?
O2LC Gd1C O1LC 71.4(5) . . ?
O2LC Gd1C O3LC 74.8(4) . . ?
O2LC Gd1C O4LC 96.4(4) . . ?
O3LC Gd1C O13C 72.4(4) . . ?
O3LC Gd1C O15C 70.7(4) . . ?
O3LC Gd1C O1LC 121.6(4) . . ?
O3LC Gd1C O4LC 70.6(4) . . ?
O4LC Gd1C O13C 142.9(4) . . ?
O4LC Gd1C O1LC 67.5(4) . . ?
O37C Ge1C O38C 111.6(6) . . ?
O37C Ge1C O39C 111.7(6) . . ?
O37C Ge1C O40C 111.5(6) . . ?
O38C Ge1C O39C 107.1(7) . . ?
O40C Ge1C O38C 107.0(6) . . ?
O40C Ge1C O39C 107.6(7) . . ?
K4 K13 K16 90.8(5) 2_556 . ?
O26C K13 K4 120.0(7) . 2_556 ?
O26C K13 K16 121.8(6) . . ?
O26C K13 O32C 54.6(6) . . ?
O26C K13 O33C 55.3(5) . . ?
O26C K13 O36C 62.3(5) . . ?
O26C K13 O22W 104.0(9) . . ?
O26C K13 O25W 77.1(13) . . ?
O32C K13 K4 65.4(4) . 2_556 ?
O32C K13 K16 123.9(7) . . ?
O32C K13 O36C 51.1(5) . . ?
O33C K13 K4 130.2(5) . 2_556 ?
O33C K13 K16 136.4(8) . . ?
O33C K13 O32C 91.0(6) . . ?
O33C K13 O36C 51.9(5) . . ?
O36C K13 K4 80.9(5) . 2_556 ?
O36C K13 K16 171.6(7) . . ?
O20W K13 K4 45.3(5) . 2_556 ?
O20W K13 K16 105.9(7) . . ?
O20W K13 O26C 131.3(7) . . ?
O20W K13 O32C 92.2(7) . . ?
O20W K13 O33C 96.8(6) . . ?
O20W K13 O36C 69.2(6) . . ?
O20W K13 O21W 74.7(7) . . ?
O20W K13 O22W 83.8(8) . . ?
O20W K13 O25W 150.9(14) . . ?
O20W K13 O26W 86.9(16) . . ?
O21W K13 K4 70.2(6) . 2_556 ?
O21W K13 K16 31.3(7) . . ?
O21W K13 O26C 152.8(8) . . ?
O21W K13 O32C 127.6(8) . . ?
O21W K13 O33C 140.1(10) . . ?
O21W K13 O36C 143.6(7) . . ?
O21W K13 O22W 67.0(8) . . ?
O21W K13 O25W 76.3(14) . . ?
O21W K13 O26W 70.0(15) . . ?
O22W K13 K4 39.3(6) . 2_556 ?
O22W K13 K16 68.6(8) . . ?
O22W K13 O32C 61.1(8) . . ?
O22W K13 O33C 152.1(10) . . ?
O22W K13 O36C 103.7(9) . . ?
O25W K13 K4 120.1(13) . 2_556 ?
O25W K13 K16 45.0(13) . . ?
O25W K13 O32C 103.1(14) . . ?
O25W K13 O33C 107.4(13) . . ?
O25W K13 O36C 139.2(13) . . ?
O25W K13 O22W 82.3(14) . . ?
O26W K13 K4 124.0(15) . 2_556 ?
O26W K13 K16 73.9(15) . . ?
O26W K13 O26C 113.5(15) . . ?
O26W K13 O32C 161.4(15) . . ?
O26W K13 O33C 70.7(15) . . ?
O26W K13 O36C 111.9(15) . . ?
O26W K13 O22W 137.0(16) . . ?
O26W K13 O25W 86.0(19) . . ?
W3B K14 W8B 57.2(2) 2_556 2_556 ?
W3B K14 K1 83.5(4) 2_556 2_556 ?
W3B K14 K3 113.8(4) 2_556 1_655 ?
W8B K14 K1 54.8(3) 2_556 2_556 ?
W8B K14 K3 56.9(2) 2_556 1_655 ?
K1 K14 K3 64.3(3) 2_556 1_655 ?
O3B K14 W3B 23.0(3) 2_556 2_556 ?
O3B K14 W8B 79.1(5) 2_556 2_556 ?
O3B K14 K1 91.1(6) 2_556 2_556 ?
O3B K14 K3 136.0(6) 2_556 1_655 ?
O3B K14 O9B 101.9(6) 2_556 2_556 ?
O3B K14 O20B 54.5(4) 2_556 2_556 ?
O3B K14 O9W 61.6(8) 2_556 2_556 ?
O3B K14 O16W 121.7(13) 2_556 2_556 ?
O3B K14 O23W 125.1(10) 2_556 . ?
O9B K14 W3B 81.4(4) 2_556 2_556 ?
O9B K14 W8B 25.1(2) 2_556 2_556 ?
O9B K14 K1 44.3(4) 2_556 2_556 ?
O9B K14 K3 35.0(3) 2_556 1_655 ?
O20B K14 W3B 31.6(2) 2_556 2_556 ?
O20B K14 W8B 26.8(3) 2_556 2_556 ?
O20B K14 K1 70.9(5) 2_556 2_556 ?
O20B K14 K3 82.3(4) 2_556 1_655 ?
O20B K14 O9B 51.8(4) 2_556 2_556 ?
O9W K14 W3B 68.8(8) 2_556 2_556 ?
O9W K14 W8B 81.3(9) 2_556 2_556 ?
O9W K14 K1 42.6(8) 2_556 2_556 ?
O9W K14 K3 106.7(9) 2_556 1_655 ?
O9W K14 O9B 83.2(9) 2_556 2_556 ?
O9W K14 O20B 79.6(9) 2_556 2_556 ?
O9W K14 O16W 60.2(14) 2_556 2_556 ?
O9W K14 O23W 110.8(11) 2_556 . ?
O16W K14 W3B 121.7(13) 2_556 2_556 ?
O16W K14 W8B 87.9(12) 2_556 2_556 ?
O16W K14 K1 39.7(11) 2_556 2_556 ?
O16W K14 K3 61.1(11) 2_556 1_655 ?
O16W K14 O9B 67.0(12) 2_556 2_556 ?
O16W K14 O20B 109.5(13) 2_556 2_556 ?
O16W K14 O23W 80.8(14) 2_556 . ?
O10C K14 W3B 128.0(6) . 2_556 ?
O10C K14 W8B 79.7(5) . 2_556 ?
O10C K14 K1 95.1(6) . 2_556 ?
O10C K14 K3 31.6(4) . 1_655 ?
O10C K14 O3B 148.9(8) . 2_556 ?
O10C K14 O9B 63.9(5) . 2_556 ?
O10C K14 O20B 99.1(6) . 2_556 ?
O10C K14 O9W 136.2(11) . 2_556 ?
O10C K14 O16W 80.0(12) . 2_556 ?
O10C K14 O23W 77.1(9) . . ?
O10C K14 O26W 101.3(16) . . ?
O23W K14 W3B 146.3(9) . 2_556 ?
O23W K14 W8B 155.6(8) . 2_556 ?
O23W K14 K1 120.0(9) . 2_556 ?
O23W K14 K3 98.9(8) . 1_655 ?
O23W K14 O9B 132.4(9) . 2_556 ?
O23W K14 O20B 168.4(11) . 2_556 ?
O26W K14 W3B 86.7(14) . 2_556 ?
O26W K14 W8B 128.6(15) . 2_556 ?
O26W K14 K1 163.6(15) . 2_556 ?
O26W K14 K3 132.0(15) . 1_655 ?
O26W K14 O3B 75.1(15) . 2_556 ?
O26W K14 O9B 146.5(15) . 2_556 ?
O26W K14 O20B 106.5(15) . 2_556 ?
O26W K14 O9W 121.2(16) . 2_556 ?
O26W K14 O16W 143.3(19) . 2_556 ?
O26W K14 O23W 64.2(16) . . ?
W10B K15 K9 100.2(6) 1_655 1_655 ?
W10B K15 K17 57.7(5) 1_655 1_655 ?
K6 K15 W10B 62.7(4) 1_655 1_655 ?
K6 K15 K9 146.9(6) 1_655 1_655 ?
K6 K15 K17 57.8(5) 1_655 1_655 ?
K17 K15 K9 139.1(7) 1_655 1_655 ?
O11B K15 W10B 25.8(3) 1_655 1_655 ?
O11B K15 K6 72.7(5) 1_655 1_655 ?
O11B K15 K9 104.7(7) 1_655 1_655 ?
O11B K15 K17 40.2(5) 1_655 1_655 ?
O29B K15 W10B 25.9(3) 1_655 1_655 ?
O29B K15 K6 56.2(5) 1_655 1_655 ?
O29B K15 K9 95.5(7) 1_655 1_655 ?
O29B K15 K17 77.5(6) 1_655 1_655 ?
O29B K15 O11B 51.7(4) 1_655 1_655 ?
O29B K15 O29C 112.9(8) 1_655 . ?
O29B K15 O32W 121.3(11) 1_655 1_655 ?
O29C K15 W10B 87.0(6) . 1_655 ?
O29C K15 K6 105.3(8) . 1_655 ?
O29C K15 K9 101.6(7) . 1_655 ?
O29C K15 K17 48.6(6) . 1_655 ?
O29C K15 O11B 61.2(5) . 1_655 ?
O29C K15 O32W 99.8(10) . 1_655 ?
O32W K15 W10B 131.4(11) 1_655 1_655 ?
O32W K15 K6 69.1(9) 1_655 1_655 ?
O32W K15 K9 124.7(9) 1_655 1_655 ?
O32W K15 K17 91.6(10) 1_655 1_655 ?
O32W K15 O11B 130.3(11) 1_655 1_655 ?
Br2A K16 K13 178.0(10) 2_566 . ?
O21W K16 Br2A 150.6(13) . 2_566 ?
O21W K16 K13 31.1(7) . . ?
O21W K16 O24W 104.9(17) . . ?
O21W K16 O25W 68.3(13) . . ?
O21W K16 O36W 130.0(16) . 2_556 ?
O24W K16 Br2A 75.8(14) . 2_566 ?
O24W K16 K13 103.0(15) . . ?
O24W K16 O25W 97.0(19) . . ?
O24W K16 O36W 123.7(18) . 2_556 ?
O25W K16 Br2A 141.0(14) . 2_566 ?
O25W K16 K13 37.2(11) . . ?
O36W K16 Br2A 62.9(8) 2_556 2_566 ?
O36W K16 K13 117.0(12) 2_556 . ?
O36W K16 O25W 93.0(16) 2_556 . ?
W10C O10C K3 110.8(7) . 1_655 ?
W10C O10C K14 130.6(9) . . ?
K14 O10C K3 118.0(7) . 1_655 ?
W11C O11C K2 158.0(7) . 1_655 ?
W12C O12C K4 131.0(9) . 2_556 ?
W2C O13C Gd1C 127.0(7) . . ?
W3C O14C W2C 116.4(7) . . ?
W3C O15C Gd1C 129.6(7) . . ?
W4C O16C Gd1C 155.5(7) . . ?
W5C O17C Gd1C 156.1(7) . . ?
W6C O18C W2C 158.6(9) . . ?
W7C O19C W2C 151.8(9) . . ?
W8C O20C W3C 152.9(9) . . ?
W9C O21C W3C 159.1(8) . . ?
W4C O22C K17 114.1(7) . 1_655 ?
W4C O22C W5C 144.9(7) . . ?
W5C O22C K17 100.3(7) . 1_655 ?
W6C O23C W5C 118.8(7) . . ?
W6C O24C K7 103.1(7) . 1_655 ?
W7C O24C K7 108.3(7) . 1_655 ?
W7C O24C W6C 147.8(8) . . ?
W7C O25C W8C 118.9(8) . . ?
W8C O26C W9C 148.6(9) . . ?
W8C O26C K13 106.6(7) . . ?
W9C O26C K13 104.3(9) . . ?
W9C O27C W4C 119.9(7) . . ?
W10C O28C W4C 121.0(7) . . ?
W5C O29C K17 91.6(6) . 1_655 ?
W5C O29C K15 112.6(7) . . ?
W11C O29C K17 119.8(7) . 1_655 ?
W11C O29C W5C 120.7(7) . . ?
W11C O29C K15 117.4(8) . . ?
K15 O29C K17 87.3(8) . 1_655 ?
W6C O30C K7 108.9(6) . 1_655 ?
W6C O30C W11C 119.8(7) . . ?
W11C O30C K7 102.3(7) . 1_655 ?
W7C O31C K7 106.3(10) . 1_655 ?
W12C O31C K7 99.3(7) . 1_655 ?
W12C O31C W7C 119.8(9) . . ?
W12C O32C K13 108.5(9) . . ?
W9C O33C K13 99.6(7) . . ?
W10C O33C W9C 120.6(8) . . ?
W10C O33C K13 109.8(7) . . ?
W10C O34C K3 91.3(5) . 1_655 ?
W11C O34C K3 109.8(5) . 1_655 ?
W11C O34C W10C 152.7(8) . . ?
W11C O35C K7 101.9(7) . 1_655 ?
W12C O35C K7 103.6(6) . 1_655 ?
W12C O35C W11C 153.5(9) . . ?
W10C O36C K13 101.9(8) . . ?
W12C O36C W10C 153.3(9) . . ?
W12C O36C K13 103.6(7) . . ?
W2C O37C W3C 94.6(5) . . ?
Ge1C O37C W2C 124.5(7) . . ?
Ge1C O37C W3C 124.0(7) . . ?
W4C O38C W9C 94.7(5) . . ?
W4C O38C W10C 95.2(5) . . ?
W9C O38C W10C 93.0(5) . . ?
Ge1C O38C W4C 121.0(6) . . ?
Ge1C O38C W9C 121.0(7) . . ?
Ge1C O38C W10C 124.5(6) . . ?
W8C O39C W7C 93.6(5) . . ?
W12C O39C W7C 95.1(5) . . ?
W12C O39C W8C 95.8(6) . . ?
Ge1C O39C W7C 119.0(9) . . ?
Ge1C O39C W8C 120.7(8) . . ?
Ge1C O39C W12C 125.3(8) . . ?
W5C O40C W11C 94.6(5) . . ?
W6C O40C W5C 93.6(5) . . ?
W6C O40C W11C 93.4(5) . . ?
Ge1C O40C W5C 120.6(6) . . ?
Ge1C O40C W6C 121.7(7) . . ?
Ge1C O40C W11C 125.0(7) . . ?
C1C O1LC Gd1C 129.0(14) . . ?
C3C O2LC Gd1C 133.6(12) . . ?
C13C O3LC Gd1C 135.5(11) . . ?
C18C O4LC Gd1C 131.9(12) . . ?
K13 O20W K4 97.0(8) . 2_556 ?
K13 O21W K16 117.6(12) . . ?
K4 O22W K13 99.7(10) 2_556 . ?
K13 O25W K16 97.8(18) . . ?
K13 O26W K14 103(2) . . ?
C8C N1C H1C 108.7 . . ?
C8C N1C C9C 113.0(15) . . ?
C8C N1C C19C 109.8(17) . . ?
C9C N1C H1C 108.7 . . ?
C19C N1C H1C 108.7 . . ?
C19C N1C C9C 107.8(15) . . ?
C10C N2C H2C 108.2 . . ?
C10C N2C C11C 110.8(14) . . ?
C10C N2C C20C 112.4(15) . . ?
C11C N2C H2C 108.2 . . ?
C20C N2C H2C 108.2 . . ?
C20C N2C C11C 109.0(14) . . ?
O1LC C1C H1CA 116.1 . . ?
O1LC C1C C2C 128(2) . . ?
C2C C1C H1CA 116.1 . . ?
C3C C2C C1C 121.4(18) . . ?
C3C C2C C7C 124(2) . . ?
C7C C2C C1C 114.8(19) . . ?
O2LC C3C C2C 125.4(17) . . ?
O2LC C3C C4C 119.3(17) . . ?
C2C C3C C4C 115.3(17) . . ?
C3C C4C C8C 117.5(16) . . ?
C5C C4C C3C 122(2) . . ?
C5C C4C C8C 120.1(19) . . ?
C4C C5C H5C 120 . . ?
C4C C5C C6C 120(2) . . ?
C6C C5C H5C 120 . . ?
C5C C6C Br1C 119.4(18) . . ?
C7C C6C Br1C 119.5(18) . . ?
C7C C6C C5C 121(2) . . ?
C2C C7C H7C 121.3 . . ?
C6C C7C C2C 117(2) . . ?
C6C C7C H7C 121.3 . . ?
N1C C8C C4C 110.7(16) . . ?
N1C C8C H8CA 109.5 . . ?
N1C C8C H8CB 109.5 . . ?
C4C C8C H8CA 109.5 . . ?
C4C C8C H8CB 109.5 . . ?
H8CA C8C H8CB 108.1 . . ?
N1C C9C H9CA 109.1 . . ?
N1C C9C H9CB 109.1 . . ?
N1C C9C C10C 112.6(14) . . ?
H9CA C9C H9CB 107.8 . . ?
C10C C9C H9CA 109.1 . . ?
C10C C9C H9CB 109.1 . . ?
N2C C10C C9C 115.7(15) . . ?
N2C C10C H10E 108.4 . . ?
N2C C10C H10F 108.4 . . ?
C9C C10C H10E 108.4 . . ?
C9C C10C H10F 108.4 . . ?
H10E C10C H10F 107.4 . . ?
N2C C11C H11E 108.7 . . ?
N2C C11C H11F 108.7 . . ?
H11E C11C H11F 107.6 . . ?
C12C C11C N2C 114.2(15) . . ?
C12C C11C H11E 108.7 . . ?
C12C C11C H11F 108.7 . . ?
C13C C12C C11C 119.8(17) . . ?
C17C C12C C11C 119.2(17) . . ?
C17C C12C C13C 120.7(17) . . ?
O3LC C13C C12C 120.5(16) . . ?
O3LC C13C C14C 122.0(17) . . ?
C12C C13C C14C 117.5(17) . . ?
C15C C14C C13C 118.6(18) . . ?
C15C C14C C18C 120.1(17) . . ?
C18C C14C C13C 120.8(17) . . ?
C14C C15C H15C 118.5 . . ?
C16C C15C C14C 123(2) . . ?
C16C C15C H15C 118.5 . . ?
C15C C16C Br2C 122.2(17) . . ?
C15C C16C C17C 119(2) . . ?
C17C C16C Br2C 118.5(16) . . ?
C12C C17C C16C 120.6(18) . . ?
C12C C17C H17C 119.7 . . ?
C16C C17C H17C 119.7 . . ?
O4LC C18C C14C 128.7(18) . . ?
O4LC C18C H18C 115.6 . . ?
C14C C18C H18C 115.6 . . ?
N1C C19C H19G 109.5 . . ?
N1C C19C H19H 109.5 . . ?
N1C C19C H19I 109.5 . . ?
H19G C19C H19H 109.5 . . ?
H19G C19C H19I 109.5 . . ?
H19H C19C H19I 109.5 . . ?
N2C C20C H20G 109.5 . . ?
N2C C20C H20H 109.5 . . ?
N2C C20C H20I 109.5 . . ?
H20G C20C H20H 109.5 . . ?
H20G C20C H20I 109.5 . . ?
H20H C20C H20I 109.5 . . ?
K10 K10 O27W 165.3(17) 2_567 . ?

loop_
_geom_bond_atom_site_label_1
_geom_bond_atom_site_label_2
_geom_bond_distance
_geom_bond_site_symmetry_2
_geom_bond_publ_flag
W3A O2A 1.753(13) . ?
W3A O15A 1.759(11) . ?
W3A O14A 1.934(11) . ?
W3A O21A 1.954(11) . ?
W3A O20A 2.063(11) . ?
W3A O37A 2.218(13) . ?
W2A O3A 1.750(13) . ?
W2A O14A 1.946(13) . ?
W2A O13A 1.763(11) . ?
W2A O19A 2.066(12) . ?
W2A O18A 1.906(14) . ?
W2A O37A 2.227(12) . ?
W5A O4A 1.732(15) . ?
W5A O17A 1.752(14) . ?
W5A O23A 1.955(18) . ?
W5A O24A 1.955(16) . ?
W5A O30A 2.068(18) . ?
W5A O38A 2.292(13) . ?
W4A O5A 1.736(14) . ?
W4A O16A 1.770(13) . ?
W4A O23A 1.876(17) . ?
W4A O22A 2.003(15) . ?
W4A O29A 2.090(15) . ?
W4A O40A 2.293(12) . ?
W9A O6A 1.711(15) . ?
W9A O21A 1.875(11) . ?
W9A O22A 1.896(13) . ?
W9A O27A 1.957(14) . ?
W9A O28A 1.942(13) . ?
W9A O40A 2.290(15) . ?
W8A K2 3.784(4) . ?
W8A O7A 1.735(14) . ?
W8A O20A 1.823(12) . ?
W8A O27A 1.886(14) . ?
W8A O26A 1.948(13) . ?
W8A O33A 1.964(13) . ?
W8A O39A 2.300(14) . ?
W7A K5 4.036(7) 2_456 ?
W7A O8A 1.708(15) . ?
W7A O19A 1.819(12) . ?
W7A O26A 1.951(13) . ?
W7A O25A 1.922(14) . ?
W7A O32A 1.994(14) . ?
W7A O39A 2.283(13) . ?
W6A O9A 1.687(18) . ?
W6A O18A 1.910(14) . ?
W6A O25A 1.896(13) . ?
W6A O24A 1.925(15) . ?
W6A O31A 1.95(2) . ?
W6A O38A 2.279(15) . ?
W11A O10A 1.717(18) . ?
W11A O30A 1.869(15) . ?
W11A O31A 1.93(2) . ?
W11A O35A 1.97(2) . ?
W11A O36A 1.934(17) . ?
W11A O38A 2.330(14) . ?
W10A O11A 1.710(17) . ?
W10A O29A 1.850(15) . ?
W10A O28A 1.933(17) . ?
W10A O35A 1.86(2) . ?
W10A O34A 1.964(14) . ?
W10A O40A 2.332(12) . ?
W12A O12A 1.730(15) . ?
W12A O33A 1.919(14) . ?
W12A O32A 1.913(15) . ?
W12A O34A 1.877(14) . ?
W12A O36A 1.899(17) . ?
W12A O39A 2.289(13) . ?
W2B O2B 1.748(12) . ?
W2B O13B 1.762(12) . ?
W2B O14B 1.946(12) . ?
W2B O18B 1.970(12) . ?
W2B O19B 2.069(13) . ?
W2B O37B 2.223(11) . ?
W3B O3B 1.741(12) . ?
W3B O14B 1.957(12) . ?
W3B O15B 1.762(11) . ?
W3B O21B 1.927(11) . ?
W3B O20B 2.056(12) . ?
W3B O37B 2.220(11) . ?
W3B K14 3.910(14) 2_556 ?
W9B K8 4.043(13) . ?
W9B O4B 1.716(12) . ?
W9B O21B 1.897(11) . ?
W9B O22B 1.906(12) . ?
W9B O27B 1.920(11) . ?
W9B O28B 1.940(13) . ?
W9B O40B 2.278(11) . ?
W4B O5B 1.730(12) . ?
W4B O16B 1.751(12) . ?
W4B O22B 1.969(12) . ?
W4B O23B 1.944(13) . ?
W4B O29B 2.090(12) . ?
W4B O40B 2.299(12) . ?
W5B O6B 1.726(12) . ?
W5B O17B 1.754(11) . ?
W5B O23B 1.900(12) . ?
W5B O24B 1.990(12) . ?
W5B O30B 2.097(11) . ?
W5B O38B 2.287(11) . ?
W6B O7B 1.718(14) . ?
W6B O18B 1.870(12) . ?
W6B O24B 1.891(11) . ?
W6B O25B 1.930(11) . ?
W6B O31B 1.956(13) . ?
W6B O38B 2.262(12) . ?
W7B O8B 1.733(12) . ?
W7B O19B 1.828(13) . ?
W7B O25B 1.895(11) . ?
W7B O26B 1.959(11) . ?
W7B O32B 1.960(11) . ?
W7B O39B 2.315(10) . ?
W8B O9B 1.728(12) . ?
W8B O20B 1.846(12) . ?
W8B O26B 1.932(12) . ?
W8B O27B 1.922(11) . ?
W8B O33B 1.991(11) . ?
W8B O39B 2.296(11) . ?
W8B K14 3.999(19) 2_556 ?
W12B O10B 1.722(12) . ?
W12B O32B 1.914(12) . ?
W12B O33B 1.903(13) . ?
W12B O34B 1.891(12) . ?
W12B O36B 1.885(11) . ?
W12B O39B 2.292(11) . ?
W10B O11B 1.705(12) . ?
W10B O28B 1.917(13) . ?
W10B O29B 1.844(11) . ?
W10B O34B 1.946(12) . ?
W10B O35B 1.915(12) . ?
W10B O40B 2.325(11) . ?
W10B K15 3.91(2) 1_455 ?
W11B O12B 1.707(13) . ?
W11B O30B 1.836(12) . ?
W11B O31B 1.912(14) . ?
W11B O35B 1.909(12) . ?
W11B O36B 1.963(11) . ?
W11B O38B 2.331(12) . ?
Gd1A O15A 2.394(12) . ?
Gd1A O13A 2.402(12) . ?
Gd1A O17A 2.355(14) . ?
Gd1A O16A 2.349(13) . ?
Gd1A O1LA 2.391(13) . ?
Gd1A O2LA 2.363(12) . ?
Gd1A O3LA 2.322(13) . ?
Gd1A O4LA 2.481(14) . ?
Gd1B O13B 2.386(12) . ?
Gd1B O15B 2.419(12) . ?
Gd1B O16B 2.371(12) . ?
Gd1B O17B 2.367(11) . ?
Gd1B O1LB 2.389(13) . ?
Gd1B O2LB 2.351(12) . ?
Gd1B O3LB 2.306(12) . ?
Gd1B O4LB 2.503(14) . ?
Br1A C6A 1.907(19) . ?
Br2A C16A 1.91(2) . ?
Br2A K16 3.78(3) 2_566 ?
Br1B C6B 1.888(19) . ?
Br2B C16B 1.901(18) . ?
Ge1A O37A 1.723(12) . ?
Ge1A O38A 1.735(13) . ?
Ge1A O39A 1.753(12) . ?
Ge1A O40A 1.747(13) . ?
Ge1B O37B 1.718(10) . ?
Ge1B O38B 1.765(12) . ?
Ge1B O39B 1.738(10) . ?
Ge1B O40B 1.735(11) . ?
K1 K3 4.772(7) 2_456 ?
K1 O12A 2.788(16) . ?
K1 O4B 2.904(14) . ?
K1 O9B 2.986(14) . ?
K1 O10B 2.729(12) 2_456 ?
K1 O27B 3.013(12) . ?
K1 O1W 3.298(14) . ?
K1 O2W 2.797(15) . ?
K1 O9W 2.91(4) . ?
K1 O16W 2.75(6) . ?
K1 K14 4.27(2) 2_556 ?
K2 K8 4.279(15) . ?
K2 K9 4.810(15) . ?
K2 O7A 2.870(14) . ?
K2 O33A 3.124(14) . ?
K2 O4B 3.155(14) . ?
K2 O28B 2.841(13) . ?
K2 O1W 2.869(14) . ?
K2 O2W 2.702(14) . ?
K2 O3W 2.840(17) . ?
K2 O6W 2.95(2) . ?
K2 O11C 2.763(14) 1_455 ?
K3 O9B 2.740(13) 2_456 ?
K3 O11B 2.809(14) . ?
K3 O34B 3.031(13) . ?
K3 O1W 2.861(14) . ?
K3 O3W 2.841(18) . ?
K3 O12W 2.84(4) . ?
K3 W10C 3.752(5) 1_455 ?
K3 K14 4.677(16) 1_455 ?
K3 O10C 2.778(16) 1_455 ?
K3 O34C 3.175(14) 1_455 ?
K4 K12 4.26(4) . ?
K4 O2B 2.893(13) . ?
K4 O8B 2.898(14) . ?
K4 O19B 2.947(13) . ?
K4 O4W 2.84(3) . ?
K4 O10W 2.74(4) . ?
K4 K13 4.269(17) 2_556 ?
K4 O12C 2.963(19) 2_556 ?
K4 O20W 3.06(2) 2_556 ?
K4 O22W 2.74(3) 2_556 ?
K5 K12 3.94(4) . ?
K5 O8A 2.790(17) 2_456 ?
K5 O25B 2.910(14) . ?
K5 O31B 2.869(15) . ?
K5 O32B 3.002(15) . ?
K5 O36B 2.939(15) . ?
K5 O8W 2.59(5) . ?
K5 O17W 2.84(5) . ?
K6 K17 3.76(3) . ?
K6 O23B 3.041(17) . ?
K6 O29B 3.136(18) . ?
K6 O30B 2.930(17) . ?
K6 O35B 3.001(17) . ?
K6 O13W 2.80(4) . ?
K6 O15W 2.84(5) . ?
K6 O18W 2.85(6) . ?
K6 K15 3.65(3) 1_455 ?
K7 O7A 2.873(18) . ?
K7 O7W 3.07(4) . ?
K7 O28W 2.85(3) . ?
K7 O49W 2.75(4) . ?
K7 W6C 3.931(7) 1_455 ?
K7 W7C 4.020(8) 1_455 ?
K7 W11C 3.804(7) 1_455 ?
K7 W12C 3.815(9) 1_455 ?
K7 O24C 3.006(17) 1_455 ?
K7 O30C 2.859(17) 1_455 ?
K7 O31C 2.99(2) 1_455 ?
K7 O35C 2.890(18) 1_455 ?
K8 O27A 3.02(2) . ?
K8 O28A 3.03(2) . ?
K8 O33A 2.90(2) . ?
K8 O34A 2.93(2) . ?
K8 O4B 2.833(18) . ?
K8 O6W 2.95(3) . ?
K8 O11W 3.07(4) . ?
K9 O6A 2.78(2) . ?
K9 O7A 3.18(2) . ?
K9 O27A 2.886(19) . ?
K9 O6W 2.61(2) . ?
K9 O7W 2.88(4) . ?
K9 O11W 3.35(5) . ?
K9 O50W 2.13(3) . ?
K9 K15 4.80(3) 1_455 ?
K11 O23A 2.95(3) . ?
K11 O30A 3.02(3) . ?
K11 O29A 2.93(3) . ?
K11 O35A 3.01(3) . ?
K11 O51W 3.04(5) . ?
K12 O8A 2.74(4) 2_456 ?
K12 O8B 3.27(4) . ?
K12 O4W 2.58(5) . ?
K12 O14W 2.70(7) . ?
K17 O11B 2.65(3) . ?
K17 O12W 2.83(5) . ?
K17 O19W 2.83(5) . ?
K17 W4C 4.03(3) 1_455 ?
K17 W5C 3.74(3) 1_455 ?
K17 K15 4.08(3) 1_455 ?
K17 O22C 2.87(3) 1_455 ?
K17 O29C 3.06(3) 1_455 ?
O3B K14 2.765(18) 2_556 ?
O9B K14 3.28(2) 2_556 ?
O11B K15 3.41(2) 1_455 ?
O20B K14 3.17(2) 2_556 ?
O29B K15 2.82(2) 1_455 ?
O1LA C1A 1.23(2) . ?
O2LA C3A 1.29(2) . ?
O3LA C13A 1.30(2) . ?
O4LA C18A 1.22(3) . ?
O1LB C1B 1.26(2) . ?
O2LB C3B 1.30(2) . ?
O3LB C13B 1.33(2) . ?
O4LB C18B 1.21(2) . ?
O9W K14 2.81(4) 2_556 ?
O16W K14 2.89(6) 2_556 ?
N1A H1A 1 . ?
N1A C8A 1.52(2) . ?
N1A C9A 1.50(2) . ?
N1A C19A 1.50(2) . ?
N2A H2A 1 . ?
N2A C10A 1.50(2) . ?
N2A C11A 1.50(2) . ?
N2A C20A 1.45(2) . ?
N1B H1B 1 . ?
N1B C8B 1.56(2) . ?
N1B C9B 1.46(2) . ?
N1B C19B 1.50(2) . ?
N2B H2B 1 . ?
N2B C10B 1.50(2) . ?
N2B C11B 1.52(2) . ?
N2B C20B 1.46(2) . ?
C1A H1AA 0.95 . ?
C1A C2A 1.45(2) . ?
C2A C3A 1.48(3) . ?
C2A C7A 1.41(2) . ?
C3A C4A 1.42(2) . ?
C4A C5A 1.35(3) . ?
C4A C8A 1.47(3) . ?
C5A H5A 0.95 . ?
C5A C6A 1.39(3) . ?
C6A C7A 1.35(3) . ?
C7A H7A 0.95 . ?
C8A H8AA 0.99 . ?
C8A H8AB 0.99 . ?
C9A H9AA 0.99 . ?
C9A H9AB 0.99 . ?
C9A C10A 1.48(2) . ?
C10A H10A 0.99 . ?
C10A H10B 0.99 . ?
C11A H11A 0.99 . ?
C11A H11B 0.99 . ?
C11A C12A 1.49(3) . ?
C12A C13A 1.45(3) . ?
C12A C17A 1.37(3) . ?
C13A C14A 1.40(3) . ?
C14A C15A 1.42(3) . ?
C14A C18A 1.45(3) . ?
C15A H15A 0.95 . ?
C15A C16A 1.31(3) . ?
C16A C17A 1.37(3) . ?
C17A H17A 0.95 . ?
C18A H18A 0.95 . ?
C19A H19A 0.98 . ?
C19A H19B 0.98 . ?
C19A H19C 0.98 . ?
C20A H20A 0.98 . ?
C20A H20B 0.98 . ?
C20A H20C 0.98 . ?
C1B H1BA 0.95 . ?
C1B C2B 1.44(3) . ?
C2B C3B 1.41(3) . ?
C2B C7B 1.44(2) . ?
C3B C4B 1.46(2) . ?
C4B C5B 1.35(3) . ?
C4B C8B 1.48(3) . ?
C5B H5B 0.95 . ?
C5B C6B 1.43(3) . ?
C6B C7B 1.39(3) . ?
C7B H7B 0.95 . ?
C8B H8BA 0.99 . ?
C8B H8BB 0.99 . ?
C9B H9BA 0.99 . ?
C9B H9BB 0.99 . ?
C9B C10B 1.50(2) . ?
C10B H10C 0.99 . ?
C10B H10D 0.99 . ?
C11B H11C 0.99 . ?
C11B H11D 0.99 . ?
C11B C12B 1.51(3) . ?
C12B C13B 1.42(3) . ?
C12B C17B 1.36(3) . ?
C13B C14B 1.37(3) . ?
C14B C15B 1.41(3) . ?
C14B C18B 1.45(3) . ?
C15B H15B 0.95 . ?
C15B C16B 1.37(3) . ?
C16B C17B 1.38(3) . ?
C17B H17B 0.95 . ?
C18B H18B 0.95 . ?
C19B H19D 0.98 . ?
C19B H19E 0.98 . ?
C19B H19F 0.98 . ?
C20B H20D 0.98 . ?
C20B H20E 0.98 . ?
C20B H20F 0.98 . ?
W2C O2C 1.732(15) . ?
W2C O13C 1.778(12) . ?
W2C O14C 1.944(16) . ?
W2C O18C 1.954(14) . ?
W2C O19C 2.087(14) . ?
W2C O37C 2.235(13) . ?
W3C O3C 1.722(16) . ?
W3C O14C 1.929(17) . ?
W3C O15C 1.762(12) . ?
W3C O20C 2.094(13) . ?
W3C O21C 1.937(16) . ?
W3C O37C 2.246(14) . ?
W4C O4C 1.727(13) . ?
W4C O16C 1.765(12) . ?
W4C O22C 1.896(11) . ?
W4C O27C 1.964(13) . ?
W4C O28C 2.072(13) . ?
W4C O38C 2.287(13) . ?
W5C O5C 1.727(14) . ?
W5C O17C 1.760(12) . ?
W5C O22C 1.935(11) . ?
W5C O23C 1.945(12) . ?
W5C O29C 2.056(13) . ?
W5C O40C 2.301(13) . ?
W6C O6C 1.693(17) . ?
W6C O18C 1.870(13) . ?
W6C O23C 1.943(14) . ?
W6C O24C 1.941(18) . ?
W6C O30C 1.926(15) . ?
W6C O40C 2.289(14) . ?
W7C O7C 1.736(17) . ?
W7C O19C 1.820(14) . ?
W7C O24C 1.888(18) . ?
W7C O25C 1.92(2) . ?
W7C O31C 1.973(18) . ?
W7C O39C 2.313(17) . ?
W8C O8C 1.722(19) . ?
W8C O20C 1.805(14) . ?
W8C O25C 1.96(2) . ?
W8C O26C 1.91(2) . ?
W8C O39C 2.272(15) . ?
W9C O9C 1.696(17) . ?
W9C O21C 1.879(14) . ?
W9C O26C 1.931(17) . ?
W9C O27C 1.926(15) . ?
W9C O33C 1.970(15) . ?
W9C O38C 2.293(13) . ?
W10C O10C 1.722(15) . ?
W10C O28C 1.847(14) . ?
W10C O33C 1.893(14) . ?
W10C O34C 1.929(12) . ?
W10C O36C 1.941(18) . ?
W10C O38C 2.333(13) . ?
W11C O11C 1.694(13) . ?
W11C O29C 1.869(13) . ?
W11C O30C 1.972(15) . ?
W11C O34C 1.895(12) . ?
W11C O35C 1.947(14) . ?
W11C O40C 2.343(13) . ?
W12C O12C 1.740(15) . ?
W12C O31C 1.93(2) . ?
W12C O32C 1.880(17) . ?
W12C O35C 1.900(15) . ?
W12C O36C 1.891(19) . ?
W12C O39C 2.263(14) . ?
Gd1C O13C 2.427(12) . ?
Gd1C O15C 2.383(13) . ?
Gd1C O16C 2.348(12) . ?
Gd1C O17C 2.352(12) . ?
Gd1C O1LC 2.500(13) . ?
Gd1C O2LC 2.311(12) . ?
Gd1C O3LC 2.364(12) . ?
Gd1C O4LC 2.405(12) . ?
Br1C C6C 1.89(2) . ?
Br2C C16C 1.90(2) . ?
Ge1C O37C 1.711(12) . ?
Ge1C O38C 1.737(14) . ?
Ge1C O39C 1.769(13) . ?
Ge1C O40C 1.721(14) . ?
K13 K16 4.65(3) . ?
K13 O26C 2.809(19) . ?
K13 O32C 2.97(3) . ?
K13 O33C 2.92(2) . ?
K13 O36C 3.10(2) . ?
K13 O20W 2.63(2) . ?
K13 O21W 2.71(3) . ?
K13 O22W 2.84(3) . ?
K13 O25W 2.84(6) . ?
K13 O26W 2.73(7) . ?
K14 O10C 2.68(2) . ?
K14 O23W 3.09(4) . ?
K14 O26W 2.75(7) . ?
K15 O29C 2.84(2) . ?
K15 O32W 2.91(4) 1_655 ?
K16 O21W 2.72(4) . ?
K16 O24W 2.81(7) . ?
K16 O25W 3.32(7) . ?
K16 O36W 2.82(5) 2_556 ?
O1LC C1C 1.23(2) . ?
O2LC C3C 1.29(2) . ?
O3LC C13C 1.29(2) . ?
O4LC C18C 1.24(2) . ?
N1C H1C 1 . ?
N1C C8C 1.47(2) . ?
N1C C9C 1.51(2) . ?
N1C C19C 1.50(3) . ?
N2C H2C 1 . ?
N2C C10C 1.48(2) . ?
N2C C11C 1.52(2) . ?
N2C C20C 1.52(2) . ?
C1C H1CA 0.95 . ?
C1C C2C 1.47(3) . ?
C2C C3C 1.38(3) . ?
C2C C7C 1.42(3) . ?
C3C C4C 1.43(3) . ?
C4C C5C 1.35(3) . ?
C4C C8C 1.52(3) . ?
C5C H5C 0.95 . ?
C5C C6C 1.40(3) . ?
C6C C7C 1.37(3) . ?
C7C H7C 0.95 . ?
C8C H8CA 0.99 . ?
C8C H8CB 0.99 . ?
C9C H9CA 0.99 . ?
C9C H9CB 0.99 . ?
C9C C10C 1.55(2) . ?
C10C H10E 0.99 . ?
C10C H10F 0.99 . ?
C11C H11E 0.99 . ?
C11C H11F 0.99 . ?
C11C C12C 1.50(3) . ?
C12C C13C 1.39(3) . ?
C12C C17C 1.38(3) . ?
C13C C14C 1.45(2) . ?
C14C C15C 1.39(3) . ?
C14C C18C 1.42(3) . ?
C15C H15C 0.95 . ?
C15C C16C 1.32(3) . ?
C16C C17C 1.41(3) . ?
C17C H17C 0.95 . ?
C18C H18C 0.95 . ?
C19C H19G 0.98 . ?
C19C H19H 0.98 . ?
C19C H19I 0.98 . ?
C20C H20G 0.98 . ?
C20C H20H 0.98 . ?
C20C H20I 0.98 . ?
K10 K10 1.60(5) 2_567 ?
K10 O27W 3.29(5) . ?

loop_
_geom_torsion_atom_site_label_1
_geom_torsion_atom_site_label_2
_geom_torsion_atom_site_label_3
_geom_torsion_atom_site_label_4
_geom_torsion
_geom_torsion_site_symmetry_1
_geom_torsion_site_symmetry_2
_geom_torsion_site_symmetry_3
_geom_torsion_site_symmetry_4
_geom_torsion_publ_flag
Gd1A O1LA C1A C2A 16(3) . . . . ?
Gd1A O2LA C3A C2A -26(2) . . . . ?
Gd1A O2LA C3A C4A 156.3(13) . . . . ?
Gd1A O3LA C13A C12A 144.0(14) . . . . ?
Gd1A O3LA C13A C14A -36(3) . . . . ?
Gd1A O4LA C18A C14A 15(4) . . . . ?
Gd1B O1LB C1B C2B -21(3) . . . . ?
Gd1B O2LB C3B C2B 26(2) . . . . ?
Gd1B O2LB C3B C4B -155.3(12) . . . . ?
Gd1B O3LB C13B C12B -144.2(13) . . . . ?
Gd1B O3LB C13B C14B 31(3) . . . . ?
Gd1B O4LB C18B C14B -17(3) . . . . ?
Br1A C6A C7A C2A 177.0(15) . . . . ?
Br2A C16A C17A C12A -175.9(16) . . . . ?
Br1B C6B C7B C2B -178.7(15) . . . . ?
Br2B C16B C17B C12B 177.7(14) . . . . ?
K2 W8A O7A K7 -138.9(11) . . . . ?
K2 W8A O7A K9 108.6(8) . . . . ?
K2 W8A O20A W3A 152.9(11) . . . . ?
K2 W8A O27A W9A -170.9(13) . . . . ?
K2 W8A O27A K8 23.1(7) . . . . ?
K2 W8A O27A K9 -48.5(7) . . . . ?
K3 W10C O10C K14 170.2(18) 1_655 . . . ?
K3 W10C O28C W4C 144.0(7) 1_655 . . . ?
K3 W10C O33C W9C 166.4(3) 1_655 . . . ?
K3 W10C O33C K13 -78.9(11) 1_655 . . . ?
K5 W7A O8A K12 -153(2) 2_456 . . 2_456 ?
K5 W7A O19A W2A -104.7(15) 2_456 . . . ?
K7 W6C O18C W2C 32(3) 1_655 . . . ?
K7 W7C O19C W2C -23(3) 1_655 . . . ?
K7 W7C O24C W6C -167(2) 1_655 . . . ?
K7 W11C O11C K2 -56.6(19) 1_655 . . 1_655 ?
K7 W11C O29C K17 -164.5(6) 1_655 . . 1_655 ?
K7 W11C O29C W5C 83.4(8) 1_655 . . . ?
K7 W11C O29C K15 -60.8(9) 1_655 . . . ?
K7 W11C O34C K3 93.3(5) 1_655 . . 1_655 ?
K7 W11C O34C W10C -45.2(18) 1_655 . . . ?
K7 W12C O12C K4 -148.9(12) 1_655 . . 2_556 ?
K7 W12C O32C K13 166.3(3) 1_655 . . . ?
K7 W12C O35C W11C 165(2) 1_655 . . . ?
K7 W12C O36C W10C 31(2) 1_655 . . . ?
K7 W12C O36C K13 -166.4(3) 1_655 . . . ?
K8 W9B O4B K1 176.0(11) . . . . ?
K8 W9B O4B K2 -98.1(9) . . . . ?
K8 W9B O21B W3B -163.5(19) . . . . ?
K17 W4C O16C Gd1C 20.3(19) 1_655 . . . ?
K17 W4C O22C W5C -168.1(17) 1_655 . . . ?
K17 W5C O17C Gd1C -19(2) 1_655 . . . ?
O2A W3A O15A Gd1A -166.7(7) . . . . ?
O3A W2A O13A Gd1A 170.7(8) . . . . ?
O4A W5A O17A Gd1A -91.9(19) . . . . ?
O5A W4A O16A Gd1A 102.3(18) . . . . ?
O5A W4A O23A W5A -122.8(13) . . . . ?
O5A W4A O23A K11 61.9(10) . . . . ?
O6A W9A O21A W3A -133.6(19) . . . . ?
O6A W9A O22A W4A 179.5(8) . . . . ?
O7A W8A O20A W3A 126.0(15) . . . . ?
O7A W8A O27A W9A -123.2(15) . . . . ?
O7A W8A O27A K8 70.8(7) . . . . ?
O7A W8A O27A K9 -0.8(8) . . . . ?
O8A W7A O19A W2A -126.6(15) . . . . ?
O9A W6A O25A W7A -123.0(17) . . . . ?
O10A W11A O30A W5A 171.6(13) . . . . ?
O10A W11A O30A K11 -74.6(11) . . . . ?
O11A W10A O29A W4A -169.4(11) . . . . ?
O11A W10A O29A K11 76.3(11) . . . . ?
O11A W10A O35A W11A 130(2) . . . . ?
O11A W10A O35A K11 -74.9(10) . . . . ?
O12A W12A O34A W10A 121.8(19) . . . . ?
O12A W12A O34A K8 -69.7(9) . . . . ?
O12A W12A O36A W11A -125(2) . . . . ?
O14A W3A O15A Gd1A -65.7(8) . . . . ?
O14A W2A O13A Gd1A 70.5(8) . . . . ?
O16A W4A O23A W5A -17.5(14) . . . . ?
O16A W4A O23A K11 167.1(9) . . . . ?
O21A W3A O15A Gd1A 92.7(8) . . . . ?
O21A W9A O6A K9 92.1(7) . . . . ?
O21A W9A O22A W4A -77.7(8) . . . . ?
O20A W3A O15A Gd1A 36(2) . . . . ?
O20A W8A O7A K2 159.0(5) . . . . ?
O20A W8A O7A K7 20.2(9) . . . . ?
O20A W8A O7A K9 -92.4(6) . . . . ?
O20A W8A O27A W9A -18.8(16) . . . . ?
O20A W8A O27A K8 175.1(6) . . . . ?
O20A W8A O27A K9 103.6(7) . . . . ?
O19A W2A O13A Gd1A -18(3) . . . . ?
O19A W7A O8A K5 150.2(8) . . . 2_456 ?
O19A W7A O8A K12 -3.1(19) . . . 2_456 ?
O18A W2A O13A Gd1A -87.1(8) . . . . ?
O18A W6A O25A W7A -20.7(17) . . . . ?
O23A W5A O17A Gd1A 10.0(18) . . . . ?
O23A W4A O16A Gd1A -1.5(18) . . . . ?
O22A W4A O16A Gd1A -157.6(18) . . . . ?
O22A W4A O23A W5A 85(2) . . . . ?
O22A W4A O23A K11 -90.8(15) . . . . ?
O22A W9A O6A K9 -172.6(7) . . . . ?
O22A W9A O21A W3A 125.9(19) . . . . ?
O27A W9A O6A K9 3.8(8) . . . . ?
O27A W9A O21A W3A -33.2(19) . . . . ?
O27A W9A O22A W4A 9(2) . . . . ?
O27A W8A O7A K2 -107.9(7) . . . . ?
O27A W8A O7A K7 113.2(8) . . . . ?
O27A W8A O7A K9 0.7(7) . . . . ?
O27A W8A O20A W3A 22.6(15) . . . . ?
O26A W8A O7A K2 65.3(7) . . . . ?
O26A W8A O7A K7 -73.5(8) . . . . ?
O26A W8A O7A K9 173.9(6) . . . . ?
O26A W8A O20A W3A -136.1(15) . . . . ?
O26A W8A O27A W9A 76(2) . . . . ?
O26A W8A O27A K8 -90.4(15) . . . . ?
O26A W8A O27A K9 -162.0(13) . . . . ?
O26A W7A O8A K5 -114.7(8) . . . 2_456 ?
O26A W7A O8A K12 91.9(18) . . . 2_456 ?
O26A W7A O19A W2A 133.7(15) . . . . ?
O25A W7A O8A K5 59.5(9) . . . 2_456 ?
O25A W7A O8A K12 -93.9(18) . . . 2_456 ?
O25A W7A O19A W2A -24.4(16) . . . . ?
O24A W5A O17A Gd1A 166.1(18) . . . . ?
O24A W6A O25A W7A 61(3) . . . . ?
O30A W5A O17A Gd1A 87(3) . . . . ?
O29A W4A O16A Gd1A -85(3) . . . . ?
O29A W4A O23A W5A 144.2(14) . . . . ?
O29A W4A O23A K11 -31.1(9) . . . . ?
O29A W10A O35A W11A -129(2) . . . . ?
O29A W10A O35A K11 26.6(8) . . . . ?
O28A W9A O6A K9 -82.2(8) . . . . ?
O28A W9A O21A W3A 32(3) . . . . ?
O28A W9A O22A W4A 79.8(8) . . . . ?
O28A W10A O29A W4A -71.7(11) . . . . ?
O28A W10A O29A K11 173.9(8) . . . . ?
O28A W10A O35A W11A -35(3) . . . . ?
O28A W10A O35A K11 120.4(16) . . . . ?
O33A W8A O7A K2 -20.1(7) . . . . ?
O33A W8A O7A K7 -158.9(8) . . . . ?
O33A W8A O7A K9 88.5(6) . . . . ?
O33A W8A O20A W3A -56(2) . . . . ?
O33A W8A O27A W9A 138.9(16) . . . . ?
O33A W8A O27A K8 -27.1(6) . . . . ?
O33A W8A O27A K9 -98.7(7) . . . . ?
O33A W12A O12A K1 38.8(12) . . . . ?
O33A W12A O34A W10A -136.5(19) . . . . ?
O33A W12A O34A K8 32.0(6) . . . . ?
O33A W12A O36A W11A 52(4) . . . . ?
O32A W7A O8A K5 -29.2(9) . . . 2_456 ?
O32A W7A O8A K12 177.4(17) . . . 2_456 ?
O32A W7A O19A W2A 52(3) . . . . ?
O32A W12A O12A K1 -51.3(12) . . . . ?
O32A W12A O34A W10A -55(3) . . . . ?
O32A W12A O34A K8 113.5(17) . . . . ?
O32A W12A O36A W11A 136(2) . . . . ?
O31A W6A O25A W7A 136.8(18) . . . . ?
O31A W11A O30A W5A 71.8(12) . . . . ?
O31A W11A O30A K11 -174.4(8) . . . . ?
O35A W11A O30A W5A -86.0(11) . . . . ?
O35A W11A O30A K11 27.8(8) . . . . ?
O35A W10A O29A W4A 86.5(11) . . . . ?
O35A W10A O29A K11 -27.9(9) . . . . ?
O34A W10A O29A W4A 13(3) . . . . ?
O34A W10A O29A K11 -101(2) . . . . ?
O34A W10A O35A W11A 30.0(19) . . . . ?
O34A W10A O35A K11 -174.8(8) . . . . ?
O34A W12A O12A K1 129.8(11) . . . . ?
O34A W12A O36A W11A -23(2) . . . . ?
O36A W11A O30A W5A -10(3) . . . . ?
O36A W11A O30A K11 104(2) . . . . ?
O36A W12A O12A K1 -142.1(11) . . . . ?
O36A W12A O34A W10A 22.2(19) . . . . ?
O36A W12A O34A K8 -169.3(7) . . . . ?
O37A W3A O15A Gd1A 6.9(7) . . . . ?
O37A W2A O13A Gd1A -2.0(8) . . . . ?
O37A Ge1A O38A W5A 58.8(10) . . . . ?
O37A Ge1A O38A W6A -59.2(9) . . . . ?
O37A Ge1A O38A W11A -179.3(7) . . . . ?
O37A Ge1A O39A W8A -58.6(9) . . . . ?
O37A Ge1A O39A W7A 58.1(9) . . . . ?
O37A Ge1A O39A W12A -179.2(7) . . . . ?
O37A Ge1A O40A W4A -59.9(9) . . . . ?
O37A Ge1A O40A W9A 58.5(8) . . . . ?
O37A Ge1A O40A W10A 177.9(7) . . . . ?
O38A W5A O17A Gd1A 93.8(18) . . . . ?
O38A W6A O25A W7A 63.3(17) . . . . ?
O38A W11A O30A W5A 0.2(9) . . . . ?
O38A W11A O30A K11 114.0(8) . . . . ?
O38A Ge1A O37A W3A -176.8(7) . . . . ?
O38A Ge1A O37A W2A 55.6(9) . . . . ?
O38A Ge1A O39A W8A 179.0(7) . . . . ?
O38A Ge1A O39A W7A -64.3(9) . . . . ?
O38A Ge1A O39A W12A 58.4(10) . . . . ?
O38A Ge1A O40A W4A 63.3(9) . . . . ?
O38A Ge1A O40A W9A -178.3(6) . . . . ?
O38A Ge1A O40A W10A -58.9(9) . . . . ?
O39A W8A O7A K2 25(3) . . . . ?
O39A W8A O7A K7 -114(3) . . . . ?
O39A W8A O7A K9 133(3) . . . . ?
O39A W8A O20A W3A -63.2(15) . . . . ?
O39A W8A O27A W9A 66.3(15) . . . . ?
O39A W8A O27A K8 -99.8(6) . . . . ?
O39A W8A O27A K9 -171.4(6) . . . . ?
O39A W7A O8A K5 -66(3) . . . 2_456 ?
O39A W7A O8A K12 140(3) . . . 2_456 ?
O39A W7A O19A W2A 60.5(15) . . . . ?
O39A W12A O34A W10A -63.0(19) . . . . ?
O39A W12A O34A K8 105.5(6) . . . . ?
O39A W12A O36A W11A 63(2) . . . . ?
O39A Ge1A O37A W3A 63.5(9) . . . . ?
O39A Ge1A O37A W2A -64.1(9) . . . . ?
O39A Ge1A O38A W5A 180.0(7) . . . . ?
O39A Ge1A O38A W6A 62.0(9) . . . . ?
O39A Ge1A O38A W11A -58.1(10) . . . . ?
O39A Ge1A O40A W4A 179.1(7) . . . . ?
O39A Ge1A O40A W9A -62.5(8) . . . . ?
O39A Ge1A O40A W10A 56.9(9) . . . . ?
O40A W4A O16A Gd1A -85.9(18) . . . . ?
O40A W4A O23A W5A 73.1(13) . . . . ?
O40A W4A O23A K11 -102.3(8) . . . . ?
O40A W9A O21A W3A 52.7(19) . . . . ?
O40A W9A O22A W4A 5.9(6) . . . . ?
O40A W10A O29A W4A 0.2(9) . . . . ?
O40A W10A O29A K11 -114.1(9) . . . . ?
O40A W10A O35A W11A -54.6(19) . . . . ?
O40A W10A O35A K11 100.5(7) . . . . ?
O40A Ge1A O37A W3A -56.2(9) . . . . ?
O40A Ge1A O37A W2A 176.2(7) . . . . ?
O40A Ge1A O38A W5A -64.0(9) . . . . ?
O40A Ge1A O38A W6A 178.0(7) . . . . ?
O40A Ge1A O38A W11A 57.8(9) . . . . ?
O40A Ge1A O39A W8A 63.3(8) . . . . ?
O40A Ge1A O39A W7A 179.9(7) . . . . ?
O40A Ge1A O39A W12A -57.3(10) . . . . ?
O2B W2B O13B Gd1B 166.0(7) . . . . ?
O3B W3B O15B Gd1B -172.1(7) . . . . ?
O4B W9B O21B W3B -126.8(19) . . . . ?
O5B W4B O16B Gd1B 95.3(17) . . . . ?
O6B W5B O17B Gd1B -99.4(15) . . . . ?
O7B W6B O18B W2B 135.0(19) . . . . ?
O7B W6B O24B W5B 178.5(8) . . . . ?
O8B W7B O19B W2B -126.0(15) . . . . ?
O8B W7B O19B K4 4.5(6) . . . . ?
O8B W7B O25B W6B 125.8(14) . . . . ?
O8B W7B O25B K5 -71.7(6) . . . . ?
O9B W8B O20B W3B 122.6(14) . . . . ?
O9B W8B O20B K14 -3.0(7) . . . 2_556 ?
O10B W12B O34B W10B 125.7(15) . . . . ?
O10B W12B O34B K3 -16.6(7) . . . . ?
O10B W12B O36B W11B -121.0(14) . . . . ?
O10B W12B O36B K5 72.5(6) . . . . ?
O11B W10B O29B W4B -172.9(7) . . . . ?
O11B W10B O29B K6 75.1(6) . . . . ?
O11B W10B O29B K15 -3.7(10) . . . 1_455 ?
O12B W11B O30B W5B 173.7(8) . . . . ?
O12B W11B O30B K6 -70.6(7) . . . . ?
O13B W2B O2B K4 179.4(5) . . . . ?
O14B W2B O2B K4 -82.0(6) . . . . ?
O14B W2B O13B Gd1B 66.6(8) . . . . ?
O14B W3B O3B K14 78.1(8) . . . 2_556 ?
O14B W3B O15B Gd1B -71.9(7) . . . . ?
O15B W3B O3B K14 174.6(8) . . . 2_556 ?
O21B W3B O3B K14 -88.0(8) . . . 2_556 ?
O21B W3B O15B Gd1B 86.1(7) . . . . ?
O21B W9B O4B K1 84.2(6) . . . . ?
O21B W9B O4B K2 170.1(5) . . . . ?
O21B W9B O4B K8 -91.8(9) . . . . ?
O18B W2B O2B K4 85.0(6) . . . . ?
O18B W2B O13B Gd1B -92.3(8) . . . . ?
O18B W6B O24B W5B 76.6(7) . . . . ?
O19B W2B O2B K4 5.5(6) . . . . ?
O19B W2B O13B Gd1B -36(2) . . . . ?
O19B W7B O8B K4 -4.6(6) . . . . ?
O19B W7B O8B K12 87.6(9) . . . . ?
O19B W7B O25B W6B 22.8(14) . . . . ?
O19B W7B O25B K5 -174.8(5) . . . . ?
O20B W3B O3B K14 -6.2(8) . . . 2_556 ?
O20B W3B O15B Gd1B 11(3) . . . . ?
O20B W8B O9B K1 -85.6(5) . . . . ?
O20B W8B O9B K3 123.7(9) . . . 2_456 ?
O20B W8B O9B K14 2.9(6) . . . 2_556 ?
O22B W9B O4B K1 177.5(5) . . . . ?
O22B W9B O4B K2 -96.6(5) . . . . ?
O22B W9B O4B K8 1.5(9) . . . . ?
O22B W9B O21B W3B 133(2) . . . . ?
O22B W4B O16B Gd1B -163.2(17) . . . . ?
O23B W4B O16B Gd1B -6.8(17) . . . . ?
O23B W5B O17B Gd1B 4.9(16) . . . . ?
O24B W5B O17B Gd1B 161.4(15) . . . . ?
O24B W6B O18B W2B -125.1(19) . . . . ?
O25B W6B O18B W2B 34.4(19) . . . . ?
O25B W6B O24B W5B -9.7(19) . . . . ?
O25B W7B O8B K4 -94.8(5) . . . . ?
O25B W7B O8B K12 -2.5(9) . . . . ?
O25B W7B O19B W2B -24.2(15) . . . . ?
O25B W7B O19B K4 106.3(5) . . . . ?
O26B W7B O8B K4 88.7(5) . . . . ?
O26B W7B O8B K12 -179.1(9) . . . . ?
O26B W7B O19B W2B 135.0(15) . . . . ?
O26B W7B O19B K4 -94.5(5) . . . . ?
O26B W7B O25B W6B -64(2) . . . . ?
O26B W7B O25B K5 98.8(14) . . . . ?
O26B W8B O9B K1 178.9(5) . . . . ?
O26B W8B O9B K3 28.2(10) . . . 2_456 ?
O26B W8B O9B K14 -92.7(6) . . . 2_556 ?
O26B W8B O20B W3B -135.8(14) . . . . ?
O26B W8B O20B K14 98.6(6) . . . 2_556 ?
O27B W9B O4B K1 -3.9(6) . . . . ?
O27B W9B O4B K2 82.0(5) . . . . ?
O27B W9B O4B K8 -179.9(8) . . . . ?
O27B W9B O21B W3B -27.5(19) . . . . ?
O27B W8B O9B K1 5.2(6) . . . . ?
O27B W8B O9B K3 -145.5(9) . . . 2_456 ?
O27B W8B O9B K14 93.6(6) . . . 2_556 ?
O27B W8B O20B W3B 22.4(14) . . . . ?
O27B W8B O20B K14 -103.2(6) . . . 2_556 ?
O28B W9B O4B K1 -92.9(6) . . . . ?
O28B W9B O4B K2 -7.0(6) . . . . ?
O28B W9B O4B K8 91.2(8) . . . . ?
O28B W9B O21B W3B 46(3) . . . . ?
O28B W10B O11B K3 66.2(6) . . . . ?
O28B W10B O11B K17 -174.0(9) . . . . ?
O28B W10B O11B K15 -89.3(7) . . . 1_455 ?
O28B W10B O29B W4B -73.5(8) . . . . ?
O28B W10B O29B K6 174.5(5) . . . . ?
O28B W10B O29B K15 95.7(9) . . . 1_455 ?
O29B W4B O16B Gd1B -89(2) . . . . ?
O29B W10B O11B K3 158.3(6) . . . . ?
O29B W10B O11B K17 -81.8(10) . . . . ?
O29B W10B O11B K15 2.8(7) . . . 1_455 ?
O30B W5B O17B Gd1B 92(2) . . . . ?
O31B W6B O18B W2B -34(3) . . . . ?
O31B W6B O24B W5B -80.8(7) . . . . ?
O31B W11B O30B W5B 73.2(7) . . . . ?
O31B W11B O30B K6 -171.1(6) . . . . ?
O32B W7B O8B K4 174.2(5) . . . . ?
O32B W7B O8B K12 -93.5(9) . . . . ?
O32B W7B O19B W2B 57(2) . . . . ?
O32B W7B O19B K4 -172.8(11) . . . . ?
O32B W7B O25B W6B -133.3(14) . . . . ?
O32B W7B O25B K5 29.2(5) . . . . ?
O32B W12B O10B K1 -53.6(10) . . . 2_456 ?
O32B W12B O34B W10B -54(3) . . . . ?
O32B W12B O34B K3 164.0(12) . . . . ?
O32B W12B O36B W11B 137.8(15) . . . . ?
O32B W12B O36B K5 -28.7(5) . . . . ?
O33B W8B O9B K1 91.8(5) . . . . ?
O33B W8B O9B K3 -58.9(9) . . . 2_456 ?
O33B W8B O9B K14 -179.7(5) . . . 2_556 ?
O33B W8B O20B W3B -51(2) . . . . ?
O33B W8B O20B K14 -176.3(11) . . . 2_556 ?
O33B W12B O10B K1 35.9(10) . . . 2_456 ?
O33B W12B O34B W10B -134.8(15) . . . . ?
O33B W12B O34B K3 83.0(5) . . . . ?
O33B W12B O36B W11B 59(2) . . . . ?
O33B W12B O36B K5 -107.6(13) . . . . ?
O34B W12B O10B K1 126.6(10) . . . 2_456 ?
O34B W12B O36B W11B -21.2(15) . . . . ?
O34B W12B O36B K5 172.3(5) . . . . ?
O34B W10B O11B K3 -20.9(6) . . . . ?
O34B W10B O11B K17 98.9(10) . . . . ?
O34B W10B O11B K15 -176.4(7) . . . 1_455 ?
O34B W10B O29B W4B 5(2) . . . . ?
O34B W10B O29B K6 -106.9(15) . . . . ?
O34B W10B O29B K15 174.3(14) . . . 1_455 ?
O35B W10B O11B K3 -107.3(6) . . . . ?
O35B W10B O11B K17 12.6(11) . . . . ?
O35B W10B O11B K15 97.2(7) . . . 1_455 ?
O35B W10B O29B W4B 84.6(8) . . . . ?
O35B W10B O29B K6 -27.5(5) . . . . ?
O35B W10B O29B K15 -106.3(9) . . . 1_455 ?
O35B W11B O30B W5B -84.7(7) . . . . ?
O35B W11B O30B K6 31.0(6) . . . . ?
O36B W12B O10B K1 -144.1(9) . . . 2_456 ?
O36B W12B O34B W10B 23.5(15) . . . . ?
O36B W12B O34B K3 -118.8(6) . . . . ?
O36B W11B O30B W5B -9.1(19) . . . . ?
O36B W11B O30B K6 106.6(13) . . . . ?
O37B W2B O13B Gd1B -6.2(7) . . . . ?
O37B W3B O15B Gd1B 1.2(7) . . . . ?
O37B Ge1B O38B W5B 60.2(8) . . . . ?
O37B Ge1B O38B W6B -58.7(8) . . . . ?
O37B Ge1B O38B W11B -179.1(6) . . . . ?
O37B Ge1B O39B W7B 59.0(8) . . . . ?
O37B Ge1B O39B W8B -56.8(7) . . . . ?
O37B Ge1B O39B W12B -179.2(6) . . . . ?
O37B Ge1B O40B W9B 58.9(8) . . . . ?
O37B Ge1B O40B W4B -58.4(8) . . . . ?
O37B Ge1B O40B W10B 178.9(6) . . . . ?
O38B W5B O17B Gd1B 90.5(15) . . . . ?
O38B W6B O18B W2B -52.5(19) . . . . ?
O38B W6B O24B W5B -7.2(6) . . . . ?
O38B W11B O30B W5B 1.6(6) . . . . ?
O38B W11B O30B K6 117.3(6) . . . . ?
O38B Ge1B O37B W2B 55.7(8) . . . . ?
O38B Ge1B O37B W3B -176.0(6) . . . . ?
O38B Ge1B O39B W7B -63.0(8) . . . . ?
O38B Ge1B O39B W8B -178.8(6) . . . . ?
O38B Ge1B O39B W12B 58.8(8) . . . . ?
O38B Ge1B O40B W9B -178.1(6) . . . . ?
O38B Ge1B O40B W4B 64.6(7) . . . . ?
O38B Ge1B O40B W10B -58.1(8) . . . . ?
O39B W7B O8B K4 129(3) . . . . ?
O39B W7B O8B K12 -139(3) . . . . ?
O39B W7B O19B W2B 61.9(14) . . . . ?
O39B W7B O19B K4 -167.5(4) . . . . ?
O39B W7B O25B W6B -61.8(14) . . . . ?
O39B W7B O25B K5 100.7(5) . . . . ?
O39B W8B O9B K1 119(2) . . . . ?
O39B W8B O9B K3 -32(3) . . . 2_456 ?
O39B W8B O9B K14 -153(2) . . . 2_556 ?
O39B W8B O20B W3B -61.9(14) . . . . ?
O39B W8B O20B K14 172.5(5) . . . 2_556 ?
O39B W12B O34B W10B -61.3(15) . . . . ?
O39B W12B O34B K3 156.4(5) . . . . ?
O39B W12B O36B W11B 65.0(14) . . . . ?
O39B W12B O36B K5 -101.6(5) . . . . ?
O39B Ge1B O37B W2B -63.8(7) . . . . ?
O39B Ge1B O37B W3B 64.5(8) . . . . ?
O39B Ge1B O38B W5B -178.4(6) . . . . ?
O39B Ge1B O38B W6B 62.6(8) . . . . ?
O39B Ge1B O38B W11B -57.8(8) . . . . ?
O39B Ge1B O40B W9B -62.7(8) . . . . ?
O39B Ge1B O40B W4B 180.0(6) . . . . ?
O39B Ge1B O40B W10B 57.3(8) . . . . ?
O40B W9B O21B W3B 59.0(19) . . . . ?
O40B W4B O16B Gd1B -90.9(17) . . . . ?
O40B W10B O29B W4B -1.0(6) . . . . ?
O40B W10B O29B K6 -113.0(5) . . . . ?
O40B W10B O29B K15 168.2(9) . . . 1_455 ?
O40B Ge1B O37B W2B 176.4(6) . . . . ?
O40B Ge1B O37B W3B -55.4(8) . . . . ?
O40B Ge1B O38B W5B -63.0(8) . . . . ?
O40B Ge1B O38B W6B 178.1(6) . . . . ?
O40B Ge1B O38B W11B 57.7(8) . . . . ?
O40B Ge1B O39B W7B -178.5(6) . . . . ?
O40B Ge1B O39B W8B 65.7(7) . . . . ?
O40B Ge1B O39B W12B -56.7(8) . . . . ?
O1LA C1A C2A C3A 11(3) . . . . ?
O1LA C1A C2A C7A -175.7(19) . . . . ?
O2LA C3A C4A C5A -176.2(18) . . . . ?
O2LA C3A C4A C8A 9(3) . . . . ?
O3LA C13A C14A C15A -175.7(19) . . . . ?
O3LA C13A C14A C18A 2(3) . . . . ?
O1LB C1B C2B C3B -8(3) . . . . ?
O1LB C1B C2B C7B 176.5(18) . . . . ?
O2LB C3B C4B C5B 177.4(17) . . . . ?
O2LB C3B C4B C8B -12(2) . . . . ?
O3LB C13B C14B C15B 178.5(17) . . . . ?
O3LB C13B C14B C18B 1(3) . . . . ?
N1A C9A C10A N2A -99.3(17) . . . . ?
N2A C11A C12A C13A -52(3) . . . . ?
N2A C11A C12A C17A 129(2) . . . . ?
N1B C9B C10B N2B 98.0(19) . . . . ?
N2B C11B C12B C13B 51(2) . . . . ?
N2B C11B C12B C17B -132.6(17) . . . . ?
C1A C2A C3A O2LA -6(3) . . . . ?
C1A C2A C3A C4A 171.3(17) . . . . ?
C1A C2A C7A C6A -175.2(19) . . . . ?
C2A C3A C4A C5A 6(3) . . . . ?
C2A C3A C4A C8A -169.1(16) . . . . ?
C3A C2A C7A C6A -2(3) . . . . ?
C3A C4A C5A C6A -6(3) . . . . ?
C3A C4A C8A N1A -41(2) . . . . ?
C4A C5A C6A Br1A -173.0(16) . . . . ?
C4A C5A C6A C7A 2(3) . . . . ?
C5A C4A C8A N1A 143.5(18) . . . . ?
C5A C6A C7A C2A 2(3) . . . . ?
C7A C2A C3A O2LA -179.7(16) . . . . ?
C7A C2A C3A C4A -2(2) . . . . ?
C8A N1A C9A C10A 176.3(15) . . . . ?
C8A C4A C5A C6A 168.8(19) . . . . ?
C9A N1A C8A C4A -72.6(19) . . . . ?
C10A N2A C11A C12A 164.1(17) . . . . ?
C11A N2A C10A C9A -62.8(19) . . . . ?
C11A C12A C13A O3LA 1(3) . . . . ?
C11A C12A C13A C14A -179.1(18) . . . . ?
C11A C12A C17A C16A 176(2) . . . . ?
C12A C13A C14A C15A 4(3) . . . . ?
C12A C13A C14A C18A -178.3(19) . . . . ?
C13A C12A C17A C16A -3(3) . . . . ?
C13A C14A C15A C16A -6(4) . . . . ?
C13A C14A C18A O4LA 7(4) . . . . ?
C14A C15A C16A Br2A -179.5(17) . . . . ?
C14A C15A C16A C17A 2(4) . . . . ?
C15A C14A C18A O4LA -176(2) . . . . ?
C15A C16A C17A C12A 2(4) . . . . ?
C17A C12A C13A O3LA -179.9(18) . . . . ?
C17A C12A C13A C14A 0(3) . . . . ?
C18A C14A C15A C16A 177(2) . . . . ?
C19A N1A C8A C4A 162.4(15) . . . . ?
C19A N1A C9A C10A -60(2) . . . . ?
C20A N2A C10A C9A 171.9(15) . . . . ?
C20A N2A C11A C12A -70(2) . . . . ?
C1B C2B C3B O2LB 6(3) . . . . ?
C1B C2B C3B C4B -172.7(17) . . . . ?
C1B C2B C7B C6B 175.0(19) . . . . ?
C2B C3B C4B C5B -4(3) . . . . ?
C2B C3B C4B C8B 167.1(17) . . . . ?
C3B C2B C7B C6B 0(3) . . . . ?
C3B C4B C5B C6B 4(3) . . . . ?
C3B C4B C8B N1B 47(2) . . . . ?
C4B C5B C6B Br1B 176.8(16) . . . . ?
C4B C5B C6B C7B -2(3) . . . . ?
C5B C4B C8B N1B -142.1(17) . . . . ?
C5B C6B C7B C2B 0(3) . . . . ?
C7B C2B C3B O2LB -179.5(17) . . . . ?
C7B C2B C3B C4B 2(3) . . . . ?
C8B N1B C9B C10B -176.5(15) . . . . ?
C8B C4B C5B C6B -167.1(19) . . . . ?
C9B N1B C8B C4B 71.2(19) . . . . ?
C10B N2B C11B C12B -164.4(15) . . . . ?
C11B N2B C10B C9B 64(2) . . . . ?
C11B C12B C13B O3LB -4(2) . . . . ?
C11B C12B C13B C14B -179.7(16) . . . . ?
C11B C12B C17B C16B -178.8(17) . . . . ?
C12B C13B C14B C15B -6(3) . . . . ?
C12B C13B C14B C18B 176.4(16) . . . . ?
C13B C12B C17B C16B -3(3) . . . . ?
C13B C14B C15B C16B 6(3) . . . . ?
C13B C14B C18B O4LB -6(3) . . . . ?
C14B C15B C16B Br2B -179.3(14) . . . . ?
C14B C15B C16B C17B -5(3) . . . . ?
C15B C14B C18B O4LB 176.2(18) . . . . ?
C15B C16B C17B C12B 3(3) . . . . ?
C17B C12B C13B O3LB 180.0(16) . . . . ?
C17B C12B C13B C14B 4(3) . . . . ?
C18B C14B C15B C16B -175.9(17) . . . . ?
C19B N1B C8B C4B -166.0(16) . . . . ?
C19B N1B C9B C10B 65(2) . . . . ?
C20B N2B C10B C9B -170.3(16) . . . . ?
C20B N2B C11B C12B 68.2(19) . . . . ?
Gd1C O1LC C1C C2C 17(3) . . . . ?
Gd1C O2LC C3C C2C -34(3) . . . . ?
Gd1C O2LC C3C C4C 145.7(14) . . . . ?
Gd1C O3LC C13C C12C 156.8(13) . . . . ?
Gd1C O3LC C13C C14C -25(2) . . . . ?
Gd1C O4LC C18C C14C 18(3) . . . . ?
Br1C C6C C7C C2C 180.0(16) . . . . ?
Br2C C16C C17C C12C -173.2(15) . . . . ?
K14 W3B O15B Gd1B -167.0(5) 2_556 . . . ?
K14 W8B O9B K1 -88.4(6) 2_556 . . . ?
K14 W8B O9B K3 120.9(11) 2_556 . . 2_456 ?
K14 W8B O20B W3B 125.6(16) 2_556 . . . ?
K15 W10B O11B K3 155.5(8) 1_455 . . . ?
K15 W10B O11B K17 -84.7(11) 1_455 . . . ?
K15 W10B O29B W4B -169.1(13) 1_455 . . . ?
K15 W10B O29B K6 78.8(8) 1_455 . . . ?
O2C W2C O13C Gd1C 172.9(10) . . . . ?
O3C W3C O15C Gd1C -166.8(9) . . . . ?
O4C W4C O16C Gd1C 100.0(16) . . . . ?
O4C W4C O22C K17 43.4(9) . . . 1_655 ?
O4C W4C O22C W5C -124.8(12) . . . . ?
O5C W5C O17C Gd1C -92.7(17) . . . . ?
O6C W6C O18C W2C 130(2) . . . . ?
O7C W7C O19C W2C -123(2) . . . . ?
O7C W7C O24C K7 -72.3(9) . . . 1_655 ?
O7C W7C O24C W6C 121.1(18) . . . . ?
O8C W8C O20C W3C 129(2) . . . . ?
O9C W9C O21C W3C -133(2) . . . . ?
O10C W10C O28C W4C -172.7(8) . . . . ?
O10C W10C O33C W9C 172.6(11) . . . . ?
O10C W10C O33C K13 -72.6(9) . . . . ?
O11C W11C O29C K17 -75.9(9) . . . 1_655 ?
O11C W11C O29C W5C 172.0(7) . . . . ?
O11C W11C O29C K15 27.7(9) . . . . ?
O11C W11C O34C K3 5.3(7) . . . 1_655 ?
O11C W11C O34C W10C -133.2(16) . . . . ?
O12C W12C O32C K13 75.3(9) . . . . ?
O12C W12C O35C K7 69.2(9) . . . 1_655 ?
O12C W12C O35C W11C -126(2) . . . . ?
O12C W12C O36C W10C 122(2) . . . . ?
O12C W12C O36C K13 -75.7(8) . . . . ?
O14C W2C O13C Gd1C 71.5(9) . . . . ?
O14C W3C O15C Gd1C -65.8(9) . . . . ?
O16C W4C O22C K17 149.6(8) . . . 1_655 ?
O16C W4C O22C W5C -18.5(12) . . . . ?
O18C W2C O13C Gd1C -85.7(9) . . . . ?
O19C W2C O13C Gd1C -15(3) . . . . ?
O19C W7C O24C K7 -176.7(7) . . . 1_655 ?
O19C W7C O24C W6C 16.8(18) . . . . ?
O20C W3C O15C Gd1C 37(3) . . . . ?
O21C W3C O15C Gd1C 91.6(9) . . . . ?
O22C W4C O16C Gd1C -4.2(17) . . . . ?
O22C W5C O17C Gd1C 10.2(17) . . . . ?
O23C W5C O17C Gd1C 167.5(17) . . . . ?
O23C W6C O18C W2C -131(2) . . . . ?
O24C W6C O18C W2C 28(2) . . . . ?
O24C W7C O19C W2C -20(2) . . . . ?
O25C W7C O19C W2C 138(2) . . . . ?
O25C W7C O24C K7 90.1(18) . . . 1_655 ?
O25C W7C O24C W6C -76(3) . . . . ?
O25C W8C O20C W3C -131(2) . . . . ?
O26C W8C O20C W3C 27(2) . . . . ?
O26C W9C O21C W3C -32(2) . . . . ?
O27C W4C O16C Gd1C -160.7(16) . . . . ?
O27C W4C O22C K17 -106.8(14) . . . 1_655 ?
O27C W4C O22C W5C 85.1(18) . . . . ?
O27C W9C O21C W3C 126(2) . . . . ?
O28C W4C O16C Gd1C -89(2) . . . . ?
O28C W4C O22C K17 -49.3(8) . . . 1_655 ?
O28C W4C O22C W5C 142.5(13) . . . . ?
O28C W10C O10C K3 -81.6(8) . . . 1_655 ?
O28C W10C O10C K14 88.6(13) . . . . ?
O28C W10C O33C W9C 70.3(11) . . . . ?
O28C W10C O33C K13 -174.9(7) . . . . ?
O29C W5C O17C Gd1C 91(2) . . . . ?
O29C W11C O11C K2 167.9(19) . . . 1_655 ?
O29C W11C O34C K3 -97.4(6) . . . 1_655 ?
O29C W11C O34C W10C 124.1(16) . . . . ?
O30C W6C O18C W2C -41(3) . . . . ?
O30C W11C O11C K2 -100(2) . . . 1_655 ?
O30C W11C O29C K17 -174.8(9) . . . 1_655 ?
O30C W11C O29C W5C 73.1(8) . . . . ?
O30C W11C O29C K15 -71.1(8) . . . . ?
O30C W11C O34C K3 167.4(14) . . . 1_655 ?
O30C W11C O34C W10C 29(3) . . . . ?
O31C W7C O19C W2C 59(4) . . . . ?
O31C W7C O24C K7 25.7(8) . . . 1_655 ?
O31C W7C O24C W6C -140.9(18) . . . . ?
O31C W12C O12C K4 -101.2(13) . . . 2_556 ?
O31C W12C O32C K13 175.8(7) . . . . ?
O31C W12C O35C K7 -31.3(7) . . . 1_655 ?
O31C W12C O35C W11C 133(2) . . . . ?
O31C W12C O36C W10C -54(3) . . . . ?
O31C W12C O36C K13 108(2) . . . . ?
O32C W12C O12C K4 -9.9(15) . . . 2_556 ?
O32C W12C O35C K7 -119(2) . . . 1_655 ?
O32C W12C O35C W11C 46(4) . . . . ?
O32C W12C O36C W10C -138(2) . . . . ?
O32C W12C O36C K13 24.7(6) . . . . ?
O33C W9C O21C W3C 36(3) . . . . ?
O33C W10C O10C K3 -174.6(8) . . . 1_655 ?
O33C W10C O10C K14 -4.4(14) . . . . ?
O33C W10C O28C W4C -72.6(8) . . . . ?
O34C W10C O10C K3 10.6(9) . . . 1_655 ?
O34C W10C O10C K14 -179.2(11) . . . . ?
O34C W10C O28C W4C 86.3(8) . . . . ?
O34C W10C O33C W9C -22(3) . . . . ?
O34C W10C O33C K13 93.2(17) . . . . ?
O34C W11C O11C K2 73(2) . . . 1_655 ?
O34C W11C O29C K17 27.3(9) . . . 1_655 ?
O34C W11C O29C W5C -84.8(7) . . . . ?
O34C W11C O29C K15 131.0(8) . . . . ?
O35C W11C O11C K2 -13(2) . . . 1_655 ?
O35C W11C O29C K17 106.5(17) . . . 1_655 ?
O35C W11C O29C W5C -6(2) . . . . ?
O35C W11C O29C K15 -149.8(15) . . . . ?
O35C W11C O34C K3 105.4(6) . . . 1_655 ?
O35C W11C O34C W10C -33.1(16) . . . . ?
O35C W12C O12C K4 167.1(11) . . . 2_556 ?
O35C W12C O32C K13 -97(2) . . . . ?
O35C W12C O36C W10C 22.0(19) . . . . ?
O35C W12C O36C K13 -175.8(6) . . . . ?
O36C W10C O10C K3 96.8(8) . . . 1_655 ?
O36C W10C O10C K14 -92.9(13) . . . . ?
O36C W10C O28C W4C 11(2) . . . . ?
O36C W10C O33C W9C -86.6(11) . . . . ?
O36C W10C O33C K13 28.2(8) . . . . ?
O36C W12C O12C K4 80.3(12) . . . 2_556 ?
O36C W12C O32C K13 -26.5(7) . . . . ?
O36C W12C O35C K7 170.4(6) . . . 1_655 ?
O36C W12C O35C W11C -25(2) . . . . ?
O37C W2C O13C Gd1C -1.9(8) . . . . ?
O37C W3C O15C Gd1C 6.9(8) . . . . ?
O37C Ge1C O38C W4C -58.4(9) . . . . ?
O37C Ge1C O38C W9C 59.7(8) . . . . ?
O37C Ge1C O38C W10C 178.8(7) . . . . ?
O37C Ge1C O39C W7C 57.8(10) . . . . ?
O37C Ge1C O39C W8C -56.6(11) . . . . ?
O37C Ge1C O39C W12C 179.0(9) . . . . ?
O37C Ge1C O40C W5C 57.7(9) . . . . ?
O37C Ge1C O40C W6C -59.2(8) . . . . ?
O37C Ge1C O40C W11C 179.6(7) . . . . ?
O38C W4C O16C Gd1C -88.6(16) . . . . ?
O38C W4C O22C K17 -120.2(8) . . . 1_655 ?
O38C W4C O22C W5C 71.6(12) . . . . ?
O38C W9C O21C W3C 54(2) . . . . ?
O38C W10C O28C W4C -0.3(6) . . . . ?
O38C W10C O33C W9C -1.8(9) . . . . ?
O38C W10C O33C K13 112.9(8) . . . . ?
O38C Ge1C O37C W2C 176.9(7) . . . . ?
O38C Ge1C O37C W3C -57.7(9) . . . . ?
O38C Ge1C O39C W7C -179.7(7) . . . . ?
O38C Ge1C O39C W8C 65.9(10) . . . . ?
O38C Ge1C O39C W12C -58.5(11) . . . . ?
O38C Ge1C O40C W5C -64.6(8) . . . . ?
O38C Ge1C O40C W6C 178.5(6) . . . . ?
O38C Ge1C O40C W11C 57.2(9) . . . . ?
O39C W7C O19C W2C 65(2) . . . . ?
O39C W7C O24C K7 97.6(6) . . . 1_655 ?
O39C W7C O24C W6C -68.9(17) . . . . ?
O39C W8C O20C W3C -58(2) . . . . ?
O39C W12C O32C K13 -111.3(7) . . . . ?
O39C W12C O35C K7 -104.7(6) . . . 1_655 ?
O39C W12C O35C W11C 60(2) . . . . ?
O39C W12C O36C W10C -64.4(19) . . . . ?
O39C W12C O36C K13 97.8(6) . . . . ?
O39C Ge1C O37C W2C -63.3(10) . . . . ?
O39C Ge1C O37C W3C 62.2(10) . . . . ?
O39C Ge1C O38C W4C 179.1(7) . . . . ?
O39C Ge1C O38C W9C -62.8(8) . . . . ?
O39C Ge1C O38C W10C 56.3(9) . . . . ?
O39C Ge1C O40C W5C -179.4(8) . . . . ?
O39C Ge1C O40C W6C 63.6(9) . . . . ?
O39C Ge1C O40C W11C -57.6(10) . . . . ?
O40C W5C O17C Gd1C 94.1(17) . . . . ?
O40C W6C O18C W2C -58(2) . . . . ?
O40C W11C O11C K2 -130(3) . . . 1_655 ?
O40C W11C O29C K17 113.6(9) . . . 1_655 ?
O40C W11C O29C W5C 1.5(6) . . . . ?
O40C W11C O29C K15 -142.7(8) . . . . ?
O40C W11C O34C K3 -170.7(5) . . . 1_655 ?
O40C W11C O34C W10C 50.8(16) . . . . ?
O40C Ge1C O37C W2C 57.2(9) . . . . ?
O40C Ge1C O37C W3C -177.3(7) . . . . ?
O40C Ge1C O38C W4C 63.9(8) . . . . ?
O40C Ge1C O38C W9C -178.0(6) . . . . ?
O40C Ge1C O38C W10C -58.9(9) . . . . ?
O40C Ge1C O39C W7C -64.9(9) . . . . ?
O40C Ge1C O39C W8C -179.3(8) . . . . ?
O40C Ge1C O39C W12C 56.3(12) . . . . ?
O1LC C1C C2C C3C 4(3) . . . . ?
O1LC C1C C2C C7C -175(2) . . . . ?
O2LC C3C C4C C5C -179.9(18) . . . . ?
O2LC C3C C4C C8C 1(3) . . . . ?
O3LC C13C C14C C15C -177.6(16) . . . . ?
O3LC C13C C14C C18C -6(3) . . . . ?
N1C C9C C10C N2C -97.9(19) . . . . ?
N2C C11C C12C C13C -43(2) . . . . ?
N2C C11C C12C C17C 143.5(17) . . . . ?
C1C C2C C3C O2LC 2(3) . . . . ?
C1C C2C C3C C4C -177.6(17) . . . . ?
C1C C2C C7C C6C 178.1(19) . . . . ?
C2C C3C C4C C5C 0(3) . . . . ?
C2C C3C C4C C8C -178.7(17) . . . . ?
C3C C2C C7C C6C -1(3) . . . . ?
C3C C4C C5C C6C -2(3) . . . . ?
C3C C4C C8C N1C -50(2) . . . . ?
C4C C5C C6C Br1C -178.4(16) . . . . ?
C4C C5C C6C C7C 3(3) . . . . ?
C5C C4C C8C N1C 131.2(19) . . . . ?
C5C C6C C7C C2C -1(3) . . . . ?
C7C C2C C3C O2LC -178.5(19) . . . . ?
C7C C2C C3C C4C 2(3) . . . . ?
C8C N1C C9C C10C -68(2) . . . . ?
C8C C4C C5C C6C 176.6(19) . . . . ?
C9C N1C C8C C4C 165.9(15) . . . . ?
C10C N2C C11C C12C -72(2) . . . . ?
C11C N2C C10C C9C 178.9(15) . . . . ?
C11C C12C C13C O3LC 10(3) . . . . ?
C11C C12C C13C C14C -168.5(16) . . . . ?
C11C C12C C17C C16C 167.3(18) . . . . ?
C12C C13C C14C C15C 0(3) . . . . ?
C12C C13C C14C C18C 172.0(17) . . . . ?
C13C C12C C17C C16C -6(3) . . . . ?
C13C C14C C15C C16C -5(3) . . . . ?
C13C C14C C18C O4LC 9(3) . . . . ?
C14C C15C C16C Br2C 178.7(15) . . . . ?
C14C C15C C16C C17C 4(3) . . . . ?
C15C C14C C18C O4LC -179.7(18) . . . . ?
C15C C16C C17C C12C 2(3) . . . . ?
C17C C12C C13C O3LC -176.9(16) . . . . ?
C17C C12C C13C C14C 5(3) . . . . ?
C18C C14C C15C C16C -176.7(19) . . . . ?
C19C N1C C8C C4C -74(2) . . . . ?
C19C N1C C9C C10C 170.5(17) . . . . ?
C20C N2C C10C C9C -59(2) . . . . ?
C20C N2C C11C C12C 163.7(17) . . . . ?
